data_7160257
loop_
_publ_author_name
'Feng, Lijun'
'Hua, Xinqiang'
'Shang, Jihai'
'Shao, Xiangfeng'

_publ_section_title
;
 Coordination Complexes of PIII-Doped Hetero-buckybowls and Their
 Applications in Catalysis
;
_journal_name_full 'Organic &amp; Biomolecular Chemistry'
_journal_paper_doi 10.1039/D4OB01737D
_journal_year 2024
_chemical_formula_moiety '0.5(C96 H118 Cl4 O12 P2 Pd2 S4), C50 H62 Cl2 N O6 P Pd S2'
_chemical_formula_sum 'C98 H121 Cl4 N O12 P2 Pd2 S4'
_chemical_formula_weight 2049.73
_chemical_name_common 4-PdCl2
_chemical_name_systematic 4-PdCl2
_space_group_crystal_system triclinic
_space_group_IT_number 2
_space_group_name_Hall '-P 1'
_space_group_name_H-M_alt 'P -1'
_atom_sites_solution_hydrogens geom
_atom_sites_solution_primary iterative
_audit_creation_date 2023-08-15
_audit_creation_method
;
Olex2 1.5
(compiled 2021.12.09 svn.r5202d8cf for OlexSys, GUI svn.r6439)
;
_audit_update_record
;
2024-05-15 deposited with the CCDC.	2024-11-21 downloaded from the CCDC.
;
_cell_angle_alpha 100.1680(10)
_cell_angle_beta 103.3670(10)
_cell_angle_gamma 95.8090(10)
_cell_formula_units_Z 4
_cell_length_a 16.9381(2)
_cell_length_b 20.3995(2)
_cell_length_c 29.6262(3)
_cell_measurement_reflns_used 54939
_cell_measurement_temperature 149.99(10)
_cell_measurement_theta_max 75.9490
_cell_measurement_theta_min 2.4530
_cell_volume 9694.55(19)
_computing_cell_refinement 'CrysAlisPro 1.171.41.103a (Rigaku OD, 2021)'
_computing_data_collection 'CrysAlisPro 1.171.41.103a (Rigaku OD, 2021)'
_computing_data_reduction 'CrysAlisPro 1.171.41.103a (Rigaku OD, 2021)'
_computing_molecular_graphics 'Olex2 1.5 (Dolomanov et al., 2009)'
_computing_publication_material 'Olex2 1.5 (Dolomanov et al., 2009)'
_computing_structure_refinement 'olex2.refine 1.5 (Bourhis et al., 2015)'
_computing_structure_solution 'olex2.solve 1.5 (Bourhis et al., 2015)'
_diffrn_ambient_environment N~2~
_diffrn_ambient_temperature 149.99(10)
_diffrn_detector 'Hybrid Pixel Array Detector'
_diffrn_detector_area_resol_mean 10.0000
_diffrn_detector_type HyPix
_diffrn_measured_fraction_theta_full 0.996
_diffrn_measured_fraction_theta_max 0.944
_diffrn_measurement_details
;
List of Runs (angles in degrees, time in seconds):

  # Type    Start    End  Width  t~exp~   \w     \q     \k     \f   Frames
#--------------------------------------------------------------------------
  1  \w     36.00 120.00   0.50    0.08    --   47.45  50.00 -99.00  168
  2  \w     95.00 161.00   0.50    0.23    --  107.75  57.00-180.00  132
  3  \w    133.00 175.00   0.50    0.23    --  107.75  50.00 -99.00   84
  4  \w     94.00 129.00   0.50    0.23    --  107.75  50.00 -99.00   70
  5  \w     99.00 125.00   0.50    0.23    --  107.75  37.00 -60.00   52
  6  \w    128.00 168.00   0.50    0.23    --  107.75  37.00 -60.00   80
  7  \w     72.00 107.00   0.50    0.08    --   47.45  37.00  90.00   70
  8  \w     31.00  61.00   0.50    0.08    --   47.45 -57.00 150.00   60
  9  \w     18.00  45.00   0.50    0.08    --   47.45 -50.00 114.00   54
 10  \w    -23.00  25.00   0.50    0.08    --   47.45 -57.00 150.00   96
 11  \w    -26.00  23.00   0.50    0.08    --   47.45 -19.00 -30.00   98
 12  \w    -27.00  23.00   0.50    0.08    --   47.45 -19.00 -90.00  100
 13  \w    -20.00  21.00   0.50    0.08    --   47.45 -19.00-180.00   82
 14  \w     45.00 110.00   0.50    0.23    --  107.75-125.00 -60.00  130
 15  \w     35.00 106.00   0.50    0.23    --  107.75 -99.00  30.00  142
 16  \w     35.00  83.00   0.50    0.23    --  107.75 -99.00  90.00   96
 17  \w     87.00 112.00   0.50    0.23    --  107.75-125.00 150.00   50
 18  \w     37.00  71.00   0.50    0.23    --  107.75 -99.00 120.00   68
 19  \w     42.00  69.00   0.50    0.23    --  107.75 -99.00  60.00   54
 20  \w     75.00 100.00   0.50    0.23    --  107.75 -99.00   0.00   50
 21  \w     36.00  61.00   0.50    0.23    --  107.75 -57.00 -90.00   50
 22  \w     74.00 100.00   0.50    0.23    --  107.75 -77.00-120.00   52
 23  \w     59.00  84.00   0.50    0.23    --  107.75 -77.00 120.00   50
 24  \w   -116.00 -71.00   0.50    0.23    -- -100.00 131.00 -50.56   90
 25  \w   -112.00 -52.00   0.50    0.23    -- -100.00 125.00-150.00  120
 26  \w   -112.00 -29.00   0.50    0.23    -- -100.00 125.00-180.00  166
 27  \w    -94.00 -24.00   0.50    0.08    --  -47.45 125.00  30.00  140
 28  \w   -112.00 -53.00   0.50    0.23    -- -100.00 125.00 150.00  118
 29  \w   -112.00 -28.00   0.50    0.23    -- -100.00 125.00  90.00  168
 30  \w   -108.00 -30.00   0.50    0.23    -- -100.00 111.00  39.59  156
 31  \w    -85.00 -27.00   0.50    0.23    -- -100.00  77.00   0.00  116
 32  \w    -68.00 -28.00   0.50    0.23    -- -100.00  57.00  60.00   80
 33  \w    -62.00 -27.00   0.50    0.23    -- -100.00  57.00   0.00   70
 34  \w    -60.00 -34.00   0.50    0.23    -- -100.00  57.00 -30.00   52
 35  \w    -65.00 -40.00   0.50    0.23    -- -100.00  57.00 -90.00   50
 36  \w    -57.00 -27.00   0.50    0.23    -- -100.00  50.00 -99.00   60
 37  \w    -69.00 -35.00   0.50    0.23    -- -100.00  57.00-150.00   68
 38  \w    -42.00 -17.00   0.50    0.08    --  -47.45  50.00 -99.00   50
 39  \w    -82.00 -35.00   0.50    0.23    -- -100.00   0.00 -30.00   94
 40  \w   -171.00 -99.00   0.50    0.23    -- -100.00   0.00 -30.00  144
 41  \w   -170.00-116.00   0.50    0.23    -- -100.00 -99.00  30.00  108
 42  \w   -171.00 -89.00   0.50    0.23    -- -100.00 -50.00 114.00  164
 43  \w   -172.00-103.00   0.50    0.23    -- -100.00 -57.00  60.00  138
 44  \w   -116.00 -35.00   0.50    0.08    --  -47.45 -50.00 114.00  162
;
_diffrn_measurement_device 'four-circle diffractometer'
_diffrn_measurement_device_type 'ROD, Synergy Custom system, HyPix'
_diffrn_measurement_method '\w scans'
_diffrn_orient_matrix_type 'CrysAlisPro convention (1999,Acta A55,543-557)'
_diffrn_orient_matrix_UB_11 -0.0314247000
_diffrn_orient_matrix_UB_12 0.0468920000
_diffrn_orient_matrix_UB_13 -0.0334343000
_diffrn_orient_matrix_UB_21 0.0878568000
_diffrn_orient_matrix_UB_22 0.0190079000
_diffrn_orient_matrix_UB_23 -0.0044228000
_diffrn_orient_matrix_UB_31 -0.0151544000
_diffrn_orient_matrix_UB_32 -0.0588127000
_diffrn_orient_matrix_UB_33 -0.0429718000
_diffrn_radiation_monochromator mirror
_diffrn_radiation_probe x-ray
_diffrn_radiation_type 'Cu K\a'
_diffrn_radiation_wavelength 1.54184
_diffrn_reflns_av_R_equivalents 0.0596
_diffrn_reflns_av_unetI/netI 0.0520
_diffrn_reflns_Laue_measured_fraction_full 0.996
_diffrn_reflns_Laue_measured_fraction_max 0.944
_diffrn_reflns_limit_h_max 21
_diffrn_reflns_limit_h_min -21
_diffrn_reflns_limit_k_max 24
_diffrn_reflns_limit_k_min -25
_diffrn_reflns_limit_l_max 33
_diffrn_reflns_limit_l_min -37
_diffrn_reflns_number 140699
_diffrn_reflns_point_group_measured_fraction_full 0.996
_diffrn_reflns_point_group_measured_fraction_max 0.944
_diffrn_reflns_theta_full 67.684
_diffrn_reflns_theta_max 77.503
_diffrn_reflns_theta_min 2.225
_diffrn_source 'Rotating-anode X-ray tube'
_diffrn_source_type 'Rigaku (Cu) X-ray Source'
_exptl_absorpt_coefficient_mu 5.599
_exptl_absorpt_correction_T_max 1.00000
_exptl_absorpt_correction_T_min 0.43189
_exptl_absorpt_correction_type multi-scan
_exptl_absorpt_process_details
;
CrysAlisPro 1.171.41.103a (Rigaku Oxford Diffraction, 2021)
Empirical absorption correction using spherical harmonics,
implemented in SCALE3 ABSPACK scaling algorithm.
;
_exptl_crystal_colour 'clear dark yellow'
_exptl_crystal_colour_lustre clear
_exptl_crystal_colour_modifier dark
_exptl_crystal_colour_primary yellow
_exptl_crystal_density_diffrn 1.404
_exptl_crystal_description block
_exptl_crystal_F_000 4264
_exptl_crystal_size_max 0.12
_exptl_crystal_size_mid 0.07
_exptl_crystal_size_min 0.04
_refine_diff_density_max 2.498
_refine_diff_density_min -1.082
_refine_diff_density_rms 0.149
_refine_ls_extinction_method none
_refine_ls_goodness_of_fit_ref 1.097
_refine_ls_hydrogen_treatment constr
_refine_ls_matrix_type full
_refine_ls_number_parameters 2344
_refine_ls_number_reflns 38957
_refine_ls_number_restraints 170
_refine_ls_restrained_S_all 1.097
_refine_ls_R_factor_all 0.1086
_refine_ls_R_factor_gt 0.0969
_refine_ls_shift/su_max 0.001
_refine_ls_shift/su_mean 0.000
_refine_ls_structure_factor_coef Fsqd
_refine_ls_weighting_details 'w=1/[\s^2^(Fo^2^)+(0.0238P)^2^+172.2322P] where P=(Fo^2^+2Fc^2^)/3'
_refine_ls_weighting_scheme calc
_refine_ls_wR_factor_gt 0.2363
_refine_ls_wR_factor_ref 0.2413
_reflns_Friedel_coverage 0.000
_reflns_number_gt 32526
_reflns_number_total 38957
_reflns_threshold_expression 'I > 2\s(I)'
_cod_data_source_file d4ob01737d2.cif
_cod_data_source_block 4-PdCl2
_cod_database_code 7160257
_shelx_shelxl_version_number 2018/3
_shelx_space_group_comment
;
The symmetry employed for this shelxl refinement is uniquely defined
by the following loop, which should always be used as a source of
symmetry information in preference to the above space-group names.
They are only intended as comments.
;
_reflns_odcompleteness_completeness 99.80
_reflns_odcompleteness_iscentric 1
_reflns_odcompleteness_theta 66.97
_olex2_refinement_description
;
1. Fixed Uiso
 At 1.2 times of:
  All C(H) groups, All C(H,H) groups, All C(H,H,H,H) groups
 At 1.5 times of:
  All C(H,H,H) groups
2. Restrained distances
 C13-C14
 1.5 with sigma of 0.01
 C14-C15
 1.5 with sigma of 0.01
 C17-C18
 1.5 with sigma of 0.01
 C13-C15
 2.3 with sigma of 0.01
 C05H-C06H \\sim C05H-C5
 with sigma of 0.02
 C04C-C060 \\sim C04C-C0
 with sigma of 0.02
 C05I-C060 \\sim C05I-C0
 with sigma of 0.02
 C05I-C06O \\sim C05I-C8
 with sigma of 0.02
3. Uiso/Uaniso restraints and constraints
Uanis(C5) \\sim Ueq, Uanis(C06H) \\sim Ueq, Uanis(C7) \\sim Ueq, Uanis(C6)
\\sim Ueq: with sigma of 0.01 and sigma for terminal atoms of 0.02
Uanis(C0) \\sim Ueq, Uanis(C060) \\sim Ueq: with sigma of 0.01 and sigma for
terminal atoms of 0.02
Uanis(C8) \\sim Ueq, Uanis(C06O) \\sim Ueq: with sigma of 0.01 and sigma for
terminal atoms of 0.02
Uanis(C9) \\sim Ueq, Uanis(C10) \\sim Ueq, Uanis(C46) \\sim Ueq, Uanis(C11)
\\sim Ueq: with sigma of 0.01 and sigma for terminal atoms of 0.02
Uanis(C20) \\sim Ueq, Uanis(C16) \\sim Ueq: with sigma of 0.01 and sigma for
terminal atoms of 0.02
Uanis(C28) \\sim Ueq, Uanis(C35) \\sim Ueq: with sigma of 0.01 and sigma for
terminal atoms of 0.02
Uanis(C06A) \\sim Ueq, Uanis(C064) \\sim Ueq, Uanis(C067) \\sim Ueq: with sigma
of 0.01 and sigma for terminal atoms of 0.02
Uanis(C14) \\sim Ueq, Uanis(C15) \\sim Ueq, Uanis(C17) \\sim Ueq, Uanis(C18)
\\sim Ueq: with sigma of 0.01 and sigma for terminal atoms of 0.02
Uanis(C066) \\sim Ueq, Uanis(C06L) \\sim Ueq: with sigma of 0.01 and sigma for
terminal atoms of 0.02
Uanis(C12) \\sim Ueq, Uanis(C06B) \\sim Ueq: with sigma of 0.01 and sigma for
terminal atoms of 0.02
4. Others
 Fixed Sof: H04l(0.3) H04m(0.3) H04n(0.7) H04o(0.7) H04t(0.5) H04u(0.5)
 H04v(0.5) H04w(0.5) Hy(0.6) Hz(0.6) H18(0.4) H53(0.4) H05r(0.6) H05s(0.6)
 H05t(0.4) H05u(0.4) H05v(0.3) H05w(0.3) H05x(0.7) H05y(0.7) H72(0.5) H73(0.5)
 H21(0.5) H74(0.5) C060(0.3) H06a(0.3) H06b(0.3) H06m(0.5) H06n(0.5) H06o(0.5)
 H06p(0.5) C06F(0.5) H06y(0.5) H85(0.5) C06H(0.6) H06(0.6) H88(0.6) C06O(0.5)
 H7(0.5) H93(0.5) H94(0.5) C5(0.4) H5a(0.4) H5b(0.4) C6(0.6) H6a(0.6) H6b(0.6)
 C7(0.4) H7a(0.4) H7b(0.4) C0(0.7) H0a(0.7) H0b(0.7) C8(0.5) H8a(0.5) H8b(0.5)
 H8c(0.5) C10(0.6) H10a(0.6) H10b(0.6) C11(0.8) H11a(0.8) H11b(0.8) H11c(0.8)
 C9(0.4) H9a(0.4) H9b(0.4) C46(0.2) H46a(0.2) H46b(0.2) H46c(0.2) C20(0.5)
 H20c(0.5) H20d(0.5) H20e(0.5) C28(0.5) H28a(0.5) H28b(0.5) H28c(0.5) C35(0.5)
 H35a(0.5) H35b(0.5) H35c(0.5) C14(0.5) H14a(0.5) H14b(0.5) C15(0.5) H13a(0.5)
 H13b(0.5) H13c(0.5) H13d(0.5) C205(0.5) H20a(0.5) H20b(0.5) C16(0.5) H16a(0.5)
 H16b(0.5) H16c(0.5) C18(0.5) C17(0.5) H17a(0.5) H17b(0.5)
5.a Secondary CH2 refined with riding coordinates:
 C036(H03a,H03b), C03D(H03h,H03j), C03P(H03d,H03e), C03R(H03f,H03g), C03V(H03l,
 H03m), C03X(H03n,H03o), C041(H04a,H04b), C043(H04f,H04g), C044(H29,H),
 C045(H30,Ha), C046(H31,Hb), C047(H04h,H04i), C048(H8,Hc), C04A(H9,Hd),
 C04B(H04j,H04k), C04C(H04l,H04m), C04C(H04n,H04o), C04D(H04p,H04q), C04F(H32,
 He), C04H(H33,Hf), C04I(H34,Hg), C04M(H04t,H04u), C04M(H04v,H04w), C04N(H12,
 Hh), C04O(H36,Hi), C04P(H04x,H04y), C04Q(H04z,Hj), C04R(H13,Hk), C04T(H04,Hl),
 C04U(H1,Hm), C04V(H2,Hn), C04Z(H39,Hs), C050(H05a,H05b), C051(H40,Ht),
 C052(H41,Hu), C055(H05c,H05d), C056(H16,Hv), C057(H05e,H05f), C059(H05g,H05h),
 C05A(H05i,H05j), C05C(H05n,H05o), C05D(H42,Hw), C05E(H17,Hx), C05F(Hy,Hz),
 C05F(H18,H53), C05G(H05p,H05q), C05H(H05r,H05s), C05H(H05t,H05u), C05I(H05v,
 H05w), C05I(H05x,H05y), C05K(H44,H54), C05N(H05,H59), C05O(H19,H60), C05P(H3,
 H61), C05Q(H46,H62), C05S(H20,H65), C05U(H48,H68), C05V(H5,H69), C05X(H72,H73),
  C05X(H21,H74), C05Y(H49,H75), C05Z(H22,H76), C060(H06a,H06b), C063(H23,H79),
 C064(H06f,H06g), C066(H24,H80), C067(H06k,H06l), C068(H06m,H06n), C068(H06o,
 H06p), C06A(H06q,H06r), C06F(H06y,H85), C06H(H06,H88), C06I(H52,H89), C12(H12a,
 H12b), C06L(H26,H90), C5(H5a,H5b), C6(H6a,H6b), C7(H7a,H7b), C0(H0a,H0b),
 C10(H10a,H10b), C9(H9a,H9b), C14(H14a,H14b), C13(H13a,H13b), C13(H13c,H13d),
 C205(H20a,H20b), C17(H17a,H17b)
5.b Aromatic/amide H refined with riding coordinates:
 C02T(H02T), C02U(H02U), C033(H033), C034(H034), C039(H039), C03B(H03c),
 C03I(H03I), C03K(H03K), C03Q(H03Q), C03W(H03W), C049(H049), C04E(H04r),
 C04G(H10), C04J(H04s), C04K(H35), C04L(H11), C04S(H14), C04Y(H38), C058(H058),
 C05J(H43)
5.c Idealised Me refined as rotating group:
 C042(H04c,H04d,H04e), C04W(H37,Ho,Hp), C04X(H15,Hq,Hr), C05B(H05k,H05l,H05m),
 C05L(H45,H55,H56), C05M(H05z,H57,H58), C05R(H47,H63,H64), C05T(H4,H66,H67),
 C05W(H6,H70,H71), C061(H06c,H06d,H06e), C062(H50,H77,H78), C065(H06h,H06i,
 H06j), C069(H25,H81,H82), C06B(H06s,H06t,H06u), C06D(H06v,H06w,H06x), C06E(H51,
 H83,H84), C06G(H06z,H86,H87), C06N(H27,H91,H92), C06O(H7,H93,H94), C06P(H28,
 H95,H96), C2(H2a,H2b,H2c), C3(H3a,H3b,H3c), C8(H8a,H8b,H8c), C11(H11a,H11b,
 H11c), C46(H46a,H46b,H46c), C20(H20c,H20d,H20e), C28(H28a,H28b,H28c), C35(H35a,
 H35b,H35c), C15(H15a,H15b,H15c), C16(H16a,H16b,H16c)
;
_olex2_submission_special_instructions 'No special instructions were received'
_oxdiff_exptl_absorpt_empirical_details
;
Empirical correction (ABSPACK) includes:
- Absorption correction using spherical harmonics
- Frame scaling
;
_oxdiff_exptl_absorpt_empirical_full_max 2.033
_oxdiff_exptl_absorpt_empirical_full_min 0.661

loop_
_space_group_symop_operation_xyz
'x, y, z'
'-x, -y, -z'

loop_
_atom_site_label
_atom_site_type_symbol
_atom_site_fract_x
_atom_site_fract_y
_atom_site_fract_z
_atom_site_U_iso_or_equiv
_atom_site_adp_type
_atom_site_occupancy
_atom_site_site_symmetry_order
_atom_site_calc_flag
_atom_site_refinement_flags_posn
_atom_site_refinement_flags_adp
_atom_site_refinement_flags_occupancy
_atom_site_disorder_assembly
_atom_site_disorder_group
Pd01 Pd 0.48495(4) 0.67867(3) 0.71486(2) 0.02882(14) Uani 1 1 d . . . . .
Pd02 Pd 0.52015(4) 0.84559(3) 0.77654(2) 0.02798(14) Uani 1 1 d . . . . .
Pd03 Pd 0.98813(4) 0.79232(3) 0.62952(2) 0.03240(15) Uani 1 1 d . . . . .
Pd04 Pd 0.00945(4) 0.72584(3) 0.85658(2) 0.03080(15) Uani 1 1 d . . . . .
P005 P 0.38142(13) 0.59558(11) 0.68842(7) 0.0287(4) Uani 1 1 d . . . . .
P006 P 0.62562(13) 0.92610(11) 0.80674(7) 0.0275(4) Uani 1 1 d . . . . .
Cl07 Cl 0.59765(13) 0.76910(11) 0.74669(8) 0.0396(5) Uani 1 1 d . . . . .
P08 P 0.12646(13) 0.74756(11) 0.91205(7) 0.0299(4) Uani 1 1 d . . . . .
S009 S 0.38202(15) 0.34961(11) 0.52396(7) 0.0356(5) Uani 1 1 d . . . . .
S00A S 0.62846(14) 1.16183(11) 0.97864(7) 0.0344(5) Uani 1 1 d . . . . .
Cl0B Cl 0.56420(13) 0.60330(12) 0.68936(8) 0.0410(5) Uani 1 1 d . . . . .
Cl0C Cl 0.40612(13) 0.75706(11) 0.74115(8) 0.0387(5) Uani 1 1 d . . . . .
S00D S 0.40993(15) 0.30356(11) 0.73242(8) 0.0374(5) Uani 1 1 d . . . . .
Cl0E Cl 0.44206(13) 0.91953(11) 0.80484(8) 0.0395(5) Uani 1 1 d . . . . .
P0F P 0.86869(14) 0.76664(12) 0.57573(8) 0.0327(5) Uani 1 1 d . . . . .
S00G S 0.60737(17) 1.22482(12) 0.77529(8) 0.0412(5) Uani 1 1 d . . . . .
Cl0H Cl 1.05092(15) 0.77725(14) 0.56865(8) 0.0470(6) Uani 1 1 d . . . . .
S00I S 0.85599(16) 0.54690(12) 0.39312(8) 0.0398(5) Uani 1 1 d . . . . .
S00J S 0.12855(15) 0.94624(13) 1.10256(8) 0.0428(5) Uani 1 1 d . . . . .
Cl0K Cl -0.05666(14) 0.71441(15) 0.91465(9) 0.0505(6) Uani 1 1 d . . . . .
S00L S 0.86247(17) 0.85187(13) 0.38050(9) 0.0458(6) Uani 1 1 d . . . . .
S00M S 0.11429(17) 0.63488(14) 1.09615(9) 0.0480(6) Uani 1 1 d . . . . .
Cl0N Cl 0.07426(15) 0.74786(18) 0.80012(9) 0.0603(8) Uani 1 1 d . . . . .
Cl0O Cl 0.92658(17) 0.7997(2) 0.69024(9) 0.0723(10) Uani 1 1 d . . . . .
O00P O 0.3681(4) 0.6146(3) 0.5740(2) 0.0336(13) Uani 1 1 d . . . . .
O00Q O 0.4128(4) 0.5671(3) 0.8027(2) 0.0371(14) Uani 1 1 d . . . . .
O00R O 0.1325(4) 0.9177(3) 0.9185(2) 0.0346(13) Uani 1 1 d . . . . .
O00S O 0.6297(4) 0.8966(3) 0.9176(2) 0.0332(13) Uani 1 1 d . . . . .
O00T O 0.8693(4) 0.5976(3) 0.5791(2) 0.0382(15) Uani 1 1 d . . . . .
O00U O 0.6273(4) 0.9939(3) 0.9906(2) 0.0364(14) Uani 1 1 d . . . . .
O00V O 0.6007(4) 0.9640(3) 0.6959(2) 0.0369(14) Uani 1 1 d . . . . .
O00W O 0.4101(4) 0.1942(3) 0.5572(2) 0.0415(15) Uani 1 1 d . . . . .
O00X O 0.0997(4) 0.5807(3) 0.9098(2) 0.0430(16) Uani 1 1 d . . . . .
O00Y O 0.8719(5) 0.5069(3) 0.5052(2) 0.0436(16) Uani 1 1 d . . . . .
O00Z O 0.8866(4) 0.9677(3) 0.4787(3) 0.0443(16) Uani 1 1 d . . . . .
O010 O 0.4221(4) 0.4442(3) 0.8222(2) 0.0377(14) Uani 1 1 d . . . . .
O011 O 0.8934(4) 0.9318(3) 0.5656(2) 0.0425(15) Uani 1 1 d . . . . .
O012 O 0.1238(4) 1.0012(3) 0.9963(2) 0.0430(16) Uani 1 1 d . . . . .
O013 O 0.0982(5) 0.5294(4) 0.9870(3) 0.0525(18) Uani 1 1 d . . . . .
O014 O 0.5964(4) 1.0903(3) 0.6813(2) 0.0428(16) Uani 1 1 d . . . . .
O015 O 0.3758(5) 0.5132(3) 0.5048(2) 0.0461(17) Uani 1 1 d . . . . .
O016 O 0.6026(5) 1.3200(3) 0.9521(2) 0.0493(18) Uani 1 1 d . . . . .
O017 O 0.5879(5) 1.3409(3) 0.8655(2) 0.0471(17) Uani 1 1 d . . . . .
O018 O 0.4268(5) 0.1802(3) 0.6452(2) 0.0459(16) Uani 1 1 d . . . . .
C019 C 0.3721(5) 0.4985(5) 0.5472(3) 0.0327(19) Uani 1 1 d . . . . .
O01A O 0.8762(5) 0.6063(4) 0.2928(2) 0.056(2) Uani 1 1 d . . . . .
C01B C 0.6344(5) 1.0144(4) 0.9495(3) 0.0229(15) Uani 1 1 d . . . . .
O01C O 0.0921(5) 0.7437(5) 1.1924(3) 0.070(3) Uani 1 1 d . . . . .
C01D C 0.6450(5) 1.1589(4) 0.8943(3) 0.0296(17) Uani 1 1 d . . . . .
C01E C 0.3878(5) 0.5247(4) 0.7192(3) 0.0264(16) Uani 1 1 d . . . . .
C01F C 0.6481(5) 1.0928(4) 0.9009(3) 0.0286(17) Uani 1 1 d . . . . .
O01H O 0.8774(6) 0.7311(5) 0.2879(3) 0.068(2) Uani 1 1 d . . . . .
C01I C 0.3657(6) 0.4236(4) 0.6008(3) 0.0317(18) Uani 1 1 d . . . . .
C01J C 0.4038(5) 0.5140(5) 0.7658(3) 0.0305(18) Uani 1 1 d . . . . .
C01K C 0.1351(5) 0.9377(5) 1.0020(3) 0.0328(19) Uani 1 1 d . . . . .
C01M C 0.3973(5) 0.3912(4) 0.7377(3) 0.0320(18) Uani 1 1 d . . . . .
C01N C 0.1525(5) 0.8228(5) 1.0833(3) 0.035(2) Uani 1 1 d . . . . .
C01O C 0.6317(5) 0.9612(4) 0.9115(3) 0.0303(18) Uani 1 1 d . . . . .
C01P C 0.8334(5) 0.6979(5) 0.4893(3) 0.0338(19) Uani 1 1 d . . . . .
C01Q C 0.6472(5) 1.0418(4) 0.8633(3) 0.0306(18) Uani 1 1 d . . . . .
C01R C 0.3944(6) 0.2907(5) 0.6693(3) 0.0340(19) Uani 1 1 d . . . . .
C01S C 0.3717(6) 0.3594(5) 0.6101(3) 0.0336(19) Uani 1 1 d . . . . .
C01T C 0.8579(5) 0.5684(5) 0.4954(3) 0.035(2) Uani 1 1 d . . . . .
C01U C 0.8291(6) 0.7370(5) 0.4031(3) 0.038(2) Uani 1 1 d . . . . .
C01V C 0.8304(6) 0.6509(5) 0.4498(3) 0.035(2) Uani 1 1 d . . . . .
C01W C 0.1418(5) 0.9136(5) 1.0440(3) 0.0346(19) Uani 1 1 d . . . . .
C01X C 0.3720(5) 0.4308(4) 0.5560(3) 0.0303(18) Uani 1 1 d . . . . .
C01Y C 0.6363(5) 0.9743(4) 0.8672(3) 0.0271(17) Uani 1 1 d . . . . .
C01Z C 0.3790(6) 0.4037(5) 0.6921(3) 0.036(2) Uani 1 1 d . . . . .
C020 C 0.8326(6) 0.7854(5) 0.4430(3) 0.038(2) Uani 1 1 d . . . . .
C021 C 0.3725(5) 0.5516(4) 0.5838(3) 0.0321(18) Uani 1 1 d . . . . .
C022 C 0.6419(5) 1.0552(5) 0.8174(3) 0.0318(18) Uani 1 1 d . . . . .
C023 C 0.3708(5) 0.5426(4) 0.6292(3) 0.0291(17) Uani 1 1 d . . . . .
C024 C 0.8463(6) 0.5871(5) 0.4511(3) 0.035(2) Uani 1 1 d . . . . .
C025 C 0.1178(6) 0.6240(5) 0.9533(3) 0.037(2) Uani 1 1 d . . . . .
C026 C 0.1539(5) 0.7351(5) 0.9996(3) 0.0345(19) Uani 1 1 d . . . . .
C027 C 0.6323(6) 1.2051(4) 0.9305(3) 0.0337(19) Uani 1 1 d . . . . .
C028 C 0.1563(5) 0.8478(5) 1.0423(3) 0.0346(19) Uani 1 1 d . . . . .
C029 C 0.8613(5) 0.6188(5) 0.5367(3) 0.0329(19) Uani 1 1 d . . . . .
O02A O 0.0974(6) 0.8716(5) 1.1950(3) 0.082(3) Uani 1 1 d . . . . .
C02B C 0.6245(5) 1.0003(5) 0.7795(3) 0.0315(18) Uani 1 1 d . . . . .
C02C C 0.6390(5) 1.0819(4) 0.9446(3) 0.0287(17) Uani 1 1 d . . . . .
C02D C 0.6235(6) 1.2322(5) 0.8380(3) 0.037(2) Uani 1 1 d . . . . .
C02E C 0.4074(5) 0.4466(5) 0.7750(3) 0.0318(18) Uani 1 1 d . . . . .
C02F C 0.3744(6) 0.4679(4) 0.6835(3) 0.0324(18) Uani 1 1 d . . . . .
C02G C 0.2185(5) 0.7446(5) 0.8908(3) 0.0314(18) Uani 1 1 d . . . . .
C02H C 0.8339(5) 0.7677(5) 0.4863(3) 0.0347(19) Uani 1 1 d . . . . .
C02I C 0.1429(5) 0.8253(4) 0.9582(3) 0.0306(18) Uani 1 1 d . . . . .
C02J C 0.3826(6) 0.3105(5) 0.5744(3) 0.0351(19) Uani 1 1 d . . . . .
C02K C 0.8504(5) 0.6846(5) 0.5342(3) 0.0335(19) Uani 1 1 d . . . . .
C02L C 0.6099(5) 1.0157(5) 0.7341(3) 0.0315(18) Uani 1 1 d . . . . .
C02M C 0.1563(6) 0.8053(5) 1.0014(3) 0.035(2) Uani 1 1 d . . . . .
C02N C 0.3659(5) 0.4771(4) 0.6367(3) 0.0315(18) Uani 1 1 d . . . . .
C02O C 0.6099(6) 1.0836(5) 0.7278(3) 0.036(2) Uani 1 1 d . . . . .
C02P C 0.8463(6) 0.7617(5) 0.3647(4) 0.042(2) Uani 1 1 d . . . . .
C02Q C 0.8292(6) 0.6704(5) 0.4057(3) 0.036(2) Uani 1 1 d . . . . .
C02R C 0.1165(6) 0.7666(6) 1.1556(4) 0.048(3) Uani 1 1 d . . . . .
C02S C 0.8551(5) 0.8157(5) 0.5282(3) 0.0319(18) Uani 1 1 d . . . . .
C02T C 0.2418(6) 0.6481(5) 0.6514(3) 0.038(2) Uani 1 1 d . . . . .
H02T H 0.263296 0.649695 0.624613 0.045 Uiso 1 1 calc R U . . .
C02U C 0.7613(6) 0.8678(5) 0.8423(3) 0.039(2) Uani 1 1 d . . . . .
H02U H 0.737240 0.862548 0.867610 0.047 Uiso 1 1 calc R U . . .
C02V C 0.1348(5) 0.8929(5) 0.9592(3) 0.0319(18) Uani 1 1 d . . . . .
C02W C 0.6419(6) 1.1730(5) 0.8495(3) 0.0340(19) Uani 1 1 d . . . . .
C02X C 0.6202(6) 1.1373(4) 0.7664(3) 0.0323(18) Uani 1 1 d . . . . .
C02Y C 0.1500(6) 0.7105(5) 1.0403(3) 0.039(2) Uani 1 1 d . . . . .
C02Z C 0.4036(6) 0.2391(4) 0.6340(3) 0.0345(19) Uani 1 1 d . . . . .
C030 C 0.1516(6) 0.7546(6) 1.0820(3) 0.042(2) Uani 1 1 d . . . . .
C031 C 0.8680(6) 0.9015(5) 0.4805(4) 0.039(2) Uani 1 1 d . . . . .
C032 C 0.3973(6) 0.2481(4) 0.5864(3) 0.0341(19) Uani 1 1 d . . . . .
C033 C 0.1383(6) 0.6717(5) 0.6935(3) 0.041(2) Uani 1 1 d . . . . .
H033 H 0.088434 0.688516 0.694859 0.049 Uiso 1 1 calc R U . . .
C034 C 0.1684(6) 0.6709(5) 0.6534(3) 0.041(2) Uani 1 1 d . . . . .
H034 H 0.137995 0.686190 0.627104 0.049 Uiso 1 1 calc R U . . .
C035 C 0.6182(6) 1.2683(5) 0.9214(3) 0.041(2) Uani 1 1 d . . . . .
C036 C 0.5765(6) 0.9677(5) 1.0763(4) 0.045(2) Uani 1 1 d . . . . .
H03A H 0.538463 1.000181 1.081951 0.054 Uiso 1 1 calc R U . . .
H03B H 0.551358 0.937100 1.045197 0.054 Uiso 1 1 calc R U . . .
C037 C 0.7228(5) 0.8983(4) 0.8064(3) 0.0300(18) Uani 1 1 d . . . . .
C038 C 0.3770(6) 0.3499(5) 0.6556(3) 0.036(2) Uani 1 1 d . . . . .
C039 C 0.2595(6) 0.8026(5) 0.8828(3) 0.040(2) Uani 1 1 d . . . . .
H039 H 0.242658 0.845143 0.891060 0.048 Uiso 1 1 calc R U . . .
C03A C 0.1294(6) 0.7243(6) 1.1167(4) 0.046(2) Uani 1 1 d . . . . .
C03B C 0.8708(6) 0.8523(5) 0.8035(4) 0.045(2) Uani 1 1 d . . . . .
H03C H 0.922119 0.837683 0.802774 0.054 Uiso 1 1 calc R U . . .
C03C C 0.1298(6) 0.6421(5) 1.0387(3) 0.040(2) Uani 1 1 d . . . . .
C03D C 0.0531(6) 0.9305(6) 0.8948(3) 0.046(2) Uani 1 1 d . . . . .
H03H H 0.031672 0.962305 0.916651 0.055 Uiso 1 1 calc R U . . .
H03J H 0.013924 0.888040 0.883819 0.055 Uiso 1 1 calc R U . . .
C03E C 0.7788(6) 0.7741(5) 0.5983(3) 0.039(2) Uani 1 1 d . . . . .
C03F C 0.6129(6) 1.2817(5) 0.8744(3) 0.038(2) Uani 1 1 d . . . . .
C03G C 0.1351(5) 0.6929(5) 0.9551(3) 0.0337(19) Uani 1 1 d . . . . .
C03H C 0.8574(7) 0.7148(6) 0.3274(3) 0.048(2) Uani 1 1 d . . . . .
C03I C 0.1821(6) 0.6477(5) 0.7315(3) 0.041(2) Uani 1 1 d . . . . .
H03I H 0.161620 0.647725 0.758776 0.049 Uiso 1 1 calc R U . . .
C03J C 0.6392(6) 1.1215(4) 0.8112(3) 0.0330(19) Uani 1 1 d . . . . .
C03K C 0.8366(6) 0.8450(5) 0.8406(4) 0.042(2) Uani 1 1 d . . . . .
H03K H 0.863749 0.824533 0.865017 0.051 Uiso 1 1 calc R U . . .
C03L C 0.2839(5) 0.6226(4) 0.6893(3) 0.0298(17) Uani 1 1 d . . . . .
C03M C 0.8577(6) 0.6455(5) 0.3298(3) 0.041(2) Uani 1 1 d . . . . .
C03N C 0.8515(6) 0.8520(5) 0.4391(4) 0.042(2) Uani 1 1 d . . . . .
C03O C 0.1173(6) 0.5976(5) 0.9955(3) 0.040(2) Uani 1 1 d . . . . .
C03P C 0.6574(6) 1.0059(5) 1.0745(3) 0.040(2) Uani 1 1 d . . . . .
H03D H 0.680182 1.038951 1.104723 0.048 Uiso 1 1 calc R U . . .
H03E H 0.696837 0.973735 1.071605 0.048 Uiso 1 1 calc R U . . .
C03Q C 0.3507(6) 0.7350(7) 0.8517(4) 0.051(3) Uani 1 1 d . . . . .
H03Q H 0.396731 0.731904 0.838685 0.061 Uiso 1 1 calc R U . . .
C03R C 0.4001(6) 0.3797(5) 0.8335(3) 0.040(2) Uani 1 1 d . . . . .
H03F H 0.436144 0.347741 0.823602 0.048 Uiso 1 1 calc R U . . .
H03G H 0.342635 0.360934 0.816240 0.048 Uiso 1 1 calc R U . . .
C03S C 0.8702(6) 0.8822(5) 0.5246(3) 0.038(2) Uani 1 1 d . . . . .
C03T C 0.1184(6) 0.8377(6) 1.1573(4) 0.050(3) Uani 1 1 d . . . . .
C03U C 0.1348(6) 0.8667(5) 1.1197(3) 0.041(2) Uani 1 1 d . . . . .
C03V C 0.1530(7) 1.1204(5) 1.0206(4) 0.048(2) Uani 1 1 d . . . . .
H03L H 0.191887 1.119750 1.000292 0.057 Uiso 1 1 calc R U . . .
H03M H 0.175846 1.157224 1.048768 0.057 Uiso 1 1 calc R U . . .
C03W C 0.7317(6) 0.7177(6) 0.6043(3) 0.046(2) Uani 1 1 d . . . . .
H03W H 0.743870 0.673862 0.594428 0.055 Uiso 1 1 calc R U . . .
C03X C 0.0723(6) 1.1351(5) 0.9936(4) 0.049(3) Uani 1 1 d . . . . .
H03N H 0.035870 1.142240 1.015197 0.059 Uiso 1 1 calc R U . . .
H03O H 0.045764 1.095734 0.967917 0.059 Uiso 1 1 calc R U . . .
C040 C 0.8448(6) 0.6230(5) 0.3708(3) 0.039(2) Uani 1 1 d . . . . .
C041 C 0.6036(8) 1.1510(5) 0.6200(3) 0.049(3) Uani 1 1 d . . . . .
H04A H 0.548114 1.126749 0.603007 0.059 Uiso 1 1 calc R U . . .
H04B H 0.644184 1.124271 0.609505 0.059 Uiso 1 1 calc R U . . .
C042 C 0.5875(7) 0.9270(6) 1.1147(4) 0.054(3) Uani 1 1 d . . . . .
H04C H 0.536781 0.896236 1.110331 0.081 Uiso 1 1 calc R U . . .
H04D H 0.600201 0.957483 1.145772 0.081 Uiso 1 1 calc R U . . .
H04E H 0.632632 0.901022 1.112808 0.081 Uiso 1 1 calc R U . . .
C043 C 0.4047(9) 0.1963(6) 0.5088(4) 0.057(3) Uani 1 1 d . . . . .
H04F H 0.445043 0.233495 0.506655 0.068 Uiso 1 1 calc R U . . .
H04G H 0.349125 0.203931 0.493175 0.068 Uiso 1 1 calc R U . . .
C044 C 0.8193(7) 1.0053(5) 0.4804(5) 0.057(3) Uani 1 1 d . . . . .
H29 H 0.801560 1.003207 0.509733 0.068 Uiso 1 1 calc R U . . .
H H 0.772158 0.985762 0.452883 0.068 Uiso 1 1 calc R U . . .
C045 C 0.9512(7) 0.5885(7) 0.6019(4) 0.060(3) Uani 1 1 d . . . . .
H30 H 0.973765 0.560157 0.578713 0.073 Uiso 1 1 calc R U . . .
HA H 0.986601 0.632921 0.612487 0.073 Uiso 1 1 calc R U . . .
C046 C 0.9834(6) 0.9521(5) 0.5813(4) 0.049(3) Uani 1 1 d . . . . .
H31 H 1.000036 0.987523 0.564974 0.058 Uiso 1 1 calc R U . . .
HB H 1.011194 0.912950 0.573062 0.058 Uiso 1 1 calc R U . . .
C047 C 0.4435(6) 0.6503(5) 0.5700(4) 0.046(2) Uani 1 1 d . . . . .
H04H H 0.461596 0.626011 0.543073 0.055 Uiso 1 1 calc R U . . .
H04I H 0.487435 0.655003 0.599422 0.055 Uiso 1 1 calc R U . . .
C048 C 0.1469(7) 1.0551(5) 1.0366(3) 0.045(2) Uani 1 1 d . . . . .
H8 H 0.200430 1.050662 1.057078 0.054 Uiso 1 1 calc R U . . .
HC H 0.105516 1.053751 1.055334 0.054 Uiso 1 1 calc R U . . .
C049 C 0.2549(6) 0.6240(5) 0.7298(3) 0.038(2) Uani 1 1 d . . . . .
H049 H 0.285197 0.608755 0.756126 0.046 Uiso 1 1 calc R U . . .
C04A C -0.0121(7) 0.5351(6) 0.8422(4) 0.052(3) Uani 1 1 d . . . . .
H9 H 0.023243 0.506619 0.827730 0.063 Uiso 1 1 calc R U . . .
HD H -0.005260 0.579406 0.833154 0.063 Uiso 1 1 calc R U . . .
C04B C 0.6499(6) 1.0425(5) 1.0342(3) 0.043(2) Uani 1 1 d . . . . .
H04J H 0.607637 1.072579 1.035130 0.052 Uiso 1 1 calc R U . . .
H04K H 0.702826 1.070410 1.037053 0.052 Uiso 1 1 calc R U . . .
C04C C 0.6510(8) 1.3981(5) 0.8789(4) 0.055(3) Uani 1 1 d D . . . .
H04L H 0.705083 1.382408 0.882045 0.066 Uiso 0.3 1 calc R U P A 1
H04M H 0.650174 1.424355 0.910229 0.066 Uiso 0.3 1 calc R U P A 1
H04N H 0.696650 1.390869 0.904361 0.066 Uiso 0.7 1 calc R U P B 2
H04O H 0.628909 1.438671 0.891333 0.066 Uiso 0.7 1 calc R U P B 2
C04D C 0.5517(6) 0.8649(5) 0.9227(4) 0.041(2) Uani 1 1 d . . . . .
H04P H 0.506862 0.865575 0.894706 0.050 Uiso 1 1 calc R U . . .
H04Q H 0.538581 0.889534 0.951323 0.050 Uiso 1 1 calc R U . . .
C04E C 0.8303(6) 0.8811(5) 0.7669(4) 0.045(2) Uani 1 1 d . . . . .
H04R H 0.853698 0.885062 0.741142 0.053 Uiso 1 1 calc R U . . .
C04F C 1.0086(7) 0.9785(5) 0.6342(4) 0.053(3) Uani 1 1 d . . . . .
H32 H 0.990893 1.023034 0.641643 0.064 Uiso 1 1 calc R U . . .
HE H 0.981107 0.947420 0.649931 0.064 Uiso 1 1 calc R U . . .
C04G C 0.3254(6) 0.7971(6) 0.8624(4) 0.047(3) Uani 1 1 d . . . . .
H10 H 0.353018 0.835838 0.855815 0.057 Uiso 1 1 calc R U . . .
C04H C 0.8527(7) 0.3882(6) 0.4879(4) 0.053(3) Uani 1 1 d . . . . .
H33 H 0.813264 0.389343 0.507972 0.063 Uiso 1 1 calc R U . . .
HF H 0.832691 0.348308 0.461670 0.063 Uiso 1 1 calc R U . . .
C04I C 0.8502(8) 0.5164(6) 0.2286(4) 0.054(3) Uani 1 1 d . . . . .
H34 H 0.906660 0.531471 0.226922 0.064 Uiso 1 1 calc R U . . .
HG H 0.839788 0.466577 0.219600 0.064 Uiso 1 1 calc R U . . .
C04J C 0.7561(6) 0.9040(5) 0.7679(4) 0.041(2) Uani 1 1 d . . . . .
H04S H 0.728422 0.923235 0.742885 0.049 Uiso 1 1 calc R U . . .
C04K C 0.7597(6) 0.8377(6) 0.6127(4) 0.048(3) Uani 1 1 d . . . . .
H35 H 0.792356 0.876255 0.609294 0.058 Uiso 1 1 calc R U . . .
C04L C 0.2430(6) 0.6826(5) 0.8791(3) 0.038(2) Uani 1 1 d . . . . .
H11 H 0.213877 0.643437 0.884228 0.046 Uiso 1 1 calc R U . . .
C04M C 0.3645(8) 0.1231(6) 0.6332(4) 0.056(3) Uani 1 1 d . . . . .
H04T H 0.386501 0.082299 0.621080 0.067 Uiso 0.5 1 calc R U P C 1
H04U H 0.317932 0.129418 0.607967 0.067 Uiso 0.5 1 calc R U P C 1
H04V H 0.368182 0.093664 0.603623 0.067 Uiso 0.5 1 calc R U P D 2
H04W H 0.310074 0.138346 0.627188 0.067 Uiso 0.5 1 calc R U P D 2
C04N C 0.0153(7) 0.5447(5) 0.8949(4) 0.050(3) Uani 1 1 d . . . . .
H12 H -0.021068 0.571255 0.909882 0.060 Uiso 1 1 calc R U . . .
HH H 0.013539 0.500555 0.904380 0.060 Uiso 1 1 calc R U . . .
C04O C 1.1000(8) 0.9849(6) 0.6529(5) 0.065(3) Uani 1 1 d . . . . .
H36 H 1.127477 1.014866 0.636462 0.078 Uiso 1 1 calc R U . . .
HI H 1.117461 0.940071 0.646218 0.078 Uiso 1 1 calc R U . . .
C04P C 0.4555(7) 0.9161(6) 0.6738(4) 0.051(3) Uani 1 1 d . . . . .
H04X H 0.446644 0.944977 0.702283 0.061 Uiso 1 1 calc R U . . .
H04Y H 0.470215 0.873386 0.682394 0.061 Uiso 1 1 calc R U . . .
C04Q C 0.5604(8) 0.7951(6) 0.9269(5) 0.062(3) Uani 1 1 d . . . . .
H04Z H 0.560285 0.770556 0.894906 0.074 Uiso 1 1 calc R U . . .
HJ H 0.509373 0.776134 0.933749 0.074 Uiso 1 1 calc R U . . .
C04R C 0.1203(8) 0.4970(6) 1.0261(4) 0.054(3) Uani 1 1 d . . . . .
H13 H 0.084653 0.506528 1.047918 0.065 Uiso 1 1 calc R U . . .
HK H 0.177994 0.513765 1.043908 0.065 Uiso 1 1 calc R U . . .
C04S C 0.3105(6) 0.6775(6) 0.8597(4) 0.050(3) Uani 1 1 d . . . . .
H14 H 0.328402 0.635168 0.852094 0.060 Uiso 1 1 calc R U . . .
C04T C 0.6148(7) 1.1566(6) 0.6725(3) 0.046(2) Uani 1 1 d . . . . .
H04 H 0.671992 1.176352 0.689603 0.055 Uiso 1 1 calc R U . . .
HL H 0.577626 1.186348 0.683843 0.055 Uiso 1 1 calc R U . . .
C04U C 0.4094(7) 0.3892(6) 0.8856(3) 0.049(3) Uani 1 1 d . . . . .
H1 H 0.387326 0.430510 0.896741 0.059 Uiso 1 1 calc R U . . .
HM H 0.468385 0.395307 0.902072 0.059 Uiso 1 1 calc R U . . .
C04V C 0.4241(8) 0.7189(5) 0.5618(4) 0.061(3) Uani 1 1 d . . . . .
H2 H 0.401858 0.740445 0.587833 0.073 Uiso 1 1 calc R U . . .
HN H 0.475727 0.747465 0.562964 0.073 Uiso 1 1 calc R U . . .
C04W C 0.9283(9) 0.3225(7) 0.5433(4) 0.066(3) Uani 1 1 d . . . . .
H37 H 0.904124 0.280332 0.520482 0.098 Uiso 1 1 calc R U . . .
HO H 0.893634 0.332204 0.565238 0.098 Uiso 1 1 calc R U . . .
HP H 0.983243 0.318024 0.561250 0.098 Uiso 1 1 calc R U . . .
C04X C 0.0826(9) 1.1979(7) 0.9719(5) 0.069(4) Uani 1 1 d . . . . .
H15 H 0.115457 1.189865 0.948785 0.103 Uiso 1 1 calc R U . . .
HQ H 0.110405 1.236789 0.997088 0.103 Uiso 1 1 calc R U . . .
HR H 0.028504 1.206953 0.956049 0.103 Uiso 1 1 calc R U . . .
C04Y C 0.6667(6) 0.7265(7) 0.6248(4) 0.057(3) Uani 1 1 d . . . . .
H38 H 0.634967 0.688315 0.629470 0.069 Uiso 1 1 calc R U . . .
C04Z C 0.9346(8) 0.3793(6) 0.5172(5) 0.063(3) Uani 1 1 d . . . . .
H39 H 0.958958 0.421715 0.540472 0.076 Uiso 1 1 calc R U . . .
HS H 0.971680 0.370174 0.496219 0.076 Uiso 1 1 calc R U . . .
C050 C 0.5246(6) 0.9505(6) 0.6594(3) 0.045(2) Uani 1 1 d . . . . .
H05A H 0.532493 0.922055 0.630566 0.054 Uiso 1 1 calc R U . . .
H05B H 0.510041 0.993623 0.651375 0.054 Uiso 1 1 calc R U . . .
C051 C 0.8525(7) 0.4506(5) 0.4671(4) 0.049(3) Uani 1 1 d . . . . .
H40 H 0.893661 0.451918 0.448253 0.059 Uiso 1 1 calc R U . . .
HT H 0.797844 0.450666 0.446091 0.059 Uiso 1 1 calc R U . . .
C052 C 0.8472(8) 1.0781(6) 0.4793(5) 0.063(3) Uani 1 1 d . . . . .
H41 H 0.862539 1.079367 0.449172 0.075 Uiso 1 1 calc R U . . .
HU H 0.800595 1.103567 0.479783 0.075 Uiso 1 1 calc R U . . .
C055 C 0.6142(9) 1.2202(7) 0.6068(5) 0.071(4) Uani 1 1 d . . . . .
H05C H 0.599602 1.213378 0.571805 0.086 Uiso 1 1 calc R U . . .
H05D H 0.574133 1.246573 0.618257 0.086 Uiso 1 1 calc R U . . .
C056 C 0.1097(9) 0.4218(6) 1.0063(5) 0.064(3) Uani 1 1 d . . . . .
H16 H 0.054113 0.407364 0.984849 0.077 Uiso 1 1 calc R U . . .
HV H 0.113811 0.397775 1.032850 0.077 Uiso 1 1 calc R U . . .
C057 C 0.4224(9) 0.1296(6) 0.4848(4) 0.064(3) Uani 1 1 d . . . . .
H05E H 0.426351 0.132128 0.452298 0.077 Uiso 1 1 calc R U . . .
H05F H 0.475864 0.120436 0.502565 0.077 Uiso 1 1 calc R U . . .
C058 C 0.6935(7) 0.8453(7) 0.6321(4) 0.060(3) Uani 1 1 d . . . . .
H058 H 0.679960 0.888992 0.641020 0.072 Uiso 1 1 calc R U . . .
C059 C 0.3641(9) 0.7162(7) 0.5156(5) 0.071(4) Uani 1 1 d . . . . .
H05G H 0.318004 0.679851 0.511321 0.085 Uiso 1 1 calc R U . . .
H05H H 0.391294 0.704054 0.489715 0.085 Uiso 1 1 calc R U . . .
C05A C 0.3759(6) 0.9012(7) 0.6344(4) 0.060(3) Uani 1 1 d . . . . .
H05I H 0.384184 0.870333 0.606639 0.072 Uiso 1 1 calc R U . . .
H05J H 0.363414 0.943688 0.624497 0.072 Uiso 1 1 calc R U . . .
C05B C 0.3873(10) 0.2647(7) 0.8814(5) 0.078(4) Uani 1 1 d . . . . .
H05K H 0.360955 0.249341 0.847448 0.117 Uiso 1 1 calc R U . . .
H05L H 0.369569 0.231708 0.898741 0.117 Uiso 1 1 calc R U . . .
H05M H 0.447016 0.269432 0.886450 0.117 Uiso 1 1 calc R U . . .
C05C C 0.4916(7) 0.5856(6) 0.8367(4) 0.052(3) Uani 1 1 d . . . . .
H05N H 0.508662 0.544602 0.847183 0.063 Uiso 1 1 calc R U . . .
H05O H 0.485183 0.616920 0.864736 0.063 Uiso 1 1 calc R U . . .
C05D C 0.9172(9) 1.1120(7) 0.5190(5) 0.071(4) Uani 1 1 d . . . . .
H42 H 0.939652 1.154836 0.512176 0.086 Uiso 1 1 calc R U . . .
HW H 0.960979 1.083118 0.522031 0.086 Uiso 1 1 calc R U . . .
C05E C 0.1152(9) 0.9545(7) 1.2642(4) 0.067(3) Uani 1 1 d . . . . .
H17 H 0.063334 0.930806 1.267335 0.080 Uiso 1 1 calc R U . . .
HX H 0.114271 1.003618 1.271252 0.080 Uiso 1 1 calc R U . . .
C05F C 0.0639(8) 0.9603(8) 0.8532(5) 0.075(4) Uani 1 1 d . . . . .
HY H 0.009904 0.961507 0.831864 0.090 Uiso 0.6 1 calc R U P E 2
HZ H 0.095770 0.933136 0.834902 0.090 Uiso 0.6 1 calc R U P E 2
H18 H 0.037756 0.922963 0.825845 0.090 Uiso 0.4 1 calc R U P F 1
H53 H 0.025181 0.993532 0.852092 0.090 Uiso 0.4 1 calc R U P F 1
C05G C 0.3642(9) 0.3288(7) 0.8982(4) 0.065(3) Uani 1 1 d . . . . .
H05P H 0.374433 0.336311 0.933174 0.078 Uiso 1 1 calc R U . . .
H05Q H 0.304518 0.326822 0.885007 0.078 Uiso 1 1 calc R U . . .
C05H C 0.6431(8) 1.3294(7) 1.0008(4) 0.065(4) Uani 1 1 d D . . . .
H05R H 0.695491 1.310841 1.004058 0.078 Uiso 0.6 1 calc R U P G 1
H05S H 0.608511 1.304399 1.016801 0.078 Uiso 0.6 1 calc R U P G 1
H05T H 0.703364 1.336640 1.005382 0.078 Uiso 0.4 1 calc R U P H 2
H05U H 0.628084 1.289273 1.013351 0.078 Uiso 0.4 1 calc R U P H 2
C05I C 0.6263(11) 1.4140(8) 0.7957(5) 0.094(5) Uani 1 1 d D . . . .
H05V H 0.570375 1.388041 0.785950 0.112 Uiso 0.3 1 calc R U P I 1
H05W H 0.664429 1.380591 0.793099 0.112 Uiso 0.3 1 calc R U P I 1
H05X H 0.607631 1.458301 0.802372 0.112 Uiso 0.7 1 calc R U P J 2
H05Y H 0.577933 1.379552 0.790876 0.112 Uiso 0.7 1 calc R U P J 2
C05J C 0.6473(7) 0.7899(8) 0.6386(4) 0.068(4) Uani 1 1 d . . . . .
H43 H 0.602385 0.795255 0.652403 0.081 Uiso 1 1 calc R U . . .
C05K C 0.8434(9) 0.5382(6) 0.2786(4) 0.068(4) Uani 1 1 d . . . . .
H44 H 0.785274 0.531560 0.279846 0.082 Uiso 1 1 calc R U . . .
H54 H 0.874473 0.511790 0.299644 0.082 Uiso 1 1 calc R U . . .
C05L C 0.8921(13) 1.1263(11) 0.5655(6) 0.118(7) Uani 1 1 d . . . . .
H45 H 0.849233 1.155377 0.562658 0.177 Uiso 1 1 calc R U . . .
H55 H 0.939807 1.149027 0.591086 0.177 Uiso 1 1 calc R U . . .
H56 H 0.870946 1.083864 0.572624 0.177 Uiso 1 1 calc R U . . .
C05M C 0.4011(11) 0.5669(9) 0.3729(5) 0.089(5) Uani 1 1 d . . . . .
H05Z H 0.344374 0.558289 0.353552 0.133 Uiso 1 1 calc R U . . .
H57 H 0.436525 0.546048 0.354470 0.133 Uiso 1 1 calc R U . . .
H58 H 0.419517 0.615566 0.382496 0.133 Uiso 1 1 calc R U . . .
C05N C 0.5563(7) 0.6168(8) 0.8198(4) 0.072(4) Uani 1 1 d . . . . .
H05 H 0.540831 0.659019 0.810611 0.086 Uiso 1 1 calc R U . . .
H59 H 0.562046 0.586382 0.791183 0.086 Uiso 1 1 calc R U . . .
C05O C 0.1507(14) 0.7106(9) 1.2176(6) 0.105(7) Uani 1 1 d . . . . .
H19 H 0.203165 0.741459 1.231272 0.126 Uiso 1 1 calc R U . . .
H60 H 0.160761 0.671133 1.196092 0.126 Uiso 1 1 calc R U . . .
C05P C 0.3590(9) 0.0755(7) 0.4825(5) 0.073(4) Uani 1 1 d . . . . .
H3 H 0.305781 0.084877 0.464656 0.087 Uiso 1 1 calc R U . . .
H61 H 0.354872 0.073594 0.515053 0.087 Uiso 1 1 calc R U . . .
C05Q C 0.7903(9) 0.5447(8) 0.1941(5) 0.075(4) Uani 1 1 d . . . . .
H46 H 0.734145 0.524061 0.192839 0.090 Uiso 1 1 calc R U . . .
H62 H 0.794847 0.593669 0.206627 0.090 Uiso 1 1 calc R U . . .
C05R C 0.8885(11) 0.7454(9) 0.1449(5) 0.092(5) Uani 1 1 d . . . . .
H47 H 0.889739 0.700789 0.126551 0.139 Uiso 1 1 calc R U . . .
H63 H 0.939641 0.774963 0.148007 0.139 Uiso 1 1 calc R U . . .
H64 H 0.841916 0.764573 0.128631 0.139 Uiso 1 1 calc R U . . .
C05S C 0.1727(13) 0.4015(8) 0.9794(6) 0.096(6) Uani 1 1 d . . . . .
H20 H 0.157742 0.353303 0.963830 0.115 Uiso 1 1 calc R U . . .
H65 H 0.171767 0.427953 0.954333 0.115 Uiso 1 1 calc R U . . .
C05T C 0.3021(9) 0.8695(11) 0.6489(6) 0.102(6) Uani 1 1 d . . . . .
H4 H 0.253162 0.861869 0.622287 0.154 Uiso 1 1 calc R U . . .
H66 H 0.293000 0.899871 0.676135 0.154 Uiso 1 1 calc R U . . .
H67 H 0.312920 0.826413 0.657477 0.154 Uiso 1 1 calc R U . . .
C05U C 0.8316(12) 0.7737(9) 0.2657(6) 0.100(6) Uani 1 1 d . . . . .
H48 H 0.842286 0.818719 0.286902 0.120 Uiso 1 1 calc R U . . .
H68 H 0.772580 0.756304 0.259409 0.120 Uiso 1 1 calc R U . . .
C05V C 0.6386(8) 0.6329(8) 0.8566(5) 0.078(4) Uani 1 1 d . . . . .
H5 H 0.654018 0.590519 0.865558 0.094 Uiso 1 1 calc R U . . .
H69 H 0.632438 0.662818 0.885310 0.094 Uiso 1 1 calc R U . . .
C05W C 0.3754(13) 0.0055(8) 0.4582(7) 0.107(6) Uani 1 1 d . . . . .
H6 H 0.338258 -0.008540 0.426364 0.160 Uiso 1 1 calc R U . . .
H70 H 0.365950 -0.027927 0.477144 0.160 Uiso 1 1 calc R U . . .
H71 H 0.432386 0.008992 0.455766 0.160 Uiso 1 1 calc R U . . .
C05X C -0.1023(11) 0.5020(8) 0.8222(5) 0.090(5) Uani 1 1 d . . . . .
H72 H -0.114891 0.491588 0.787102 0.107 Uiso 0.5 1 calc R U P K 2
H73 H -0.109721 0.458874 0.832756 0.107 Uiso 0.5 1 calc R U P K 2
H21 H -0.108289 0.455490 0.827755 0.107 Uiso 0.5 1 calc R U P L 1
H74 H -0.137443 0.527637 0.838810 0.107 Uiso 0.5 1 calc R U P L 1
C05Y C 0.8511(15) 0.7803(9) 0.2208(5) 0.119(8) Uani 1 1 d . . . . .
H49 H 0.799648 0.789534 0.200828 0.143 Uiso 1 1 calc R U . . .
H75 H 0.889942 0.822809 0.228749 0.143 Uiso 1 1 calc R U . . .
C05Z C 0.0997(12) 0.7367(11) 1.2895(6) 0.103(6) Uani 1 1 d . . . . .
H22 H 0.054348 0.757567 1.272879 0.123 Uiso 1 1 calc R U . . .
H76 H 0.148241 0.772034 1.302725 0.123 Uiso 1 1 calc R U . . .
C060 C 0.641(2) 1.4416(13) 0.8444(8) 0.049(8) Uani 0.3 1 d D U P M 1
H06A H 0.594846 1.466325 0.848524 0.059 Uiso 0.3 1 calc R U P M 1
H06B H 0.690971 1.475434 0.853299 0.059 Uiso 0.3 1 calc R U P M 1
C061 C 0.3813(12) 0.0877(11) 0.7589(6) 0.117(7) Uani 1 1 d . . . . .
H06C H 0.360197 0.120818 0.779476 0.176 Uiso 1 1 calc R U . . .
H06D H 0.435330 0.080201 0.775968 0.176 Uiso 1 1 calc R U . . .
H06E H 0.343436 0.045199 0.749466 0.176 Uiso 1 1 calc R U . . .
C062 C 0.8002(12) 0.5349(9) 0.1449(5) 0.098(6) Uani 1 1 d . . . . .
H50 H 0.778280 0.488385 0.128324 0.146 Uiso 1 1 calc R U . . .
H77 H 0.858552 0.544063 0.145873 0.146 Uiso 1 1 calc R U . . .
H78 H 0.770313 0.565848 0.128146 0.146 Uiso 1 1 calc R U . . .
C063 C 0.1177(14) 0.6874(10) 1.2579(6) 0.105(6) Uani 1 1 d . . . . .
H23 H 0.067470 0.654167 1.243210 0.126 Uiso 1 1 calc R U . . .
H79 H 0.159060 0.663872 1.275509 0.126 Uiso 1 1 calc R U . . .
C064 C 0.3453(11) 0.4925(8) 0.4202(5) 0.081(4) Uani 1 1 d . U . . .
H06F H 0.337864 0.453652 0.393504 0.098 Uiso 1 1 calc R U . . .
H06G H 0.294693 0.513402 0.414237 0.098 Uiso 1 1 calc R U . . .
C065 C 0.6959(12) 1.2607(10) 0.6252(7) 0.120(8) Uani 1 1 d . . . . .
H06H H 0.699780 1.297349 0.608026 0.180 Uiso 1 1 calc R U . . .
H06I H 0.737796 1.232172 0.620694 0.180 Uiso 1 1 calc R U . . .
H06J H 0.704607 1.279660 0.659024 0.180 Uiso 1 1 calc R U . . .
C066 C 0.1271(13) 0.9316(10) 1.2150(7) 0.112(6) Uani 1 1 d . U . . .
H24 H 0.102248 0.961492 1.194598 0.134 Uiso 1 1 calc R U . . .
H80 H 0.186727 0.937583 1.217202 0.134 Uiso 1 1 calc R U . . .
C067 C 0.4059(13) 0.5370(11) 0.4169(7) 0.113(6) Uani 1 1 d . U . . .
H06K H 0.456192 0.515588 0.421829 0.136 Uiso 1 1 calc R U . . .
H06L H 0.414494 0.575272 0.444111 0.136 Uiso 1 1 calc R U . . .
C068 C 0.3882(15) 0.1120(11) 0.7183(6) 0.137(10) Uani 1 1 d . . . . .
H06M H 0.413440 0.159532 0.731186 0.165 Uiso 0.5 1 calc R U P N 1
H06N H 0.431922 0.088963 0.708295 0.165 Uiso 0.5 1 calc R U P N 1
H06O H 0.356759 0.150317 0.719307 0.165 Uiso 0.5 1 calc R U P O 2
H06P H 0.446468 0.132555 0.726294 0.165 Uiso 0.5 1 calc R U P O 2
C069 C 0.0745(13) 0.7099(12) 1.3308(6) 0.133(9) Uani 1 1 d . . . . .
H25 H 0.014497 0.700329 1.323695 0.199 Uiso 1 1 calc R U . . .
H81 H 0.095171 0.743971 1.360231 0.199 Uiso 1 1 calc R U . . .
H82 H 0.097756 0.668570 1.334599 0.199 Uiso 1 1 calc R U . . .
C06A C 0.3483(10) 0.4648(7) 0.4629(4) 0.074(4) Uani 1 1 d . U . . .
H06Q H 0.292680 0.442597 0.461271 0.089 Uiso 1 1 calc R U . . .
H06R H 0.385008 0.429997 0.463410 0.089 Uiso 1 1 calc R U . . .
C06B C 0.6315(12) 0.8083(10) 1.0030(7) 0.113(6) Uani 1 1 d . U . . .
H06S H 0.655427 0.855334 1.006813 0.169 Uiso 1 1 calc R U . . .
H06T H 0.665019 0.787884 1.026851 0.169 Uiso 1 1 calc R U . . .
H06U H 0.575613 0.806330 1.007077 0.169 Uiso 1 1 calc R U . . .
C06D C 0.3279(13) 0.7834(10) 0.5102(6) 0.112(6) Uani 1 1 d . . . . .
H06V H 0.291955 0.777871 0.478308 0.168 Uiso 1 1 calc R U . . .
H06W H 0.372965 0.820273 0.515280 0.168 Uiso 1 1 calc R U . . .
H06X H 0.296421 0.793950 0.533777 0.168 Uiso 1 1 calc R U . . .
C06E C 1.1264(12) 1.0134(9) 0.7063(5) 0.104(6) Uani 1 1 d . . . . .
H51 H 1.112129 1.058940 0.712793 0.156 Uiso 1 1 calc R U . . .
H83 H 1.185807 1.015224 0.717779 0.156 Uiso 1 1 calc R U . . .
H84 H 1.098075 0.984476 0.722542 0.156 Uiso 1 1 calc R U . . .
C06F C 0.3354(15) 0.1143(11) 0.6765(8) 0.045(5) Uani 0.5 1 d . . P P 1
H06Y H 0.303752 0.151476 0.683270 0.054 Uiso 0.5 1 calc R U P P 1
H85 H 0.295812 0.072093 0.667186 0.054 Uiso 0.5 1 calc R U P P 1
C06G C 0.7078(10) 0.6665(16) 0.8397(8) 0.172(13) Uani 1 1 d . . . . .
H06Z H 0.716647 0.636122 0.812336 0.258 Uiso 1 1 calc R U . . .
H86 H 0.758277 0.676652 0.865378 0.258 Uiso 1 1 calc R U . . .
H87 H 0.693046 0.708387 0.830492 0.258 Uiso 1 1 calc R U . . .
C06H C 0.6601(15) 1.4024(9) 1.0244(8) 0.065(6) Uani 0.6 1 d D U P Q 1
H06 H 0.704760 1.424319 1.013268 0.078 Uiso 0.6 1 calc R U P Q 1
H88 H 0.680868 1.405670 1.058923 0.078 Uiso 0.6 1 calc R U P Q 1
C06I C 0.8797(16) 0.7394(16) 0.1923(7) 0.165(12) Uani 1 1 d . . . . .
H52 H 0.846024 0.695008 0.187659 0.198 Uiso 1 1 calc R U . . .
H89 H 0.935258 0.735441 0.210546 0.198 Uiso 1 1 calc R U . . .
C12 C 0.6296(12) 0.7754(10) 0.9608(7) 0.103(6) Uani 1 1 d . U . . .
H12A H 0.620506 0.726222 0.959266 0.124 Uiso 1 1 calc R U . . .
H12B H 0.682114 0.787108 0.952752 0.124 Uiso 1 1 calc R U . . .
C06L C 0.1891(14) 0.9358(12) 1.2969(8) 0.129(7) Uani 1 1 d . U . . .
H26 H 0.193845 0.888441 1.284552 0.154 Uiso 1 1 calc R U . . .
H90 H 0.238852 0.964109 1.295089 0.154 Uiso 1 1 calc R U . . .
C06N C 0.1889(14) 0.9426(13) 1.3443(6) 0.138(9) Uani 1 1 d . . . . .
H27 H 0.147035 0.908107 1.347581 0.207 Uiso 1 1 calc R U . . .
H91 H 0.176546 0.987358 1.356123 0.207 Uiso 1 1 calc R U . . .
H92 H 0.242901 0.936976 1.362740 0.207 Uiso 1 1 calc R U . . .
C06O C 0.632(2) 1.4531(18) 0.7587(11) 0.082(9) Uani 0.5 1 d D U P M 1
H7 H 0.593671 1.486368 0.759110 0.123 Uiso 0.5 1 calc R U P M 1
H93 H 0.616708 1.422603 0.727539 0.123 Uiso 0.5 1 calc R U P M 1
H94 H 0.687714 1.476334 0.764867 0.123 Uiso 0.5 1 calc R U P M 1
C06P C 0.2575(14) 0.4129(15) 1.0114(12) 0.201(16) Uani 1 1 d . . . . .
H28 H 0.296337 0.400136 0.992718 0.302 Uiso 1 1 calc R U . . .
H95 H 0.259091 0.385503 1.035527 0.302 Uiso 1 1 calc R U . . .
H96 H 0.272438 0.460637 1.026882 0.302 Uiso 1 1 calc R U . . .
N1 N -0.0995(5) 0.7003(4) 0.8026(3) 0.0406(18) Uani 1 1 d . . . . .
N2 N 1.1010(5) 0.8208(4) 0.6815(3) 0.045(2) Uani 1 1 d . . . . .
C1 C 1.1530(6) 0.8332(5) 0.7138(3) 0.042(2) Uani 1 1 d . . . . .
C4 C -0.1524(6) 0.6929(6) 0.7700(4) 0.045(2) Uani 1 1 d . . . . .
C2 C 1.2216(6) 0.8455(7) 0.7557(4) 0.060(3) Uani 1 1 d . . . . .
H2A H 1.271662 0.862997 0.747818 0.090 Uiso 1 1 calc R U . . .
H2B H 1.228843 0.803239 0.766461 0.090 Uiso 1 1 calc R U . . .
H2C H 1.210434 0.878456 0.780878 0.090 Uiso 1 1 calc R U . . .
C3 C -0.2202(6) 0.6864(7) 0.7279(4) 0.060(3) Uani 1 1 d . . . . .
H3A H -0.198383 0.686765 0.700068 0.090 Uiso 1 1 calc R U . . .
H3B H -0.251207 0.724050 0.732197 0.090 Uiso 1 1 calc R U . . .
H3C H -0.256581 0.643846 0.723257 0.090 Uiso 1 1 calc R U . . .
C5 C 0.6159(19) 1.3902(12) 1.0259(10) 0.049(7) Uani 0.4 1 d D U P Q 2
H5A H 0.652722 1.406058 1.058110 0.059 Uiso 0.4 1 calc R U P Q 2
H5B H 0.618560 1.426933 1.008267 0.059 Uiso 0.4 1 calc R U P Q 2
C6 C 0.5898(14) 1.4419(11) 1.0168(7) 0.060(5) Uani 0.6 1 d . U P Q 1
H6A H 0.610762 1.490372 1.029342 0.073 Uiso 0.6 1 calc R U P Q 1
H6B H 0.564852 1.435723 0.982327 0.073 Uiso 0.6 1 calc R U P Q 1
C7 C 0.531(2) 1.3726(18) 1.0292(13) 0.063(8) Uani 0.4 1 d . U P Q 2
H7A H 0.529896 1.339322 1.049695 0.076 Uiso 0.4 1 calc R U P Q 2
H7B H 0.495838 1.351352 0.997188 0.076 Uiso 0.4 1 calc R U P Q 2
C0 C 0.6817(10) 1.4084(10) 0.8378(6) 0.064(5) Uani 0.7 1 d D U P M 2
H0A H 0.722561 1.449817 0.848087 0.077 Uiso 0.7 1 calc R U P M 2
H0B H 0.711525 1.370486 0.829712 0.077 Uiso 0.7 1 calc R U P M 2
C8 C 0.646(3) 1.408(2) 0.7494(10) 0.111(13) Uani 0.5 1 d D U P M 2
H8A H 0.659320 1.453582 0.743533 0.166 Uiso 0.5 1 calc R U P M 2
H8B H 0.599217 1.383368 0.724305 0.166 Uiso 0.5 1 calc R U P M 2
H8C H 0.693837 1.384615 0.749624 0.166 Uiso 0.5 1 calc R U P M 2
C10 C 0.1142(14) 1.0379(12) 0.8755(7) 0.060(5) Uani 0.6 1 d . U P R 2
H10A H 0.077537 1.066912 0.888168 0.072 Uiso 0.6 1 calc R U P R 2
H10B H 0.161778 1.036973 0.901943 0.072 Uiso 0.6 1 calc R U P R 2
C11 C 0.1422(19) 1.0652(14) 0.8393(11) 0.139(10) Uani 0.8 1 d . U P R 2
H11A H 0.094959 1.065806 0.813090 0.209 Uiso 0.8 1 calc R U P R 2
H11B H 0.179766 1.037189 0.827531 0.209 Uiso 0.8 1 calc R U P R 2
H11C H 0.170749 1.111222 0.852673 0.209 Uiso 0.8 1 calc R U P R 2
C9 C 0.128(2) 0.991(2) 0.8381(14) 0.079(10) Uani 0.4 1 d . U P R 1
H9A H 0.160440 0.959210 0.824597 0.094 Uiso 0.4 1 calc R U P R 1
H9B H 0.109719 1.021713 0.816456 0.094 Uiso 0.4 1 calc R U P R 1
C46 C 0.163(6) 1.023(5) 0.882(4) 0.11(3) Uani 0.2 1 d . U P R 1
H46A H 0.221846 1.019343 0.888554 0.158 Uiso 0.2 1 calc R U P R 1
H46B H 0.138373 1.002490 0.903560 0.158 Uiso 0.2 1 calc R U P R 1
H46C H 0.155904 1.070360 0.885146 0.158 Uiso 0.2 1 calc R U P R 1
C20 C -0.161(3) 0.545(2) 0.8372(16) 0.128(15) Uani 0.5 1 d . U P S 2
H20C H -0.169743 0.536772 0.867476 0.193 Uiso 0.5 1 calc R U P S 2
H20D H -0.213698 0.534296 0.813101 0.193 Uiso 0.5 1 calc R U P S 2
H20E H -0.139089 0.592584 0.841061 0.193 Uiso 0.5 1 calc R U P S 2
C28 C 0.530(3) 1.422(3) 1.0389(17) 0.107(13) Uani 0.5 1 d . U P Q 1
H28A H 0.486003 1.390053 1.015808 0.160 Uiso 0.5 1 calc R U P Q 1
H28B H 0.507772 1.461575 1.051786 0.160 Uiso 0.5 1 calc R U P Q 1
H28C H 0.554680 1.400462 1.064736 0.160 Uiso 0.5 1 calc R U P Q 1
C35 C 0.494(5) 1.437(4) 1.050(3) 0.22(4) Uani 0.5 1 d . U P Q 2
H35A H 0.458107 1.451666 1.024037 0.333 Uiso 0.5 1 calc R U P Q 2
H35B H 0.538872 1.473164 1.067016 0.333 Uiso 0.5 1 calc R U P Q 2
H35C H 0.462277 1.424726 1.071975 0.333 Uiso 0.5 1 calc R U P Q 2
C14 C 0.912(2) 0.5945(13) 0.6746(11) 0.082(9) Uani 0.5 1 d D U P T 1
H14A H 0.859565 0.606306 0.657441 0.099 Uiso 0.5 1 calc R U P T 1
H14B H 0.947390 0.635988 0.694411 0.099 Uiso 0.5 1 calc R U P T 1
C15 C 0.898(3) 0.544(2) 0.7035(15) 0.20(3) Uani 0.5 1 d D U P T 1
H15A H 0.855415 0.555222 0.719805 0.298 Uiso 1 1 calc R U . T 1
H15B H 0.948954 0.542964 0.726999 0.298 Uiso 1 1 calc R U . T 1
H15C H 0.879847 0.498879 0.682703 0.298 Uiso 1 1 calc R U . T 1
C13 C 0.9534(12) 0.5579(12) 0.6416(7) 0.135(9) Uani 1 1 d D . . . .
H13A H 1.011151 0.557655 0.658374 0.162 Uiso 0.5 1 calc R U P T 1
H13B H 0.926048 0.510613 0.630632 0.162 Uiso 0.5 1 calc R U P T 1
H13C H 0.915597 0.579611 0.658423 0.162 Uiso 0.5 1 calc R U P T 2
H13D H 1.009218 0.573219 0.662744 0.162 Uiso 0.5 1 calc R U P T 2
C205 C 0.3715(18) 0.0842(15) 0.6708(11) 0.066(7) Uani 0.5 1 d . . P P 2
H20A H 0.319179 0.053163 0.663058 0.080 Uiso 0.5 1 calc R U P P 2
H20B H 0.414431 0.055649 0.667057 0.080 Uiso 0.5 1 calc R U P P 2
C16 C -0.130(2) 0.5002(17) 0.7687(11) 0.090(9) Uani 0.5 1 d . U P S 1
H16A H -0.082669 0.513451 0.757035 0.135 Uiso 0.5 1 calc R U P S 1
H16B H -0.169925 0.531528 0.763053 0.135 Uiso 0.5 1 calc R U P S 1
H16C H -0.156051 0.454491 0.751949 0.135 Uiso 0.5 1 calc R U P S 1
C18 C 0.845(3) 0.460(3) 0.6276(19) 0.152(18) Uani 0.5 1 d D U P T 2
C17 C 0.935(3) 0.483(3) 0.641(2) 0.17(2) Uani 0.5 1 d D U P T 2
H17A H 0.960716 0.456616 0.618483 0.203 Uiso 0.5 1 calc R U P T 2
H17B H 0.959194 0.474278 0.673170 0.203 Uiso 0.5 1 calc R U P T 2

loop_
_atom_site_aniso_label
_atom_site_aniso_U_11
_atom_site_aniso_U_22
_atom_site_aniso_U_33
_atom_site_aniso_U_23
_atom_site_aniso_U_13
_atom_site_aniso_U_12
Pd01 0.0253(3) 0.0310(3) 0.0258(3) -0.0010(2) 0.0047(2) 0.0003(2)
Pd02 0.0243(3) 0.0316(3) 0.0240(3) -0.0007(2) 0.0046(2) 0.0000(2)
Pd03 0.0286(3) 0.0382(3) 0.0282(3) 0.0017(3) 0.0069(2) 0.0045(3)
Pd04 0.0252(3) 0.0359(3) 0.0291(3) 0.0029(3) 0.0059(2) 0.0036(2)
P005 0.0277(10) 0.0298(11) 0.0239(10) 0.0002(8) 0.0030(8) 0.0001(8)
P006 0.0251(10) 0.0303(10) 0.0229(9) 0.0001(8) 0.0034(8) 0.0007(8)
Cl07 0.0270(10) 0.0389(11) 0.0448(12) -0.0101(9) 0.0106(9) -0.0022(8)
P08 0.0266(10) 0.0357(11) 0.0264(10) 0.0044(9) 0.0072(8) 0.0031(9)
S009 0.0450(13) 0.0359(11) 0.0242(10) 0.0036(8) 0.0079(9) 0.0047(9)
S00A 0.0385(12) 0.0373(11) 0.0246(10) 0.0011(8) 0.0068(8) 0.0047(9)
Cl0B 0.0305(11) 0.0411(12) 0.0469(12) -0.0025(10) 0.0095(9) 0.0060(9)
Cl0C 0.0277(10) 0.0360(11) 0.0461(12) -0.0076(9) 0.0110(9) -0.0001(8)
S00D 0.0496(13) 0.0354(11) 0.0266(10) 0.0081(9) 0.0058(9) 0.0092(10)
Cl0E 0.0301(10) 0.0412(12) 0.0423(12) -0.0037(9) 0.0091(9) 0.0051(9)
P0F 0.0295(11) 0.0397(12) 0.0258(10) 0.0000(9) 0.0078(9) 0.0015(9)
S00G 0.0579(15) 0.0372(12) 0.0292(11) 0.0089(9) 0.0083(10) 0.0139(11)
Cl0H 0.0405(12) 0.0679(16) 0.0397(12) 0.0127(11) 0.0202(10) 0.0141(11)
S00I 0.0486(13) 0.0389(12) 0.0278(10) -0.0009(9) 0.0098(10) 0.0012(10)
S00J 0.0419(13) 0.0512(14) 0.0302(11) -0.0022(10) 0.0096(10) 0.0009(11)
Cl0K 0.0318(11) 0.0799(18) 0.0441(13) 0.0183(12) 0.0153(10) 0.0048(11)
S00L 0.0568(15) 0.0469(14) 0.0400(13) 0.0167(11) 0.0184(11) 0.0097(12)
S00M 0.0514(15) 0.0576(16) 0.0374(12) 0.0208(11) 0.0116(11) -0.0013(12)
Cl0N 0.0332(12) 0.119(3) 0.0348(12) 0.0284(14) 0.0110(10) 0.0092(14)
Cl0O 0.0417(14) 0.144(3) 0.0275(12) 0.0040(15) 0.0110(10) 0.0156(17)
O00P 0.031(3) 0.030(3) 0.038(3) 0.009(3) 0.007(3) -0.002(2)
O00Q 0.035(3) 0.045(4) 0.028(3) -0.003(3) 0.008(3) 0.008(3)
O00R 0.035(3) 0.035(3) 0.031(3) 0.005(3) 0.007(3) 0.002(3)
O00S 0.031(3) 0.036(3) 0.032(3) 0.008(3) 0.007(2) 0.001(3)
O00T 0.037(3) 0.051(4) 0.024(3) 0.011(3) 0.005(3) -0.002(3)
O00U 0.047(4) 0.038(3) 0.022(3) 0.006(3) 0.008(3) -0.003(3)
O00V 0.039(3) 0.045(4) 0.025(3) 0.001(3) 0.006(3) 0.009(3)
O00W 0.056(4) 0.037(3) 0.030(3) 0.003(3) 0.010(3) 0.010(3)
O00X 0.041(4) 0.045(4) 0.042(4) 0.004(3) 0.014(3) 0.001(3)
O00Y 0.063(5) 0.029(3) 0.033(3) 0.003(3) 0.007(3) -0.002(3)
O00Z 0.047(4) 0.036(4) 0.057(4) 0.012(3) 0.024(3) 0.011(3)
O010 0.050(4) 0.036(3) 0.023(3) 0.006(3) 0.003(3) 0.004(3)
O011 0.041(4) 0.037(4) 0.046(4) -0.002(3) 0.013(3) 0.003(3)
O012 0.054(4) 0.036(4) 0.033(3) -0.002(3) 0.005(3) 0.009(3)
O013 0.060(5) 0.043(4) 0.050(4) 0.017(3) 0.002(4) 0.001(3)
O014 0.058(4) 0.047(4) 0.023(3) 0.012(3) 0.006(3) 0.010(3)
O015 0.068(5) 0.046(4) 0.024(3) 0.007(3) 0.015(3) 0.000(3)
O016 0.077(5) 0.042(4) 0.028(3) 0.001(3) 0.008(3) 0.026(4)
O017 0.055(4) 0.038(4) 0.043(4) 0.006(3) 0.002(3) 0.010(3)
O018 0.057(4) 0.037(4) 0.048(4) 0.014(3) 0.014(3) 0.014(3)
C019 0.027(4) 0.046(5) 0.023(4) 0.010(4) 0.005(3) -0.005(4)
O01A 0.061(5) 0.068(5) 0.034(4) -0.002(3) 0.019(3) -0.002(4)
C01B 0.020(4) 0.023(4) 0.023(4) 0.005(3) 0.003(3) -0.002(3)
O01C 0.057(5) 0.118(8) 0.040(4) 0.030(5) 0.018(4) 0.007(5)
C01D 0.027(4) 0.034(4) 0.027(4) 0.008(3) 0.005(3) 0.002(3)
C01E 0.023(4) 0.032(4) 0.023(4) 0.004(3) 0.006(3) 0.003(3)
C01F 0.030(4) 0.029(4) 0.024(4) 0.003(3) 0.004(3) 0.003(3)
O01H 0.088(6) 0.098(7) 0.041(4) 0.038(4) 0.033(4) 0.040(5)
C01I 0.040(5) 0.028(4) 0.024(4) 0.003(3) 0.004(4) 0.001(4)
C01J 0.024(4) 0.042(5) 0.026(4) 0.007(4) 0.007(3) 0.006(3)
C01K 0.025(4) 0.038(5) 0.036(5) 0.003(4) 0.012(4) 0.006(4)
C01M 0.031(4) 0.036(5) 0.027(4) 0.004(4) 0.004(3) 0.008(4)
C01N 0.032(5) 0.048(5) 0.022(4) 0.002(4) 0.008(3) -0.004(4)
C01O 0.026(4) 0.036(5) 0.029(4) 0.007(4) 0.007(3) 0.001(3)
C01P 0.021(4) 0.044(5) 0.032(4) 0.005(4) 0.005(3) -0.004(4)
C01Q 0.031(4) 0.034(4) 0.023(4) 0.002(3) 0.005(3) 0.001(3)
C01R 0.038(5) 0.037(5) 0.026(4) 0.008(4) 0.005(4) 0.009(4)
C01S 0.039(5) 0.035(5) 0.025(4) 0.006(4) 0.007(4) 0.001(4)
C01T 0.032(5) 0.042(5) 0.029(4) 0.008(4) 0.006(4) -0.006(4)
C01U 0.039(5) 0.047(5) 0.027(4) 0.007(4) 0.011(4) 0.004(4)
C01V 0.035(5) 0.036(5) 0.031(4) 0.001(4) 0.010(4) -0.011(4)
C01W 0.025(4) 0.043(5) 0.036(5) 0.008(4) 0.010(4) 0.000(4)
C01X 0.031(4) 0.035(5) 0.023(4) 0.006(3) 0.004(3) 0.002(3)
C01Y 0.021(4) 0.035(4) 0.021(4) 0.000(3) 0.003(3) 0.003(3)
C01Z 0.049(6) 0.033(5) 0.021(4) 0.001(3) 0.001(4) 0.005(4)
C020 0.038(5) 0.043(5) 0.032(5) 0.010(4) 0.006(4) 0.000(4)
C021 0.020(4) 0.037(5) 0.037(5) 0.010(4) 0.004(3) -0.005(3)
C022 0.030(4) 0.038(5) 0.026(4) 0.006(4) 0.006(3) 0.004(4)
C023 0.029(4) 0.033(4) 0.023(4) 0.002(3) 0.005(3) 0.004(3)
C024 0.035(5) 0.047(5) 0.023(4) 0.006(4) 0.007(4) 0.005(4)
C025 0.030(5) 0.041(5) 0.041(5) 0.009(4) 0.014(4) 0.004(4)
C026 0.029(4) 0.040(5) 0.034(5) 0.008(4) 0.009(4) -0.001(4)
C027 0.036(5) 0.034(5) 0.026(4) -0.001(4) 0.002(4) 0.009(4)
C028 0.028(4) 0.040(5) 0.033(5) 0.003(4) 0.008(4) -0.003(4)
C029 0.022(4) 0.047(5) 0.023(4) 0.005(4) 0.000(3) -0.009(4)
O02A 0.090(7) 0.091(7) 0.049(5) -0.027(5) 0.037(5) -0.031(5)
C02B 0.024(4) 0.041(5) 0.026(4) 0.000(4) 0.004(3) 0.009(4)
C02C 0.031(4) 0.033(4) 0.018(4) 0.004(3) 0.001(3) 0.003(3)
C02D 0.043(5) 0.038(5) 0.030(4) 0.009(4) 0.006(4) 0.007(4)
C02E 0.032(4) 0.040(5) 0.018(4) 0.002(3) 0.001(3) 0.003(4)
C02F 0.039(5) 0.034(5) 0.023(4) 0.008(3) 0.004(3) 0.005(4)
C02G 0.025(4) 0.043(5) 0.023(4) 0.003(4) 0.005(3) 0.004(4)
C02H 0.030(4) 0.039(5) 0.030(4) 0.002(4) 0.006(4) -0.007(4)
C02I 0.019(4) 0.039(5) 0.034(4) 0.007(4) 0.011(3) -0.001(3)
C02J 0.038(5) 0.036(5) 0.028(4) 0.003(4) 0.003(4) 0.002(4)
C02K 0.030(4) 0.037(5) 0.032(4) 0.005(4) 0.012(4) -0.005(4)
C02L 0.025(4) 0.040(5) 0.028(4) 0.001(4) 0.006(3) 0.007(3)
C02M 0.036(5) 0.038(5) 0.032(4) 0.006(4) 0.017(4) -0.004(4)
C02N 0.037(5) 0.033(4) 0.021(4) 0.005(3) 0.002(3) 0.002(4)
C02O 0.040(5) 0.048(5) 0.020(4) 0.010(4) 0.008(4) 0.005(4)
C02P 0.043(5) 0.049(6) 0.040(5) 0.019(4) 0.012(4) 0.010(4)
C02Q 0.041(5) 0.037(5) 0.025(4) 0.003(4) 0.007(4) -0.003(4)
C02R 0.041(6) 0.067(7) 0.035(5) 0.011(5) 0.012(4) -0.007(5)
C02S 0.026(4) 0.039(5) 0.032(4) 0.007(4) 0.011(3) 0.006(4)
C02T 0.034(5) 0.041(5) 0.033(5) 0.006(4) 0.002(4) 0.003(4)
C02U 0.037(5) 0.046(5) 0.028(4) 0.001(4) 0.005(4) 0.003(4)
C02V 0.022(4) 0.040(5) 0.028(4) 0.003(4) 0.002(3) -0.001(3)
C02W 0.040(5) 0.035(5) 0.027(4) 0.006(4) 0.008(4) 0.011(4)
C02X 0.037(5) 0.030(4) 0.028(4) 0.006(3) 0.005(4) 0.006(4)
C02Y 0.033(5) 0.048(5) 0.036(5) 0.017(4) 0.008(4) -0.003(4)
C02Z 0.042(5) 0.031(4) 0.030(4) 0.007(4) 0.005(4) 0.013(4)
C030 0.035(5) 0.063(7) 0.031(5) 0.016(4) 0.007(4) 0.007(5)
C031 0.036(5) 0.034(5) 0.050(6) 0.014(4) 0.014(4) 0.005(4)
C032 0.037(5) 0.033(5) 0.027(4) 0.000(4) 0.003(4) 0.003(4)
C033 0.033(5) 0.042(5) 0.042(5) 0.000(4) 0.005(4) 0.005(4)
C034 0.035(5) 0.041(5) 0.040(5) 0.006(4) -0.001(4) 0.009(4)
C035 0.043(5) 0.044(5) 0.035(5) 0.007(4) 0.004(4) 0.015(4)
C036 0.043(6) 0.051(6) 0.041(5) 0.012(5) 0.014(4) 0.003(5)
C037 0.030(4) 0.027(4) 0.028(4) -0.002(3) 0.005(3) 0.001(3)
C038 0.044(5) 0.033(5) 0.027(4) 0.001(4) 0.005(4) 0.008(4)
C039 0.030(5) 0.056(6) 0.030(4) 0.008(4) 0.004(4) -0.005(4)
C03A 0.037(5) 0.066(7) 0.037(5) 0.023(5) 0.006(4) 0.001(5)
C03B 0.029(5) 0.053(6) 0.045(6) -0.001(5) 0.005(4) 0.005(4)
C03C 0.033(5) 0.050(6) 0.041(5) 0.018(4) 0.010(4) 0.002(4)
C03D 0.040(5) 0.059(6) 0.031(5) 0.006(4) 0.003(4) -0.004(5)
C03E 0.032(5) 0.054(6) 0.026(4) 0.004(4) 0.002(4) 0.003(4)
C03F 0.041(5) 0.035(5) 0.034(5) 0.005(4) 0.001(4) 0.010(4)
C03G 0.027(4) 0.037(5) 0.037(5) 0.006(4) 0.011(4) 0.000(4)
C03H 0.062(7) 0.058(6) 0.028(5) 0.014(4) 0.018(5) 0.007(5)
C03I 0.040(5) 0.046(6) 0.040(5) 0.008(4) 0.015(4) 0.006(4)
C03J 0.039(5) 0.033(5) 0.024(4) 0.006(3) 0.004(4) 0.001(4)
C03K 0.034(5) 0.042(5) 0.044(5) 0.002(4) -0.001(4) 0.010(4)
C03L 0.028(4) 0.028(4) 0.028(4) 0.000(3) 0.002(3) -0.001(3)
C03M 0.043(5) 0.047(6) 0.032(5) 0.000(4) 0.014(4) 0.003(4)
C03N 0.039(5) 0.049(6) 0.040(5) 0.012(4) 0.014(4) 0.007(4)
C03O 0.037(5) 0.042(5) 0.041(5) 0.012(4) 0.008(4) 0.001(4)
C03P 0.037(5) 0.056(6) 0.025(4) 0.005(4) 0.004(4) 0.004(4)
C03Q 0.029(5) 0.092(9) 0.035(5) 0.013(5) 0.013(4) 0.012(5)
C03R 0.048(6) 0.044(5) 0.027(4) 0.010(4) 0.005(4) 0.005(4)
C03S 0.029(5) 0.041(5) 0.045(5) 0.004(4) 0.012(4) 0.008(4)
C03T 0.038(5) 0.069(7) 0.037(5) -0.001(5) 0.011(4) -0.006(5)
C03U 0.030(5) 0.052(6) 0.037(5) 0.004(4) 0.008(4) 0.002(4)
C03V 0.045(6) 0.047(6) 0.043(6) -0.003(5) 0.008(5) 0.002(5)
C03W 0.039(5) 0.059(6) 0.034(5) 0.006(5) 0.005(4) 0.001(5)
C03X 0.040(6) 0.049(6) 0.052(6) -0.001(5) 0.005(5) 0.010(5)
C040 0.045(5) 0.035(5) 0.033(5) 0.003(4) 0.008(4) -0.002(4)
C041 0.068(7) 0.050(6) 0.029(5) 0.006(4) 0.011(5) 0.010(5)
C042 0.056(7) 0.056(7) 0.059(7) 0.025(6) 0.023(6) 0.005(5)
C043 0.091(9) 0.050(6) 0.031(5) 0.003(5) 0.020(6) 0.020(6)
C044 0.053(7) 0.043(6) 0.076(8) 0.013(6) 0.020(6) 0.009(5)
C045 0.056(7) 0.079(8) 0.036(6) 0.003(6) -0.005(5) 0.016(6)
C046 0.042(6) 0.042(6) 0.054(6) -0.004(5) 0.011(5) -0.004(4)
C047 0.034(5) 0.051(6) 0.047(6) 0.014(5) 0.005(4) -0.015(4)
C048 0.044(6) 0.051(6) 0.032(5) -0.002(4) 0.004(4) -0.001(5)
C049 0.036(5) 0.043(5) 0.037(5) 0.010(4) 0.010(4) 0.009(4)
C04A 0.054(7) 0.052(6) 0.041(6) -0.004(5) 0.007(5) 0.000(5)
C04B 0.046(6) 0.048(6) 0.027(4) 0.001(4) 0.004(4) -0.005(4)
C04C 0.067(8) 0.041(6) 0.047(6) 0.003(5) -0.002(5) 0.002(5)
C04D 0.030(5) 0.038(5) 0.050(6) 0.010(4) 0.003(4) -0.007(4)
C04E 0.039(5) 0.048(6) 0.053(6) 0.010(5) 0.021(5) 0.013(4)
C04F 0.062(7) 0.034(5) 0.054(6) -0.002(5) 0.009(5) -0.006(5)
C04G 0.026(5) 0.075(8) 0.041(5) 0.015(5) 0.011(4) -0.006(5)
C04H 0.056(7) 0.047(6) 0.046(6) 0.004(5) 0.003(5) 0.000(5)
C04I 0.064(7) 0.051(6) 0.046(6) -0.001(5) 0.023(5) 0.005(5)
C04J 0.035(5) 0.044(5) 0.045(5) 0.011(4) 0.010(4) 0.006(4)
C04K 0.040(6) 0.070(7) 0.037(5) 0.006(5) 0.014(4) 0.010(5)
C04L 0.033(5) 0.046(5) 0.036(5) 0.008(4) 0.010(4) 0.006(4)
C04M 0.065(8) 0.043(6) 0.049(6) 0.003(5) 0.003(5) -0.003(5)
C04N 0.056(7) 0.038(5) 0.051(6) 0.004(5) 0.015(5) -0.008(5)
C04O 0.070(8) 0.047(7) 0.062(8) 0.007(6) -0.007(6) -0.005(6)
C04P 0.046(6) 0.071(7) 0.035(5) 0.011(5) 0.007(4) 0.010(5)
C04Q 0.054(7) 0.054(7) 0.086(9) 0.034(7) 0.021(6) 0.007(5)
C04R 0.065(7) 0.049(6) 0.059(7) 0.020(5) 0.028(6) 0.018(5)
C04S 0.043(6) 0.074(8) 0.037(5) 0.010(5) 0.015(4) 0.023(5)
C04T 0.048(6) 0.058(6) 0.032(5) 0.014(5) 0.007(4) 0.011(5)
C04U 0.055(6) 0.062(7) 0.033(5) 0.011(5) 0.014(5) 0.017(5)
C04V 0.077(8) 0.037(6) 0.066(8) 0.017(5) 0.020(6) -0.018(5)
C04W 0.086(10) 0.068(8) 0.044(6) 0.021(6) 0.010(6) 0.020(7)
C04X 0.072(9) 0.086(10) 0.062(8) 0.036(7) 0.024(7) 0.024(7)
C04Y 0.033(5) 0.098(10) 0.041(6) 0.023(6) 0.010(5) -0.006(6)
C04Z 0.060(8) 0.059(7) 0.061(8) 0.006(6) 0.003(6) 0.005(6)
C050 0.045(6) 0.059(6) 0.021(4) -0.004(4) -0.001(4) 0.004(5)
C051 0.060(7) 0.046(6) 0.035(5) -0.001(4) 0.006(5) 0.005(5)
C052 0.072(8) 0.045(6) 0.077(9) 0.009(6) 0.033(7) 0.015(6)
C055 0.082(10) 0.073(9) 0.054(7) 0.025(7) 0.007(7) -0.010(7)
C056 0.084(9) 0.046(7) 0.067(8) 0.022(6) 0.021(7) 0.012(6)
C057 0.095(10) 0.059(7) 0.038(6) 0.003(5) 0.021(6) 0.010(7)
C058 0.042(6) 0.096(10) 0.045(6) 0.010(6) 0.017(5) 0.022(6)
C059 0.070(9) 0.062(8) 0.089(10) 0.039(7) 0.021(7) 0.001(6)
C05A 0.031(5) 0.092(9) 0.049(6) 0.019(6) -0.003(5) -0.002(6)
C05B 0.096(11) 0.078(10) 0.075(9) 0.042(8) 0.027(8) 0.023(8)
C05C 0.046(6) 0.055(7) 0.038(5) -0.009(5) -0.006(5) 0.000(5)
C05D 0.077(9) 0.055(7) 0.079(9) 0.003(7) 0.023(8) 0.010(7)
C05E 0.085(10) 0.069(8) 0.049(7) 0.008(6) 0.022(7) 0.021(7)
C05F 0.052(7) 0.089(10) 0.089(10) 0.062(8) -0.001(7) 0.003(7)
C05G 0.082(9) 0.080(9) 0.048(7) 0.026(6) 0.032(6) 0.021(7)
C05H 0.075(9) 0.071(8) 0.036(6) -0.010(5) -0.005(6) 0.028(7)
C05I 0.123(14) 0.087(11) 0.070(10) 0.037(8) 0.020(9) -0.013(10)
C05J 0.036(6) 0.137(13) 0.038(6) 0.019(7) 0.017(5) 0.033(7)
C05K 0.092(10) 0.059(8) 0.047(7) -0.007(6) 0.022(7) 0.007(7)
C05L 0.132(17) 0.139(17) 0.089(13) 0.001(12) 0.039(12) 0.062(14)
C05M 0.109(13) 0.101(12) 0.072(10) 0.035(9) 0.041(9) 0.016(10)
C05N 0.036(6) 0.116(12) 0.054(7) 0.024(7) -0.001(5) -0.017(7)
C05O 0.18(2) 0.103(13) 0.070(10) 0.045(9) 0.069(12) 0.061(13)
C05P 0.079(10) 0.071(9) 0.060(8) -0.011(7) 0.022(7) 0.010(7)
C05Q 0.069(9) 0.095(11) 0.058(8) 0.007(7) 0.013(7) 0.019(8)
C05R 0.122(14) 0.112(13) 0.051(8) 0.019(8) 0.038(9) 0.014(11)
C05S 0.152(18) 0.074(10) 0.075(10) 0.017(8) 0.051(11) 0.022(11)
C05T 0.047(8) 0.169(18) 0.082(11) 0.039(11) 0.004(7) -0.020(10)
C05U 0.148(16) 0.124(14) 0.077(10) 0.067(10) 0.066(11) 0.080(13)
C05V 0.043(7) 0.103(11) 0.073(9) 0.016(8) -0.008(6) -0.005(7)
C05W 0.147(18) 0.064(10) 0.102(13) -0.011(9) 0.042(12) 0.003(10)
C05X 0.101(12) 0.082(10) 0.056(8) -0.008(7) 0.000(8) -0.036(9)
C05Y 0.24(3) 0.102(13) 0.062(9) 0.049(9) 0.080(13) 0.089(15)
C05Z 0.091(12) 0.150(18) 0.070(10) 0.036(11) 0.018(9) 0.011(12)
C060 0.048(11) 0.050(11) 0.052(11) 0.012(9) 0.016(9) 0.009(9)
C061 0.113(15) 0.18(2) 0.088(12) 0.089(14) 0.038(11) 0.033(14)
C062 0.137(15) 0.117(13) 0.048(8) 0.013(8) 0.018(9) 0.075(12)
C063 0.160(19) 0.112(14) 0.057(9) 0.029(9) 0.042(11) 0.031(13)
C064 0.113(9) 0.076(7) 0.056(6) 0.017(6) 0.032(6) -0.012(6)
C065 0.131(17) 0.104(14) 0.095(13) 0.047(11) -0.031(12) -0.033(12)
C066 0.116(10) 0.116(10) 0.106(9) 0.000(7) 0.057(8) 0.009(8)
C067 0.114(10) 0.131(10) 0.095(9) 0.027(8) 0.035(8) -0.006(8)
C068 0.19(2) 0.139(18) 0.058(10) 0.043(11) 0.009(12) -0.055(16)
C069 0.130(17) 0.21(2) 0.050(9) 0.042(12) 0.024(10) -0.033(16)
C06A 0.090(8) 0.080(7) 0.045(6) 0.014(5) 0.012(5) -0.013(6)
C06B 0.099(12) 0.113(12) 0.122(13) 0.007(11) 0.038(10) 0.000(10)
C06D 0.131(17) 0.118(15) 0.080(12) 0.036(11) -0.001(11) 0.019(13)
C06E 0.120(15) 0.090(12) 0.069(10) 0.008(9) -0.026(10) -0.009(10)
C06F 0.049(13) 0.038(11) 0.046(12) 0.017(9) 0.007(10) 0.000(10)
C06G 0.048(10) 0.33(4) 0.134(18) 0.13(2) -0.018(10) -0.038(15)
C06H 0.064(9) 0.072(9) 0.053(8) 0.008(7) 0.007(7) 0.013(8)
C06I 0.18(2) 0.30(4) 0.084(13) 0.090(18) 0.084(15) 0.14(2)
C12 0.102(9) 0.094(9) 0.112(9) 0.033(8) 0.022(7) 0.004(7)
C06L 0.122(11) 0.141(11) 0.121(10) 0.033(8) 0.028(8) 0.005(8)
C06N 0.145(19) 0.21(3) 0.052(9) 0.002(12) 0.012(11) 0.079(18)
C06O 0.080(16) 0.102(17) 0.079(15) 0.047(14) 0.031(12) 0.011(13)
C06P 0.096(17) 0.20(3) 0.28(4) -0.03(3) 0.03(2) 0.079(19)
N1 0.030(4) 0.048(5) 0.041(4) -0.001(4) 0.013(4) 0.002(3)
N2 0.034(4) 0.048(5) 0.045(5) -0.007(4) 0.006(4) 0.009(4)
C1 0.031(5) 0.053(6) 0.038(5) 0.005(4) 0.007(4) 0.001(4)
C4 0.030(5) 0.057(6) 0.040(5) 0.002(5) 0.002(4) 0.002(4)
C2 0.031(5) 0.089(9) 0.043(6) -0.004(6) -0.003(5) -0.007(5)
C3 0.031(5) 0.090(9) 0.047(6) 0.004(6) -0.006(5) 0.003(6)
C5 0.052(10) 0.051(10) 0.042(10) 0.008(8) 0.012(8) 0.005(8)
C6 0.071(9) 0.055(8) 0.055(8) 0.003(7) 0.017(7) 0.017(7)
C7 0.067(11) 0.059(11) 0.062(11) 0.008(9) 0.015(9) 0.009(9)
C0 0.062(8) 0.066(8) 0.064(8) 0.023(7) 0.013(7) -0.006(7)
C8 0.12(2) 0.11(2) 0.094(18) 0.025(16) 0.030(15) -0.011(16)
C10 0.056(8) 0.073(9) 0.053(8) 0.016(7) 0.008(7) 0.023(7)
C11 0.147(18) 0.105(15) 0.167(18) 0.061(14) 0.025(14) 0.003(13)
C9 0.083(13) 0.076(13) 0.083(13) 0.030(9) 0.022(9) 0.011(9)
C46 0.11(3) 0.11(3) 0.11(3) 0.03(2) 0.03(2) 0.01(2)
C20 0.13(2) 0.13(2) 0.13(2) 0.039(17) 0.032(17) 0.000(16)
C28 0.104(19) 0.11(2) 0.12(2) 0.044(16) 0.033(16) 0.024(16)
C35 0.23(4) 0.22(4) 0.23(4) 0.05(2) 0.06(2) 0.03(2)
C14 0.074(11) 0.087(12) 0.085(12) 0.022(9) 0.015(9) 0.017(9)
C15 0.19(3) 0.20(3) 0.21(3) 0.036(19) 0.07(2) 0.037(19)
C13 0.087(13) 0.17(2) 0.143(19) 0.101(17) -0.017(13) -0.024(13)
C205 0.055(16) 0.062(17) 0.09(2) 0.034(15) 0.019(15) 0.004(13)
C16 0.094(16) 0.084(16) 0.078(15) 0.002(13) 0.002(13) 0.015(13)
C18 0.17(3) 0.14(2) 0.15(2) 0.039(18) 0.045(18) 0.020(18)
C17 0.17(2) 0.17(2) 0.17(2) 0.034(11) 0.043(11) 0.026(10)

loop_
_atom_type_symbol
_atom_type_description
_atom_type_scat_dispersion_real
_atom_type_scat_dispersion_imag
_atom_type_scat_source
C C 0.0181 0.0091 'International Tables Vol C Tables 4.2.6.8 and 6.1.1.4'
H H 0.0000 0.0000 'International Tables Vol C Tables 4.2.6.8 and 6.1.1.4'
Cl Cl 0.3639 0.7018 'International Tables Vol C Tables 4.2.6.8 and 6.1.1.4'
N N 0.0311 0.0180 'International Tables Vol C Tables 4.2.6.8 and 6.1.1.4'
O O 0.0492 0.0322 'International Tables Vol C Tables 4.2.6.8 and 6.1.1.4'
P P 0.2955 0.4335 'International Tables Vol C Tables 4.2.6.8 and 6.1.1.4'
Pd Pd 0.1215 3.9337 'International Tables Vol C Tables 4.2.6.8 and 6.1.1.4'
S S 0.3331 0.5567 'International Tables Vol C Tables 4.2.6.8 and 6.1.1.4'

loop_
_geom_angle_atom_site_label_1
_geom_angle_atom_site_label_2
_geom_angle_atom_site_label_3
_geom_angle
_geom_angle_site_symmetry_1
_geom_angle_site_symmetry_3
_geom_angle_publ_flag
P005 Pd01 Cl07 177.85(9) . . ?
P005 Pd01 Cl0B 86.59(8) . . ?
P005 Pd01 Cl0C 94.43(8) . . ?
Cl0B Pd01 Cl07 94.15(8) . . ?
Cl0B Pd01 Cl0C 178.98(8) . . ?
Cl0C Pd01 Cl07 84.84(8) . . ?
P006 Pd02 Cl07 93.91(8) . . ?
P006 Pd02 Cl0C 178.16(8) . . ?
P006 Pd02 Cl0E 87.05(8) . . ?
Cl07 Pd02 Cl0C 84.90(7) . . ?
Cl0E Pd02 Cl07 178.96(8) . . ?
Cl0E Pd02 Cl0C 94.13(8) . . ?
P0F Pd03 Cl0H 88.06(9) . . ?
P0F Pd03 Cl0O 92.22(9) . . ?
Cl0O Pd03 Cl0H 175.99(13) . . ?
N2 Pd03 P0F 177.7(2) . . ?
N2 Pd03 Cl0H 92.8(2) . . ?
N2 Pd03 Cl0O 87.1(2) . . ?
P08 Pd04 Cl0K 88.05(9) . . ?
P08 Pd04 Cl0N 91.86(9) . . ?
Cl0N Pd04 Cl0K 174.56(12) . . ?
N1 Pd04 P08 176.9(2) . . ?
N1 Pd04 Cl0K 93.1(2) . . ?
N1 Pd04 Cl0N 87.3(2) . . ?
C01E P005 Pd01 115.9(3) . . ?
C01E P005 C023 94.4(4) . . ?
C023 P005 Pd01 117.5(3) . . ?
C03L P005 Pd01 113.1(3) . . ?
C03L P005 C01E 106.4(4) . . ?
C03L P005 C023 107.6(4) . . ?
C01Y P006 Pd02 117.6(3) . . ?
C02B P006 Pd02 116.3(3) . . ?
C02B P006 C01Y 94.8(4) . . ?
C037 P006 Pd02 113.7(3) . . ?
C037 P006 C01Y 106.3(4) . . ?
C037 P006 C02B 105.9(4) . . ?
Pd02 Cl07 Pd01 95.12(8) . . ?
C02G P08 Pd04 115.6(3) . . ?
C02G P08 C02I 107.9(4) . . ?
C02G P08 C03G 105.4(4) . . ?
C02I P08 Pd04 117.2(3) . . ?
C03G P08 Pd04 114.8(3) . . ?
C03G P08 C02I 93.3(4) . . ?
C01X S009 C02J 92.9(4) . . ?
C02C S00A C027 93.1(4) . . ?
Pd01 Cl0C Pd02 95.00(8) . . ?
C01R S00D C01M 92.7(4) . . ?
C02K P0F Pd03 116.6(3) . . ?
C02K P0F C02S 94.1(4) . . ?
C02S P0F Pd03 115.8(3) . . ?
C03E P0F Pd03 115.8(3) . . ?
C03E P0F C02K 107.7(4) . . ?
C03E P0F C02S 104.2(4) . . ?
C02D S00G C02X 92.4(4) . . ?
C040 S00I C024 92.0(4) . . ?
C03U S00J C01W 92.7(4) . . ?
C03N S00L C02P 92.7(5) . . ?
C03A S00M C03C 92.8(5) . . ?
C021 O00P C047 115.8(7) . . ?
C01J O00Q C05C 117.9(7) . . ?
C02V O00R C03D 115.0(7) . . ?
C01O O00S C04D 115.6(7) . . ?
C029 O00T C045 115.1(8) . . ?
C01B O00U C04B 118.8(7) . . ?
C02L O00V C050 118.4(7) . . ?
C032 O00W C043 119.6(8) . . ?
C025 O00X C04N 113.7(7) . . ?
C01T O00Y C051 118.3(7) . . ?
C031 O00Z C044 113.4(8) . . ?
C02E O010 C03R 117.0(7) . . ?
C03S O011 C046 112.1(7) . . ?
C01K O012 C048 119.2(8) . . ?
C03O O013 C04R 117.7(8) . . ?
C02O O014 C04T 117.7(7) . . ?
C019 O015 C06A 121.4(8) . . ?
C035 O016 C05H 118.3(8) . . ?
C03F O017 C04C 115.5(8) . . ?
C02Z O018 C04M 117.1(8) . . ?
O015 C019 C01X 122.5(8) . . ?
O015 C019 C021 117.7(8) . . ?
C021 C019 C01X 119.7(8) . . ?
C03M O01A C05K 120.5(9) . . ?
O00U C01B C01O 114.1(7) . . ?
O00U C01B C02C 123.5(7) . . ?
C02C C01B C01O 122.3(7) . . ?
C02R O01C C05O 112.7(10) . . ?
C027 C01D C01F 117.6(8) . . ?
C027 C01D C02W 122.2(8) . . ?
C02W C01D C01F 119.5(8) . . ?
C01J C01E P005 138.7(7) . . ?
C02F C01E P005 105.0(6) . . ?
C02F C01E C01J 116.3(8) . . ?
C01Q C01F C01D 120.3(8) . . ?
C01Q C01F C02C 123.7(8) . . ?
C02C C01F C01D 115.2(8) . . ?
C03H O01H C05U 116.9(10) . . ?
C01X C01I C01S 115.2(8) . . ?
C02N C01I C01S 120.6(8) . . ?
C02N C01I C01X 123.4(8) . . ?
O00Q C01J C01E 119.6(8) . . ?
O00Q C01J C02E 119.6(7) . . ?
C01E C01J C02E 120.7(8) . . ?
O012 C01K C01W 126.5(8) . . ?
O012 C01K C02V 113.7(8) . . ?
C01W C01K C02V 119.8(8) . . ?
C01Z C01M S00D 107.1(6) . . ?
C01Z C01M C02E 116.6(8) . . ?
C02E C01M S00D 136.1(7) . . ?
C030 C01N C028 119.3(8) . . ?
C030 C01N C03U 123.3(9) . . ?
C03U C01N C028 116.3(9) . . ?
O00S C01O C01B 121.0(7) . . ?
O00S C01O C01Y 118.4(8) . . ?
C01Y C01O C01B 120.5(8) . . ?
C01V C01P C02H 119.6(8) . . ?
C01V C01P C02K 123.0(9) . . ?
C02K C01P C02H 116.4(8) . . ?
C01F C01Q C01Y 120.8(8) . . ?
C01F C01Q C022 120.6(8) . . ?
C01Y C01Q C022 117.6(8) . . ?
C02Z C01R S00D 135.2(7) . . ?
C038 C01R S00D 108.2(7) . . ?
C038 C01R C02Z 116.2(8) . . ?
C02J C01S C01I 117.4(8) . . ?
C038 C01S C01I 118.9(8) . . ?
C038 C01S C02J 123.1(9) . . ?
O00Y C01T C024 127.1(8) . . ?
O00Y C01T C029 113.8(8) . . ?
C024 C01T C029 118.9(9) . . ?
C020 C01U C02P 115.5(9) . . ?
C02Q C01U C020 120.7(8) . . ?
C02Q C01U C02P 121.9(9) . . ?
C01P C01V C02Q 120.5(9) . . ?
C024 C01V C01P 123.4(9) . . ?
C024 C01V C02Q 114.6(8) . . ?
C01K C01W S00J 135.2(7) . . ?
C028 C01W S00J 107.7(7) . . ?
C028 C01W C01K 116.9(8) . . ?
C019 C01X S009 136.6(6) . . ?
C01I C01X S009 107.7(6) . . ?
C01I C01X C019 115.7(8) . . ?
C01O C01Y P006 138.0(7) . . ?
C01Q C01Y P006 104.5(6) . . ?
C01Q C01Y C01O 117.4(7) . . ?
C01M C01Z C038 116.4(8) . . ?
C02F C01Z C01M 122.3(8) . . ?
C02F C01Z C038 120.8(8) . . ?
C01U C020 C02H 121.0(9) . . ?
C01U C020 C03N 115.6(9) . . ?
C02H C020 C03N 122.2(9) . . ?
O00P C021 C019 118.6(8) . . ?
O00P C021 C023 118.6(8) . . ?
C019 C021 C023 122.6(8) . . ?
C02B C022 C01Q 117.5(8) . . ?
C02B C022 C03J 122.7(8) . . ?
C03J C022 C01Q 118.7(8) . . ?
C021 C023 P005 138.0(7) . . ?
C02N C023 P005 104.4(6) . . ?
C02N C023 C021 117.4(8) . . ?
C01T C024 S00I 134.2(8) . . ?
C01V C024 S00I 109.0(7) . . ?
C01V C024 C01T 116.5(8) . . ?
O00X C025 C03G 118.2(8) . . ?
O00X C025 C03O 119.9(8) . . ?
C03G C025 C03O 121.8(9) . . ?
C02Y C026 C02M 118.9(9) . . ?
C03G C026 C02M 117.3(8) . . ?
C03G C026 C02Y 121.9(9) . . ?
C01D C027 S00A 106.7(6) . . ?
C01D C027 C035 117.1(8) . . ?
C035 C027 S00A 135.8(7) . . ?
C01W C028 C01N 115.1(8) . . ?
C02M C028 C01N 120.7(9) . . ?
C02M C028 C01W 122.7(9) . . ?
O00T C029 C01T 116.9(8) . . ?
O00T C029 C02K 120.5(8) . . ?
C02K C029 C01T 122.4(8) . . ?
C066 O02A C03T 123.8(12) . . ?
C022 C02B P006 105.1(6) . . ?
C022 C02B C02L 115.7(8) . . ?
C02L C02B P006 139.2(7) . . ?
C01B C02C S00A 137.4(6) . . ?
C01F C02C S00A 107.3(6) . . ?
C01F C02C C01B 115.1(7) . . ?
C02W C02D S00G 109.1(7) . . ?
C02W C02D C03F 116.7(8) . . ?
C03F C02D S00G 133.8(7) . . ?
O010 C02E C01J 113.9(7) . . ?
O010 C02E C01M 125.4(8) . . ?
C01M C02E C01J 120.7(8) . . ?
C01E C02F C01Z 123.2(8) . . ?
C01E C02F C02N 117.9(8) . . ?
C01Z C02F C02N 118.3(8) . . ?
C039 C02G P08 120.8(7) . . ?
C04L C02G P08 118.2(7) . . ?
C04L C02G C039 120.8(9) . . ?
C020 C02H C01P 118.7(8) . . ?
C02S C02H C01P 118.0(8) . . ?
C02S C02H C020 121.4(9) . . ?
C02M C02I P08 106.4(7) . . ?
C02M C02I C02V 116.6(8) . . ?
C02V C02I P08 136.4(7) . . ?
C01S C02J S009 106.6(7) . . ?
C01S C02J C032 116.2(8) . . ?
C032 C02J S009 137.0(7) . . ?
C01P C02K P0F 106.4(7) . . ?
C01P C02K C029 115.4(8) . . ?
C029 C02K P0F 137.2(7) . . ?
O00V C02L C02B 118.0(8) . . ?
O00V C02L C02O 120.4(8) . . ?
C02B C02L C02O 121.5(8) . . ?
C028 C02M C026 120.3(8) . . ?
C028 C02M C02I 122.2(9) . . ?
C02I C02M C026 116.4(8) . . ?
C01I C02N C023 120.9(8) . . ?
C01I C02N C02F 120.4(8) . . ?
C023 C02N C02F 117.9(8) . . ?
O014 C02O C02L 114.4(8) . . ?
O014 C02O C02X 124.3(8) . . ?
C02X C02O C02L 121.3(8) . . ?
C01U C02P S00L 108.0(7) . . ?
C03H C02P S00L 134.5(8) . . ?
C03H C02P C01U 116.8(9) . . ?
C01U C02Q C01V 119.4(8) . . ?
C01U C02Q C040 123.1(9) . . ?
C040 C02Q C01V 116.2(9) . . ?
O01C C02R C03A 123.5(11) . . ?
O01C C02R C03T 115.4(10) . . ?
C03A C02R C03T 120.7(9) . . ?
C02H C02S P0F 104.9(7) . . ?
C03S C02S P0F 137.5(7) . . ?
C03S C02S C02H 116.9(8) . . ?
C034 C02T H02T 120.5 . . ?
C034 C02T C03L 119.0(9) . . ?
C03L C02T H02T 120.5 . . ?
C037 C02U H02U 120.5 . . ?
C037 C02U C03K 119.1(9) . . ?
C03K C02U H02U 120.5 . . ?
O00R C02V C01K 119.4(8) . . ?
O00R C02V C02I 119.0(8) . . ?
C02I C02V C01K 121.4(8) . . ?
C02D C02W C01D 122.9(8) . . ?
C02D C02W C03J 115.1(8) . . ?
C03J C02W C01D 120.5(8) . . ?
C02O C02X S00G 137.0(7) . . ?
C03J C02X S00G 106.6(6) . . ?
C03J C02X C02O 116.1(8) . . ?
C030 C02Y C026 120.2(9) . . ?
C030 C02Y C03C 117.0(9) . . ?
C03C C02Y C026 121.8(9) . . ?
O018 C02Z C01R 120.1(8) . . ?
O018 C02Z C032 118.0(8) . . ?
C01R C02Z C032 121.7(8) . . ?
C01N C030 C02Y 120.7(9) . . ?
C01N C030 C03A 122.0(10) . . ?
C02Y C030 C03A 114.9(10) . . ?
O00Z C031 C03N 119.7(9) . . ?
O00Z C031 C03S 120.6(9) . . ?
C03N C031 C03S 119.5(9) . . ?
O00W C032 C02J 125.8(8) . . ?
O00W C032 C02Z 114.0(8) . . ?
C02J C032 C02Z 120.1(8) . . ?
C034 C033 H033 120.3 . . ?
C03I C033 H033 120.3 . . ?
C03I C033 C034 119.4(9) . . ?
C02T C034 C033 120.9(9) . . ?
C02T C034 H034 119.5 . . ?
C033 C034 H034 119.5 . . ?
O016 C035 C027 126.0(9) . . ?
O016 C035 C03F 113.7(8) . . ?
C027 C035 C03F 120.2(8) . . ?
H03A C036 H03B 107.9 . . ?
C03P C036 H03A 109.1 . . ?
C03P C036 H03B 109.1 . . ?
C042 C036 H03A 109.1 . . ?
C042 C036 H03B 109.1 . . ?
C042 C036 C03P 112.3(9) . . ?
C02U C037 P006 120.2(7) . . ?
C02U C037 C04J 121.0(8) . . ?
C04J C037 P006 118.7(7) . . ?
C01R C038 C01Z 115.7(8) . . ?
C01S C038 C01R 122.6(8) . . ?
C01S C038 C01Z 120.8(9) . . ?
C02G C039 H039 120.5 . . ?
C04G C039 C02G 119.0(10) . . ?
C04G C039 H039 120.5 . . ?
C02R C03A S00M 134.4(8) . . ?
C02R C03A C030 116.9(10) . . ?
C030 C03A S00M 108.4(8) . . ?
C03K C03B H03C 119.9 . . ?
C03K C03B C04E 120.2(9) . . ?
C04E C03B H03C 119.9 . . ?
C02Y C03C S00M 106.7(7) . . ?
C03O C03C S00M 134.7(8) . . ?
C03O C03C C02Y 118.1(9) . . ?
O00R C03D H03H 110.3 . . ?
O00R C03D H03J 110.3 . . ?
O00R C03D C05F 107.1(9) . . ?
H03H C03D H03J 108.6 . . ?
C05F C03D H03H 110.3 . . ?
C05F C03D H03J 110.3 . . ?
C03W C03E P0F 121.4(8) . . ?
C04K C03E P0F 119.0(8) . . ?
C04K C03E C03W 119.5(10) . . ?
O017 C03F C02D 121.0(8) . . ?
O017 C03F C035 117.8(8) . . ?
C02D C03F C035 120.7(8) . . ?
C025 C03G P08 136.2(7) . . ?
C026 C03G P08 106.5(7) . . ?
C026 C03G C025 116.7(8) . . ?
O01H C03H C02P 124.0(10) . . ?
O01H C03H C03M 114.2(9) . . ?
C02P C03H C03M 121.5(9) . . ?
C033 C03I H03I 119.8 . . ?
C049 C03I C033 120.4(9) . . ?
C049 C03I H03I 119.8 . . ?
C02W C03J C022 120.3(8) . . ?
C02X C03J C022 122.2(8) . . ?
C02X C03J C02W 116.6(8) . . ?
C02U C03K H03K 119.9 . . ?
C03B C03K C02U 120.2(9) . . ?
C03B C03K H03K 119.9 . . ?
C02T C03L P005 119.7(7) . . ?
C049 C03L P005 119.5(7) . . ?
C049 C03L C02T 120.4(8) . . ?
O01A C03M C03H 115.4(9) . . ?
O01A C03M C040 124.6(9) . . ?
C040 C03M C03H 119.9(8) . . ?
C020 C03N S00L 108.2(7) . . ?
C031 C03N S00L 133.9(8) . . ?
C031 C03N C020 117.3(9) . . ?
O013 C03O C025 113.7(9) . . ?
O013 C03O C03C 126.7(9) . . ?
C03C C03O C025 119.4(9) . . ?
C036 C03P H03D 108.8 . . ?
C036 C03P H03E 108.8 . . ?
H03D C03P H03E 107.7 . . ?
C04B C03P C036 113.8(8) . . ?
C04B C03P H03D 108.8 . . ?
C04B C03P H03E 108.8 . . ?
C04G C03Q H03Q 119.2 . . ?
C04S C03Q H03Q 119.2 . . ?
C04S C03Q C04G 121.5(9) . . ?
O010 C03R H03F 109.9 . . ?
O010 C03R H03G 109.9 . . ?
O010 C03R C04U 108.9(8) . . ?
H03F C03R H03G 108.3 . . ?
C04U C03R H03F 109.9 . . ?
C04U C03R H03G 109.9 . . ?
O011 C03S C031 118.3(9) . . ?
C02S C03S O011 119.0(9) . . ?
C02S C03S C031 122.5(9) . . ?
O02A C03T C02R 114.3(10) . . ?
O02A C03T C03U 124.3(11) . . ?
C03U C03T C02R 121.2(9) . . ?
C01N C03U S00J 107.9(7) . . ?
C01N C03U C03T 115.4(10) . . ?
C03T C03U S00J 136.3(8) . . ?
H03L C03V H03M 107.7 . . ?
C03X C03V H03L 108.8 . . ?
C03X C03V H03M 108.8 . . ?
C048 C03V H03L 108.8 . . ?
C048 C03V H03M 108.8 . . ?
C048 C03V C03X 113.7(9) . . ?
C03E C03W H03W 120.4 . . ?
C04Y C03W C03E 119.2(11) . . ?
C04Y C03W H03W 120.4 . . ?
C03V C03X H03N 109.1 . . ?
C03V C03X H03O 109.1 . . ?
C03V C03X C04X 112.3(10) . . ?
H03N C03X H03O 107.9 . . ?
C04X C03X H03N 109.1 . . ?
C04X C03X H03O 109.1 . . ?
C02Q C040 S00I 108.0(7) . . ?
C02Q C040 C03M 116.6(9) . . ?
C03M C040 S00I 135.0(8) . . ?
H04A C041 H04B 107.9 . . ?
C04T C041 H04A 109.2 . . ?
C04T C041 H04B 109.2 . . ?
C04T C041 C055 112.0(9) . . ?
C055 C041 H04A 109.2 . . ?
C055 C041 H04B 109.2 . . ?
C036 C042 H04C 109.5 . . ?
C036 C042 H04D 109.5 . . ?
C036 C042 H04E 109.5 . . ?
H04C C042 H04D 109.5 . . ?
H04C C042 H04E 109.5 . . ?
H04D C042 H04E 109.5 . . ?
O00W C043 H04F 110.1 . . ?
O00W C043 H04G 110.1 . . ?
O00W C043 C057 108.1(9) . . ?
H04F C043 H04G 108.4 . . ?
C057 C043 H04F 110.1 . . ?
C057 C043 H04G 110.1 . . ?
O00Z C044 H29 109.9 . . ?
O00Z C044 H 109.9 . . ?
O00Z C044 C052 108.9(9) . . ?
H29 C044 H 108.3 . . ?
C052 C044 H29 109.9 . . ?
C052 C044 H 109.9 . . ?
O00T C045 H30 109.1 . . ?
O00T C045 HA 109.1 . . ?
H30 C045 HA 107.9 . . ?
C13 C045 O00T 112.3(12) . . ?
C13 C045 H30 109.1 . . ?
C13 C045 HA 109.1 . . ?
O011 C046 H31 109.8 . . ?
O011 C046 HB 109.8 . . ?
O011 C046 C04F 109.5(9) . . ?
H31 C046 HB 108.2 . . ?
C04F C046 H31 109.8 . . ?
C04F C046 HB 109.8 . . ?
O00P C047 H04H 110.6 . . ?
O00P C047 H04I 110.6 . . ?
O00P C047 C04V 105.8(9) . . ?
H04H C047 H04I 108.7 . . ?
C04V C047 H04H 110.6 . . ?
C04V C047 H04I 110.6 . . ?
O012 C048 C03V 109.3(8) . . ?
O012 C048 H8 109.8 . . ?
O012 C048 HC 109.8 . . ?
C03V C048 H8 109.8 . . ?
C03V C048 HC 109.8 . . ?
H8 C048 HC 108.3 . . ?
C03I C049 C03L 119.8(9) . . ?
C03I C049 H049 120.1 . . ?
C03L C049 H049 120.1 . . ?
H9 C04A HD 107.8 . . ?
C04N C04A H9 109.1 . . ?
C04N C04A HD 109.1 . . ?
C04N C04A C05X 112.6(10) . . ?
C05X C04A H9 109.1 . . ?
C05X C04A HD 109.1 . . ?
O00U C04B C03P 108.5(8) . . ?
O00U C04B H04J 110.0 . . ?
O00U C04B H04K 110.0 . . ?
C03P C04B H04J 110.0 . . ?
C03P C04B H04K 110.0 . . ?
H04J C04B H04K 108.4 . . ?
O017 C04C H04L 109.2 . . ?
O017 C04C H04M 109.2 . . ?
O017 C04C H04N 109.6 . . ?
O017 C04C H04O 109.6 . . ?
O017 C04C C060 112.1(16) . . ?
O017 C04C C0 110.1(11) . . ?
H04L C04C H04M 107.9 . . ?
H04N C04C H04O 108.2 . . ?
C060 C04C H04L 109.2 . . ?
C060 C04C H04M 109.2 . . ?
C0 C04C H04N 109.6 . . ?
C0 C04C H04O 109.6 . . ?
O00S C04D H04P 110.2 . . ?
O00S C04D H04Q 110.2 . . ?
O00S C04D C04Q 107.6(8) . . ?
H04P C04D H04Q 108.5 . . ?
C04Q C04D H04P 110.2 . . ?
C04Q C04D H04Q 110.2 . . ?
C03B C04E H04R 119.7 . . ?
C04J C04E C03B 120.7(10) . . ?
C04J C04E H04R 119.7 . . ?
C046 C04F H32 109.5 . . ?
C046 C04F HE 109.5 . . ?
H32 C04F HE 108.1 . . ?
C04O C04F C046 110.8(10) . . ?
C04O C04F H32 109.5 . . ?
C04O C04F HE 109.5 . . ?
C039 C04G H10 120.1 . . ?
C03Q C04G C039 119.8(10) . . ?
C03Q C04G H10 120.1 . . ?
H33 C04H HF 107.5 . . ?
C04Z C04H H33 108.5 . . ?
C04Z C04H HF 108.5 . . ?
C04Z C04H C051 115.1(10) . . ?
C051 C04H H33 108.5 . . ?
C051 C04H HF 108.5 . . ?
H34 C04I HG 107.9 . . ?
C05K C04I H34 109.3 . . ?
C05K C04I HG 109.3 . . ?
C05Q C04I H34 109.3 . . ?
C05Q C04I HG 109.3 . . ?
C05Q C04I C05K 111.7(11) . . ?
C037 C04J H04S 120.5 . . ?
C04E C04J C037 118.9(9) . . ?
C04E C04J H04S 120.5 . . ?
C03E C04K H35 119.8 . . ?
C058 C04K C03E 120.5(11) . . ?
C058 C04K H35 119.8 . . ?
C02G C04L H11 119.9 . . ?
C02G C04L C04S 120.1(10) . . ?
C04S C04L H11 119.9 . . ?
O018 C04M H04T 109.7 . . ?
O018 C04M H04U 109.7 . . ?
O018 C04M H04V 109.1 . . ?
O018 C04M H04W 109.1 . . ?
O018 C04M C06F 109.6(11) . . ?
O018 C04M C205 112.3(14) . . ?
H04T C04M H04U 108.2 . . ?
H04V C04M H04W 107.9 . . ?
C06F C04M H04T 109.7 . . ?
C06F C04M H04U 109.7 . . ?
C205 C04M H04V 109.1 . . ?
C205 C04M H04W 109.1 . . ?
O00X C04N C04A 107.4(9) . . ?
O00X C04N H12 110.2 . . ?
O00X C04N HH 110.2 . . ?
C04A C04N H12 110.2 . . ?
C04A C04N HH 110.2 . . ?
H12 C04N HH 108.5 . . ?
C04F C04O H36 109.4 . . ?
C04F C04O HI 109.4 . . ?
C04F C04O C06E 111.2(13) . . ?
H36 C04O HI 108.0 . . ?
C06E C04O H36 109.4 . . ?
C06E C04O HI 109.4 . . ?
H04X C04P H04Y 107.9 . . ?
C050 C04P H04X 109.2 . . ?
C050 C04P H04Y 109.2 . . ?
C050 C04P C05A 112.1(9) . . ?
C05A C04P H04X 109.2 . . ?
C05A C04P H04Y 109.2 . . ?
C04D C04Q H04Z 106.2 . . ?
C04D C04Q HJ 106.2 . . ?
C04D C04Q C12 124.3(12) . . ?
H04Z C04Q HJ 106.4 . . ?
C12 C04Q H04Z 106.2 . . ?
C12 C04Q HJ 106.2 . . ?
O013 C04R H13 110.2 . . ?
O013 C04R HK 110.2 . . ?
O013 C04R C056 107.7(10) . . ?
H13 C04R HK 108.5 . . ?
C056 C04R H13 110.2 . . ?
C056 C04R HK 110.2 . . ?
C03Q C04S C04L 118.8(10) . . ?
C03Q C04S H14 120.6 . . ?
C04L C04S H14 120.6 . . ?
O014 C04T C041 108.5(8) . . ?
O014 C04T H04 110.0 . . ?
O014 C04T HL 110.0 . . ?
C041 C04T H04 110.0 . . ?
C041 C04T HL 110.0 . . ?
H04 C04T HL 108.4 . . ?
C03R C04U H1 109.3 . . ?
C03R C04U HM 109.3 . . ?
C03R C04U C05G 111.5(9) . . ?
H1 C04U HM 108.0 . . ?
C05G C04U H1 109.3 . . ?
C05G C04U HM 109.3 . . ?
C047 C04V H2 108.8 . . ?
C047 C04V HN 108.8 . . ?
H2 C04V HN 107.7 . . ?
C059 C04V C047 113.6(10) . . ?
C059 C04V H2 108.8 . . ?
C059 C04V HN 108.8 . . ?
H37 C04W HO 109.5 . . ?
H37 C04W HP 109.5 . . ?
HO C04W HP 109.5 . . ?
C04Z C04W H37 109.5 . . ?
C04Z C04W HO 109.5 . . ?
C04Z C04W HP 109.5 . . ?
C03X C04X H15 109.5 . . ?
C03X C04X HQ 109.5 . . ?
C03X C04X HR 109.5 . . ?
H15 C04X HQ 109.5 . . ?
H15 C04X HR 109.5 . . ?
HQ C04X HR 109.5 . . ?
C03W C04Y H38 119.5 . . ?
C05J C04Y C03W 121.1(12) . . ?
C05J C04Y H38 119.5 . . ?
C04H C04Z C04W 112.6(11) . . ?
C04H C04Z H39 109.1 . . ?
C04H C04Z HS 109.1 . . ?
C04W C04Z H39 109.1 . . ?
C04W C04Z HS 109.1 . . ?
H39 C04Z HS 107.8 . . ?
O00V C050 C04P 112.9(8) . . ?
O00V C050 H05A 109.0 . . ?
O00V C050 H05B 109.0 . . ?
C04P C050 H05A 109.0 . . ?
C04P C050 H05B 109.0 . . ?
H05A C050 H05B 107.8 . . ?
O00Y C051 C04H 107.6(8) . . ?
O00Y C051 H40 110.2 . . ?
O00Y C051 HT 110.2 . . ?
C04H C051 H40 110.2 . . ?
C04H C051 HT 110.2 . . ?
H40 C051 HT 108.5 . . ?
C044 C052 H41 108.7 . . ?
C044 C052 HU 108.7 . . ?
H41 C052 HU 107.6 . . ?
C05D C052 C044 114.2(12) . . ?
C05D C052 H41 108.7 . . ?
C05D C052 HU 108.7 . . ?
C041 C055 H05C 108.1 . . ?
C041 C055 H05D 108.1 . . ?
H05C C055 H05D 107.3 . . ?
C065 C055 C041 116.8(13) . . ?
C065 C055 H05C 108.1 . . ?
C065 C055 H05D 108.1 . . ?
C04R C056 H16 108.9 . . ?
C04R C056 HV 108.9 . . ?
C04R C056 C05S 113.5(12) . . ?
H16 C056 HV 107.7 . . ?
C05S C056 H16 108.9 . . ?
C05S C056 HV 108.9 . . ?
C043 C057 H05E 109.4 . . ?
C043 C057 H05F 109.4 . . ?
H05E C057 H05F 108.0 . . ?
C05P C057 C043 111.2(12) . . ?
C05P C057 H05E 109.4 . . ?
C05P C057 H05F 109.4 . . ?
C04K C058 H058 119.9 . . ?
C05J C058 C04K 120.3(13) . . ?
C05J C058 H058 119.9 . . ?
C04V C059 H05G 108.5 . . ?
C04V C059 H05H 108.5 . . ?
C04V C059 C06D 115.2(13) . . ?
H05G C059 H05H 107.5 . . ?
C06D C059 H05G 108.5 . . ?
C06D C059 H05H 108.5 . . ?
C04P C05A H05I 108.8 . . ?
C04P C05A H05J 108.8 . . ?
C04P C05A C05T 113.6(10) . . ?
H05I C05A H05J 107.7 . . ?
C05T C05A H05I 108.8 . . ?
C05T C05A H05J 108.8 . . ?
H05K C05B H05L 109.5 . . ?
H05K C05B H05M 109.5 . . ?
H05L C05B H05M 109.5 . . ?
C05G C05B H05K 109.5 . . ?
C05G C05B H05L 109.5 . . ?
C05G C05B H05M 109.5 . . ?
O00Q C05C H05N 108.4 . . ?
O00Q C05C H05O 108.4 . . ?
O00Q C05C C05N 115.4(9) . . ?
H05N C05C H05O 107.5 . . ?
C05N C05C H05N 108.4 . . ?
C05N C05C H05O 108.4 . . ?
C052 C05D H42 109.3 . . ?
C052 C05D HW 109.3 . . ?
C052 C05D C05L 111.4(14) . . ?
H42 C05D HW 108.0 . . ?
C05L C05D H42 109.3 . . ?
C05L C05D HW 109.3 . . ?
H17 C05E HX 109.0 . . ?
C066 C05E H17 111.0 . . ?
C066 C05E HX 111.0 . . ?
C066 C05E C06L 104.0(15) . . ?
C06L C05E H17 111.0 . . ?
C06L C05E HX 111.0 . . ?
C03D C05F HY 110.4 . . ?
C03D C05F HZ 110.4 . . ?
C03D C05F H18 102.6 . . ?
C03D C05F H53 102.6 . . ?
C03D C05F C10 106.4(13) . . ?
HY C05F HZ 108.6 . . ?
H18 C05F H53 104.9 . . ?
C10 C05F HY 110.4 . . ?
C10 C05F HZ 110.4 . . ?
C9 C05F C03D 138.1(19) . . ?
C9 C05F H18 102.6 . . ?
C9 C05F H53 102.6 . . ?
C04U C05G H05P 108.6 . . ?
C04U C05G H05Q 108.6 . . ?
C05B C05G C04U 114.9(11) . . ?
C05B C05G H05P 108.6 . . ?
C05B C05G H05Q 108.6 . . ?
H05P C05G H05Q 107.5 . . ?
O016 C05H H05R 109.4 . . ?
O016 C05H H05S 109.4 . . ?
O016 C05H H05T 110.4 . . ?
O016 C05H H05U 110.4 . . ?
O016 C05H C06H 111.3(13) . . ?
O016 C05H C5 106.7(14) . . ?
H05R C05H H05S 108.0 . . ?
H05T C05H H05U 108.6 . . ?
C06H C05H H05R 109.4 . . ?
C06H C05H H05S 109.4 . . ?
C5 C05H H05T 110.4 . . ?
C5 C05H H05U 110.4 . . ?
H05V C05I H05W 106.3 . . ?
H05X C05I H05Y 106.4 . . ?
C060 C05I H05V 106.0 . . ?
C060 C05I H05W 106.0 . . ?
C060 C05I C06O 125(2) . . ?
C06O C05I H05V 106.0 . . ?
C06O C05I H05W 106.0 . . ?
C0 C05I H05X 106.3 . . ?
C0 C05I H05Y 106.3 . . ?
C0 C05I C8 124(2) . . ?
C8 C05I H05X 106.3 . . ?
C8 C05I H05Y 106.3 . . ?
C04Y C05J H43 120.3 . . ?
C058 C05J C04Y 119.5(10) . . ?
C058 C05J H43 120.3 . . ?
O01A C05K C04I 106.5(10) . . ?
O01A C05K H44 110.4 . . ?
O01A C05K H54 110.4 . . ?
C04I C05K H44 110.4 . . ?
C04I C05K H54 110.4 . . ?
H44 C05K H54 108.6 . . ?
C05D C05L H45 109.5 . . ?
C05D C05L H55 109.5 . . ?
C05D C05L H56 109.5 . . ?
H45 C05L H55 109.5 . . ?
H45 C05L H56 109.5 . . ?
H55 C05L H56 109.5 . . ?
H05Z C05M H57 109.5 . . ?
H05Z C05M H58 109.5 . . ?
H57 C05M H58 109.5 . . ?
C067 C05M H05Z 109.5 . . ?
C067 C05M H57 109.5 . . ?
C067 C05M H58 109.5 . . ?
C05C C05N H05 109.0 . . ?
C05C C05N H59 109.0 . . ?
C05C C05N C05V 113.1(11) . . ?
H05 C05N H59 107.8 . . ?
C05V C05N H05 109.0 . . ?
C05V C05N H59 109.0 . . ?
O01C C05O H19 110.0 . . ?
O01C C05O H60 110.0 . . ?
O01C C05O C063 108.5(15) . . ?
H19 C05O H60 108.4 . . ?
C063 C05O H19 110.0 . . ?
C063 C05O H60 110.0 . . ?
C057 C05P H3 109.0 . . ?
C057 C05P H61 109.0 . . ?
C057 C05P C05W 112.7(13) . . ?
H3 C05P H61 107.8 . . ?
C05W C05P H3 109.0 . . ?
C05W C05P H61 109.0 . . ?
C04I C05Q H46 108.3 . . ?
C04I C05Q H62 108.3 . . ?
H46 C05Q H62 107.4 . . ?
C062 C05Q C04I 116.1(12) . . ?
C062 C05Q H46 108.3 . . ?
C062 C05Q H62 108.3 . . ?
H47 C05R H63 109.5 . . ?
H47 C05R H64 109.5 . . ?
H63 C05R H64 109.5 . . ?
C06I C05R H47 109.5 . . ?
C06I C05R H63 109.5 . . ?
C06I C05R H64 109.5 . . ?
C056 C05S H20 109.2 . . ?
C056 C05S H65 109.2 . . ?
H20 C05S H65 107.9 . . ?
C06P C05S C056 111.8(16) . . ?
C06P C05S H20 109.2 . . ?
C06P C05S H65 109.2 . . ?
C05A C05T H4 109.5 . . ?
C05A C05T H66 109.5 . . ?
C05A C05T H67 109.5 . . ?
H4 C05T H66 109.5 . . ?
H4 C05T H67 109.5 . . ?
H66 C05T H67 109.5 . . ?
O01H C05U H48 109.2 . . ?
O01H C05U H68 109.2 . . ?
O01H C05U C05Y 111.9(13) . . ?
H48 C05U H68 107.9 . . ?
C05Y C05U H48 109.2 . . ?
C05Y C05U H68 109.2 . . ?
C05N C05V H5 108.8 . . ?
C05N C05V H69 108.8 . . ?
C05N C05V C06G 114.0(13) . . ?
H5 C05V H69 107.7 . . ?
C06G C05V H5 108.8 . . ?
C06G C05V H69 108.8 . . ?
C05P C05W H6 109.5 . . ?
C05P C05W H70 109.5 . . ?
C05P C05W H71 109.5 . . ?
H6 C05W H70 109.5 . . ?
H6 C05W H71 109.5 . . ?
H70 C05W H71 109.5 . . ?
C04A C05X H72 109.0 . . ?
C04A C05X H73 109.0 . . ?
C04A C05X H21 109.5 . . ?
C04A C05X H74 109.5 . . ?
H72 C05X H73 107.8 . . ?
H21 C05X H74 108.1 . . ?
C20 C05X C04A 113(2) . . ?
C20 C05X H72 109.0 . . ?
C20 C05X H73 109.0 . . ?
C16 C05X C04A 110.6(18) . . ?
C16 C05X H21 109.5 . . ?
C16 C05X H74 109.5 . . ?
C05U C05Y H49 104.6 . . ?
C05U C05Y H75 104.6 . . ?
H49 C05Y H75 105.7 . . ?
C06I C05Y C05U 130.5(17) . . ?
C06I C05Y H49 104.6 . . ?
C06I C05Y H75 104.6 . . ?
H22 C05Z H76 107.8 . . ?
C063 C05Z H22 109.1 . . ?
C063 C05Z H76 109.1 . . ?
C063 C05Z C069 112.5(19) . . ?
C069 C05Z H22 109.1 . . ?
C069 C05Z H76 109.1 . . ?
C04C C060 H06A 107.2 . . ?
C04C C060 H06B 107.2 . . ?
C05I C060 C04C 120.4(18) . . ?
C05I C060 H06A 107.2 . . ?
C05I C060 H06B 107.2 . . ?
H06A C060 H06B 106.9 . . ?
H06C C061 H06D 109.5 . . ?
H06C C061 H06E 109.5 . . ?
H06D C061 H06E 109.5 . . ?
C068 C061 H06C 109.5 . . ?
C068 C061 H06D 109.5 . . ?
C068 C061 H06E 109.5 . . ?
C05Q C062 H50 109.5 . . ?
C05Q C062 H77 109.5 . . ?
C05Q C062 H78 109.5 . . ?
H50 C062 H77 109.5 . . ?
H50 C062 H78 109.5 . . ?
H77 C062 H78 109.5 . . ?
C05O C063 H23 108.3 . . ?
C05O C063 H79 108.3 . . ?
C05Z C063 C05O 116.0(17) . . ?
C05Z C063 H23 108.3 . . ?
C05Z C063 H79 108.3 . . ?
H23 C063 H79 107.4 . . ?
H06F C064 H06G 106.6 . . ?
C067 C064 H06F 106.8 . . ?
C067 C064 H06G 106.8 . . ?
C067 C064 C06A 122.2(16) . . ?
C06A C064 H06F 106.8 . . ?
C06A C064 H06G 106.8 . . ?
C055 C065 H06H 109.5 . . ?
C055 C065 H06I 109.5 . . ?
C055 C065 H06J 109.5 . . ?
H06H C065 H06I 109.5 . . ?
H06H C065 H06J 109.5 . . ?
H06I C065 H06J 109.5 . . ?
O02A C066 C05E 115.7(16) . . ?
O02A C066 H24 108.4 . . ?
O02A C066 H80 108.4 . . ?
C05E C066 H24 108.4 . . ?
C05E C066 H80 108.4 . . ?
H24 C066 H80 107.4 . . ?
C05M C067 H06K 106.9 . . ?
C05M C067 H06L 106.9 . . ?
C064 C067 C05M 121.8(17) . . ?
C064 C067 H06K 106.9 . . ?
C064 C067 H06L 106.9 . . ?
H06K C067 H06L 106.7 . . ?
C061 C068 H06M 103.4 . . ?
C061 C068 H06N 103.4 . . ?
C061 C068 H06O 103.4 . . ?
C061 C068 H06P 103.4 . . ?
H06M C068 H06N 105.2 . . ?
H06O C068 H06P 105.2 . . ?
C06F C068 C061 135(2) . . ?
C06F C068 H06M 103.4 . . ?
C06F C068 H06N 103.4 . . ?
C205 C068 C061 135(2) . . ?
C205 C068 H06O 103.4 . . ?
C205 C068 H06P 103.4 . . ?
C05Z C069 H25 109.5 . . ?
C05Z C069 H81 109.5 . . ?
C05Z C069 H82 109.5 . . ?
H25 C069 H81 109.5 . . ?
H25 C069 H82 109.5 . . ?
H81 C069 H82 109.5 . . ?
O015 C06A C064 113.4(12) . . ?
O015 C06A H06Q 108.9 . . ?
O015 C06A H06R 108.9 . . ?
C064 C06A H06Q 108.9 . . ?
C064 C06A H06R 108.9 . . ?
H06Q C06A H06R 107.7 . . ?
H06S C06B H06T 109.5 . . ?
H06S C06B H06U 109.5 . . ?
H06T C06B H06U 109.5 . . ?
C12 C06B H06S 109.5 . . ?
C12 C06B H06T 109.5 . . ?
C12 C06B H06U 109.5 . . ?
C059 C06D H06V 109.5 . . ?
C059 C06D H06W 109.5 . . ?
C059 C06D H06X 109.5 . . ?
H06V C06D H06W 109.5 . . ?
H06V C06D H06X 109.5 . . ?
H06W C06D H06X 109.5 . . ?
C04O C06E H51 109.5 . . ?
C04O C06E H83 109.5 . . ?
C04O C06E H84 109.5 . . ?
H51 C06E H83 109.5 . . ?
H51 C06E H84 109.5 . . ?
H83 C06E H84 109.5 . . ?
C04M C06F H06Y 106.8 . . ?
C04M C06F H85 106.8 . . ?
C068 C06F C04M 122(2) . . ?
C068 C06F H06Y 106.8 . . ?
C068 C06F H85 106.8 . . ?
H06Y C06F H85 106.6 . . ?
C05V C06G H06Z 109.5 . . ?
C05V C06G H86 109.5 . . ?
C05V C06G H87 109.5 . . ?
H06Z C06G H86 109.5 . . ?
H06Z C06G H87 109.5 . . ?
H86 C06G H87 109.5 . . ?
C05H C06H H06 108.0 . . ?
C05H C06H H88 108.0 . . ?
C05H C06H C6 117.1(18) . . ?
H06 C06H H88 107.3 . . ?
C6 C06H H06 108.0 . . ?
C6 C06H H88 108.0 . . ?
C05R C06I H52 105.4 . . ?
C05R C06I H89 105.4 . . ?
C05Y C06I C05R 128(2) . . ?
C05Y C06I H52 105.4 . . ?
C05Y C06I H89 105.4 . . ?
H52 C06I H89 106.0 . . ?
C04Q C12 H12A 110.3 . . ?
C04Q C12 H12B 110.3 . . ?
C06B C12 C04Q 107.0(18) . . ?
C06B C12 H12A 110.3 . . ?
C06B C12 H12B 110.3 . . ?
H12A C12 H12B 108.6 . . ?
C05E C06L H26 108.1 . . ?
C05E C06L H90 108.1 . . ?
H26 C06L H90 107.3 . . ?
C06N C06L C05E 116.8(19) . . ?
C06N C06L H26 108.1 . . ?
C06N C06L H90 108.1 . . ?
C06L C06N H27 109.5 . . ?
C06L C06N H91 109.5 . . ?
C06L C06N H92 109.5 . . ?
H27 C06N H91 109.5 . . ?
H27 C06N H92 109.5 . . ?
H91 C06N H92 109.5 . . ?
C05I C06O H7 109.5 . . ?
C05I C06O H93 109.5 . . ?
C05I C06O H94 109.5 . . ?
H7 C06O H93 109.5 . . ?
H7 C06O H94 109.5 . . ?
H93 C06O H94 109.5 . . ?
C05S C06P H28 109.5 . . ?
C05S C06P H95 109.5 . . ?
C05S C06P H96 109.5 . . ?
H28 C06P H95 109.5 . . ?
H28 C06P H96 109.5 . . ?
H95 C06P H96 109.5 . . ?
C4 N1 Pd04 169.4(9) . . ?
C1 N2 Pd03 168.4(9) . . ?
N2 C1 C2 176.9(12) . . ?
N1 C4 C3 177.6(13) . . ?
C1 C2 H2A 109.5 . . ?
C1 C2 H2B 109.5 . . ?
C1 C2 H2C 109.5 . . ?
H2A C2 H2B 109.5 . . ?
H2A C2 H2C 109.5 . . ?
H2B C2 H2C 109.5 . . ?
C4 C3 H3A 109.5 . . ?
C4 C3 H3B 109.5 . . ?
C4 C3 H3C 109.5 . . ?
H3A C3 H3B 109.5 . . ?
H3A C3 H3C 109.5 . . ?
H3B C3 H3C 109.5 . . ?
C05H C5 H5A 109.8 . . ?
C05H C5 H5B 109.8 . . ?
H5A C5 H5B 108.2 . . ?
C7 C5 C05H 109(2) . . ?
C7 C5 H5A 109.8 . . ?
C7 C5 H5B 109.8 . . ?
C06H C6 H6A 109.2 . . ?
C06H C6 H6B 109.2 . . ?
H6A C6 H6B 107.9 . . ?
C28 C6 C06H 112(3) . . ?
C28 C6 H6A 109.2 . . ?
C28 C6 H6B 109.2 . . ?
C5 C7 H7A 109.1 . . ?
C5 C7 H7B 109.1 . . ?
C5 C7 C35 112(4) . . ?
H7A C7 H7B 107.9 . . ?
C35 C7 H7A 109.1 . . ?
C35 C7 H7B 109.1 . . ?
C04C C0 H0A 107.4 . . ?
C04C C0 H0B 107.4 . . ?
C05I C0 C04C 119.8(14) . . ?
C05I C0 H0A 107.4 . . ?
C05I C0 H0B 107.4 . . ?
H0A C0 H0B 106.9 . . ?
C05I C8 H8A 109.5 . . ?
C05I C8 H8B 109.5 . . ?
C05I C8 H8C 109.5 . . ?
H8A C8 H8B 109.5 . . ?
H8A C8 H8C 109.5 . . ?
H8B C8 H8C 109.5 . . ?
C05F C10 H10A 109.6 . . ?
C05F C10 H10B 109.6 . . ?
H10A C10 H10B 108.1 . . ?
C11 C10 C05F 110.1(19) . . ?
C11 C10 H10A 109.6 . . ?
C11 C10 H10B 109.6 . . ?
C10 C11 H11A 109.5 . . ?
C10 C11 H11B 109.5 . . ?
C10 C11 H11C 109.5 . . ?
H11A C11 H11B 109.5 . . ?
H11A C11 H11C 109.5 . . ?
H11B C11 H11C 109.5 . . ?
C05F C9 H9A 113.5 . . ?
C05F C9 H9B 113.5 . . ?
H9A C9 H9B 110.8 . . ?
C46 C9 C05F 91(5) . . ?
C46 C9 H9A 113.5 . . ?
C46 C9 H9B 113.5 . . ?
C9 C46 H46A 109.5 . . ?
C9 C46 H46B 109.5 . . ?
C9 C46 H46C 109.5 . . ?
H46A C46 H46B 109.5 . . ?
H46A C46 H46C 109.5 . . ?
H46B C46 H46C 109.5 . . ?
C05X C20 H20C 109.5 . . ?
C05X C20 H20D 109.5 . . ?
C05X C20 H20E 109.5 . . ?
H20C C20 H20D 109.5 . . ?
H20C C20 H20E 109.5 . . ?
H20D C20 H20E 109.5 . . ?
C6 C28 H28A 109.5 . . ?
C6 C28 H28B 109.5 . . ?
C6 C28 H28C 109.5 . . ?
H28A C28 H28B 109.5 . . ?
H28A C28 H28C 109.5 . . ?
H28B C28 H28C 109.5 . . ?
C7 C35 H35A 109.5 . . ?
C7 C35 H35B 109.5 . . ?
C7 C35 H35C 109.5 . . ?
H35A C35 H35B 109.5 . . ?
H35A C35 H35C 109.5 . . ?
H35B C35 H35C 109.5 . . ?
H14A C14 H14B 109.3 . . ?
C15 C14 H14A 111.5 . . ?
C15 C14 H14B 111.5 . . ?
C13 C14 H14A 111.5 . . ?
C13 C14 H14B 111.5 . . ?
C13 C14 C15 101.3(9) . . ?
C14 C15 H15A 109.5 . . ?
C14 C15 H15B 109.5 . . ?
C14 C15 H15C 109.5 . . ?
H15A C15 H15B 109.5 . . ?
H15A C15 H15C 109.5 . . ?
H15B C15 H15C 109.5 . . ?
C045 C13 C14 111(2) . . ?
C045 C13 H13A 109.5 . . ?
C045 C13 H13B 109.5 . . ?
C045 C13 H13C 105.5 . . ?
C045 C13 H13D 105.5 . . ?
C045 C13 C17 127(3) . . ?
C14 C13 H13A 109.5 . . ?
C14 C13 H13B 109.5 . . ?
H13A C13 H13B 108.1 . . ?
H13C C13 H13D 106.0 . . ?
C17 C13 H13C 105.5 . . ?
C17 C13 H13D 105.5 . . ?
C04M C205 H20A 106.2 . . ?
C04M C205 H20B 106.2 . . ?
C068 C205 C04M 125(2) . . ?
C068 C205 H20A 106.2 . . ?
C068 C205 H20B 106.2 . . ?
H20A C205 H20B 106.4 . . ?
C05X C16 H16A 109.5 . . ?
C05X C16 H16B 109.5 . . ?
C05X C16 H16C 109.5 . . ?
H16A C16 H16B 109.5 . . ?
H16A C16 H16C 109.5 . . ?
H16B C16 H16C 109.5 . . ?
C13 C17 H17A 109.6 . . ?
C13 C17 H17B 109.6 . . ?
C18 C17 C13 110(4) . . ?
C18 C17 H17A 109.6 . . ?
C18 C17 H17B 109.6 . . ?
H17A C17 H17B 108.1 . . ?

loop_
_geom_bond_atom_site_label_1
_geom_bond_atom_site_label_2
_geom_bond_distance
_geom_bond_site_symmetry_2
_geom_bond_publ_flag
Pd01 P005 2.204(2) . ?
Pd01 Cl07 2.404(2) . ?
Pd01 Cl0B 2.283(2) . ?
Pd01 Cl0C 2.328(2) . ?
Pd02 P006 2.199(2) . ?
Pd02 Cl07 2.325(2) . ?
Pd02 Cl0C 2.404(2) . ?
Pd02 Cl0E 2.280(2) . ?
Pd03 P0F 2.215(2) . ?
Pd03 Cl0H 2.288(2) . ?
Pd03 Cl0O 2.269(3) . ?
Pd03 N2 2.111(8) . ?
Pd04 P08 2.210(2) . ?
Pd04 Cl0K 2.291(2) . ?
Pd04 Cl0N 2.284(2) . ?
Pd04 N1 2.094(8) . ?
P005 C01E 1.839(9) . ?
P005 C023 1.851(8) . ?
P005 C03L 1.797(9) . ?
P006 C01Y 1.844(8) . ?
P006 C02B 1.835(10) . ?
P006 C037 1.797(9) . ?
P08 C02G 1.813(9) . ?
P08 C02I 1.853(9) . ?
P08 C03G 1.827(9) . ?
S009 C01X 1.803(9) . ?
S009 C02J 1.811(9) . ?
S00A C027 1.814(9) . ?
S00A C02C 1.807(9) . ?
S00D C01M 1.806(9) . ?
S00D C01R 1.795(9) . ?
P0F C02K 1.846(9) . ?
P0F C02S 1.852(9) . ?
P0F C03E 1.809(10) . ?
S00G C02D 1.790(9) . ?
S00G C02X 1.801(9) . ?
S00I C024 1.818(9) . ?
S00I C040 1.801(10) . ?
S00J C01W 1.819(9) . ?
S00J C03U 1.790(11) . ?
S00L C02P 1.792(11) . ?
S00L C03N 1.788(10) . ?
S00M C03A 1.790(12) . ?
S00M C03C 1.810(10) . ?
O00P C021 1.372(11) . ?
O00P C047 1.444(11) . ?
O00Q C01J 1.367(10) . ?
O00Q C05C 1.441(11) . ?
O00R C02V 1.380(10) . ?
O00R C03D 1.438(12) . ?
O00S C01O 1.358(11) . ?
O00S C04D 1.463(11) . ?
O00T C029 1.384(10) . ?
O00T C045 1.442(13) . ?
O00U C01B 1.382(9) . ?
O00U C04B 1.430(11) . ?
O00V C02L 1.371(10) . ?
O00V C050 1.444(11) . ?
O00W C032 1.341(11) . ?
O00W C043 1.423(12) . ?
O00X C025 1.377(11) . ?
O00X C04N 1.469(12) . ?
O00Y C01T 1.369(11) . ?
O00Y C051 1.411(11) . ?
O00Z C031 1.368(11) . ?
O00Z C044 1.444(13) . ?
O010 C02E 1.373(10) . ?
O010 C03R 1.447(11) . ?
O011 C03S 1.385(11) . ?
O011 C046 1.479(12) . ?
O012 C01K 1.361(11) . ?
O012 C048 1.423(11) . ?
O013 C03O 1.362(12) . ?
O013 C04R 1.428(13) . ?
O014 C02O 1.376(10) . ?
O014 C04T 1.441(12) . ?
O015 C019 1.357(10) . ?
O015 C06A 1.394(14) . ?
O016 C035 1.355(11) . ?
O016 C05H 1.418(12) . ?
O017 C03F 1.368(11) . ?
O017 C04C 1.432(13) . ?
O018 C02Z 1.374(11) . ?
O018 C04M 1.423(13) . ?
C019 C01X 1.449(12) . ?
C019 C021 1.388(13) . ?
O01A C03M 1.355(11) . ?
O01A C05K 1.394(14) . ?
C01B C01O 1.408(11) . ?
C01B C02C 1.407(11) . ?
O01C C02R 1.387(12) . ?
O01C C05O 1.404(19) . ?
C01D C01F 1.400(12) . ?
C01D C027 1.369(12) . ?
C01D C02W 1.399(12) . ?
C01E C01J 1.405(11) . ?
C01E C02F 1.383(12) . ?
C01F C01Q 1.381(11) . ?
C01F C02C 1.392(11) . ?
O01H C03H 1.375(11) . ?
O01H C05U 1.376(16) . ?
C01I C01S 1.393(12) . ?
C01I C01X 1.388(11) . ?
C01I C02N 1.382(12) . ?
C01J C02E 1.452(13) . ?
C01K C01W 1.401(13) . ?
C01K C02V 1.426(12) . ?
C01M C01Z 1.390(12) . ?
C01M C02E 1.400(12) . ?
C01N C028 1.410(12) . ?
C01N C030 1.383(14) . ?
C01N C03U 1.384(13) . ?
C01O C01Y 1.403(11) . ?
C01P C01V 1.364(12) . ?
C01P C02H 1.442(13) . ?
C01P C02K 1.375(12) . ?
C01Q C01Y 1.400(12) . ?
C01Q C022 1.418(12) . ?
C01R C02Z 1.394(12) . ?
C01R C038 1.379(13) . ?
C01S C02J 1.379(12) . ?
C01S C038 1.379(12) . ?
C01T C024 1.408(12) . ?
C01T C029 1.437(13) . ?
C01U C020 1.386(13) . ?
C01U C02P 1.398(13) . ?
C01U C02Q 1.374(13) . ?
C01V C024 1.361(13) . ?
C01V C02Q 1.428(12) . ?
C01W C028 1.383(13) . ?
C01Z C02F 1.384(12) . ?
C01Z C038 1.390(12) . ?
C020 C02H 1.389(12) . ?
C020 C03N 1.396(14) . ?
C021 C023 1.395(12) . ?
C022 C02B 1.392(12) . ?
C022 C03J 1.400(12) . ?
C023 C02N 1.389(12) . ?
C025 C03G 1.397(13) . ?
C025 C03O 1.446(13) . ?
C026 C02M 1.421(13) . ?
C026 C02Y 1.397(12) . ?
C026 C03G 1.389(12) . ?
C027 C035 1.396(13) . ?
C028 C02M 1.361(12) . ?
C029 C02K 1.385(13) . ?
O02A C03T 1.349(13) . ?
O02A C066 1.26(2) . ?
C02B C02L 1.408(12) . ?
C02D C02W 1.359(13) . ?
C02D C03F 1.398(13) . ?
C02F C02N 1.410(11) . ?
C02G C039 1.396(13) . ?
C02G C04L 1.382(13) . ?
C02H C02S 1.386(12) . ?
C02I C02M 1.387(12) . ?
C02I C02V 1.394(13) . ?
C02J C032 1.413(13) . ?
C02L C02O 1.430(13) . ?
C02O C02X 1.402(12) . ?
C02P C03H 1.389(14) . ?
C02Q C040 1.378(13) . ?
C02R C03A 1.388(15) . ?
C02R C03T 1.438(17) . ?
C02S C03S 1.383(13) . ?
C02T H02T 0.9500 . ?
C02T C034 1.381(13) . ?
C02T C03L 1.397(12) . ?
C02U H02U 0.9500 . ?
C02U C037 1.392(13) . ?
C02U C03K 1.409(13) . ?
C02W C03J 1.393(12) . ?
C02X C03J 1.393(12) . ?
C02Y C030 1.388(14) . ?
C02Y C03C 1.392(14) . ?
C02Z C032 1.435(12) . ?
C030 C03A 1.391(13) . ?
C031 C03N 1.395(14) . ?
C031 C03S 1.423(14) . ?
C033 H033 0.9500 . ?
C033 C034 1.395(14) . ?
C033 C03I 1.393(14) . ?
C034 H034 0.9500 . ?
C035 C03F 1.449(13) . ?
C036 H03A 0.9900 . ?
C036 H03B 0.9900 . ?
C036 C03P 1.524(14) . ?
C036 C042 1.511(14) . ?
C037 C04J 1.400(13) . ?
C039 H039 0.9500 . ?
C039 C04G 1.392(13) . ?
C03B H03C 0.9500 . ?
C03B C03K 1.379(15) . ?
C03B C04E 1.397(15) . ?
C03C C03O 1.389(14) . ?
C03D H03H 0.9900 . ?
C03D H03J 0.9900 . ?
C03D C05F 1.508(15) . ?
C03E C03W 1.392(14) . ?
C03E C04K 1.387(15) . ?
C03H C03M 1.430(15) . ?
C03I H03I 0.9500 . ?
C03I C049 1.377(13) . ?
C03K H03K 0.9500 . ?
C03L C049 1.396(12) . ?
C03M C040 1.426(13) . ?
C03P H03D 0.9900 . ?
C03P H03E 0.9900 . ?
C03P C04B 1.502(13) . ?
C03Q H03Q 0.9500 . ?
C03Q C04G 1.386(16) . ?
C03Q C04S 1.380(17) . ?
C03R H03F 0.9900 . ?
C03R H03G 0.9900 . ?
C03R C04U 1.491(13) . ?
C03T C03U 1.417(15) . ?
C03V H03L 0.9900 . ?
C03V H03M 0.9900 . ?
C03V C03X 1.504(14) . ?
C03V C048 1.491(15) . ?
C03W H03W 0.9500 . ?
C03W C04Y 1.387(15) . ?
C03X H03N 0.9900 . ?
C03X H03O 0.9900 . ?
C03X C04X 1.543(17) . ?
C041 H04A 0.9900 . ?
C041 H04B 0.9900 . ?
C041 C04T 1.505(13) . ?
C041 C055 1.533(16) . ?
C042 H04C 0.9800 . ?
C042 H04D 0.9800 . ?
C042 H04E 0.9800 . ?
C043 H04F 0.9900 . ?
C043 H04G 0.9900 . ?
C043 C057 1.511(16) . ?
C044 H29 0.9900 . ?
C044 H 0.9900 . ?
C044 C052 1.519(16) . ?
C045 H30 0.9900 . ?
C045 HA 0.9900 . ?
C045 C13 1.42(2) . ?
C046 H31 0.9900 . ?
C046 HB 0.9900 . ?
C046 C04F 1.508(15) . ?
C047 H04H 0.9900 . ?
C047 H04I 0.9900 . ?
C047 C04V 1.516(15) . ?
C048 H8 0.9900 . ?
C048 HC 0.9900 . ?
C049 H049 0.9500 . ?
C04A H9 0.9900 . ?
C04A HD 0.9900 . ?
C04A C04N 1.493(15) . ?
C04A C05X 1.540(18) . ?
C04B H04J 0.9900 . ?
C04B H04K 0.9900 . ?
C04C H04L 0.9900 . ?
C04C H04M 0.9900 . ?
C04C H04N 0.9900 . ?
C04C H04O 0.9900 . ?
C04C C060 1.46(2) . ?
C04C C0 1.470(19) . ?
C04D H04P 0.9900 . ?
C04D H04Q 0.9900 . ?
C04D C04Q 1.470(15) . ?
C04E H04R 0.9500 . ?
C04E C04J 1.388(13) . ?
C04F H32 0.9900 . ?
C04F HE 0.9900 . ?
C04F C04O 1.503(17) . ?
C04G H10 0.9500 . ?
C04H H33 0.9900 . ?
C04H HF 0.9900 . ?
C04H C04Z 1.503(16) . ?
C04H C051 1.509(15) . ?
C04I H34 0.9900 . ?
C04I HG 0.9900 . ?
C04I C05K 1.505(15) . ?
C04I C05Q 1.502(18) . ?
C04J H04S 0.9500 . ?
C04K H35 0.9500 . ?
C04K C058 1.382(14) . ?
C04L H11 0.9500 . ?
C04L C04S 1.400(13) . ?
C04M H04T 0.9900 . ?
C04M H04U 0.9900 . ?
C04M H04V 0.9900 . ?
C04M H04W 0.9900 . ?
C04M C06F 1.51(2) . ?
C04M C205 1.47(3) . ?
C04N H12 0.9900 . ?
C04N HH 0.9900 . ?
C04O H36 0.9900 . ?
C04O HI 0.9900 . ?
C04O C06E 1.528(19) . ?
C04P H04X 0.9900 . ?
C04P H04Y 0.9900 . ?
C04P C050 1.488(15) . ?
C04P C05A 1.530(14) . ?
C04Q H04Z 0.9900 . ?
C04Q HJ 0.9900 . ?
C04Q C12 1.50(2) . ?
C04R H13 0.9900 . ?
C04R HK 0.9900 . ?
C04R C056 1.518(16) . ?
C04S H14 0.9500 . ?
C04T H04 0.9900 . ?
C04T HL 0.9900 . ?
C04U H1 0.9900 . ?
C04U HM 0.9900 . ?
C04U C05G 1.533(17) . ?
C04V H2 0.9900 . ?
C04V HN 0.9900 . ?
C04V C059 1.494(18) . ?
C04W H37 0.9800 . ?
C04W HO 0.9800 . ?
C04W HP 0.9800 . ?
C04W C04Z 1.512(17) . ?
C04X H15 0.9800 . ?
C04X HQ 0.9800 . ?
C04X HR 0.9800 . ?
C04Y H38 0.9500 . ?
C04Y C05J 1.382(19) . ?
C04Z H39 0.9900 . ?
C04Z HS 0.9900 . ?
C050 H05A 0.9900 . ?
C050 H05B 0.9900 . ?
C051 H40 0.9900 . ?
C051 HT 0.9900 . ?
C052 H41 0.9900 . ?
C052 HU 0.9900 . ?
C052 C05D 1.471(19) . ?
C055 H05C 0.9900 . ?
C055 H05D 0.9900 . ?
C055 C065 1.47(2) . ?
C056 H16 0.9900 . ?
C056 HV 0.9900 . ?
C056 C05S 1.52(2) . ?
C057 H05E 0.9900 . ?
C057 H05F 0.9900 . ?
C057 C05P 1.442(19) . ?
C058 H058 0.9500 . ?
C058 C05J 1.38(2) . ?
C059 H05G 0.9900 . ?
C059 H05H 0.9900 . ?
C059 C06D 1.57(2) . ?
C05A H05I 0.9900 . ?
C05A H05J 0.9900 . ?
C05A C05T 1.532(18) . ?
C05B H05K 0.9800 . ?
C05B H05L 0.9800 . ?
C05B H05M 0.9800 . ?
C05B C05G 1.441(18) . ?
C05C H05N 0.9900 . ?
C05C H05O 0.9900 . ?
C05C C05N 1.442(16) . ?
C05D H42 0.9900 . ?
C05D HW 0.9900 . ?
C05D C05L 1.52(2) . ?
C05E H17 0.9900 . ?
C05E HX 0.9900 . ?
C05E C066 1.52(2) . ?
C05E C06L 1.52(2) . ?
C05F HY 0.9900 . ?
C05F HZ 0.9900 . ?
C05F H18 0.9900 . ?
C05F H53 0.9900 . ?
C05F C10 1.66(3) . ?
C05F C9 1.40(4) . ?
C05G H05P 0.9900 . ?
C05G H05Q 0.9900 . ?
C05H H05R 0.9900 . ?
C05H H05S 0.9900 . ?
C05H H05T 0.9900 . ?
C05H H05U 0.9900 . ?
C05H C06H 1.50(2) . ?
C05H C5 1.50(2) . ?
C05I H05V 0.9900 . ?
C05I H05W 0.9900 . ?
C05I H05X 0.9900 . ?
C05I H05Y 0.9900 . ?
C05I C060 1.41(2) . ?
C05I C06O 1.48(2) . ?
C05I C0 1.41(2) . ?
C05I C8 1.48(3) . ?
C05J H43 0.9500 . ?
C05K H44 0.9900 . ?
C05K H54 0.9900 . ?
C05L H45 0.9800 . ?
C05L H55 0.9800 . ?
C05L H56 0.9800 . ?
C05M H05Z 0.9800 . ?
C05M H57 0.9800 . ?
C05M H58 0.9800 . ?
C05M C067 1.52(2) . ?
C05N H05 0.9900 . ?
C05N H59 0.9900 . ?
C05N C05V 1.521(16) . ?
C05O H19 0.9900 . ?
C05O H60 0.9900 . ?
C05O C063 1.55(2) . ?
C05P H3 0.9900 . ?
C05P H61 0.9900 . ?
C05P C05W 1.564(19) . ?
C05Q H46 0.9900 . ?
C05Q H62 0.9900 . ?
C05Q C062 1.486(18) . ?
C05R H47 0.9800 . ?
C05R H63 0.9800 . ?
C05R H64 0.9800 . ?
C05R C06I 1.47(2) . ?
C05S H20 0.9900 . ?
C05S H65 0.9900 . ?
C05S C06P 1.50(3) . ?
C05T H4 0.9800 . ?
C05T H66 0.9800 . ?
C05T H67 0.9800 . ?
C05U H48 0.9900 . ?
C05U H68 0.9900 . ?
C05U C05Y 1.465(18) . ?
C05V H5 0.9900 . ?
C05V H69 0.9900 . ?
C05V C06G 1.53(2) . ?
C05W H6 0.9800 . ?
C05W H70 0.9800 . ?
C05W H71 0.9800 . ?
C05X H72 0.9900 . ?
C05X H73 0.9900 . ?
C05X H21 0.9900 . ?
C05X H74 0.9900 . ?
C05X C20 1.49(5) . ?
C05X C16 1.54(3) . ?
C05Y H49 0.9900 . ?
C05Y H75 0.9900 . ?
C05Y C06I 1.29(2) . ?
C05Z H22 0.9900 . ?
C05Z H76 0.9900 . ?
C05Z C063 1.36(2) . ?
C05Z C069 1.55(2) . ?
C060 H06A 0.9900 . ?
C060 H06B 0.9900 . ?
C061 H06C 0.9800 . ?
C061 H06D 0.9800 . ?
C061 H06E 0.9800 . ?
C061 C068 1.40(2) . ?
C062 H50 0.9800 . ?
C062 H77 0.9800 . ?
C062 H78 0.9800 . ?
C063 H23 0.9900 . ?
C063 H79 0.9900 . ?
C064 H06F 0.9900 . ?
C064 H06G 0.9900 . ?
C064 C067 1.33(2) . ?
C064 C06A 1.465(17) . ?
C065 H06H 0.9800 . ?
C065 H06I 0.9800 . ?
C065 H06J 0.9800 . ?
C066 H24 0.9900 . ?
C066 H80 0.9900 . ?
C067 H06K 0.9900 . ?
C067 H06L 0.9900 . ?
C068 H06M 0.9900 . ?
C068 H06N 0.9900 . ?
C068 H06O 0.9900 . ?
C068 H06P 0.9900 . ?
C068 C06F 1.36(3) . ?
C068 C205 1.37(3) . ?
C069 H25 0.9800 . ?
C069 H81 0.9800 . ?
C069 H82 0.9800 . ?
C06A H06Q 0.9900 . ?
C06A H06R 0.9900 . ?
C06B H06S 0.9800 . ?
C06B H06T 0.9800 . ?
C06B H06U 0.9800 . ?
C06B C12 1.30(2) . ?
C06D H06V 0.9800 . ?
C06D H06W 0.9800 . ?
C06D H06X 0.9800 . ?
C06E H51 0.9800 . ?
C06E H83 0.9800 . ?
C06E H84 0.9800 . ?
C06F H06Y 0.9900 . ?
C06F H85 0.9900 . ?
C06G H06Z 0.9800 . ?
C06G H86 0.9800 . ?
C06G H87 0.9800 . ?
C06H H06 0.9900 . ?
C06H H88 0.9900 . ?
C06H C6 1.50(3) . ?
C06I H52 0.9900 . ?
C06I H89 0.9900 . ?
C12 H12A 0.9900 . ?
C12 H12B 0.9900 . ?
C06L H26 0.9900 . ?
C06L H90 0.9900 . ?
C06L C06N 1.39(2) . ?
C06N H27 0.9800 . ?
C06N H91 0.9800 . ?
C06N H92 0.9800 . ?
C06O H7 0.9800 . ?
C06O H93 0.9800 . ?
C06O H94 0.9800 . ?
C06P H28 0.9800 . ?
C06P H95 0.9800 . ?
C06P H96 0.9800 . ?
N1 C4 1.129(12) . ?
N2 C1 1.113(12) . ?
C1 C2 1.454(13) . ?
C4 C3 1.464(14) . ?
C2 H2A 0.9800 . ?
C2 H2B 0.9800 . ?
C2 H2C 0.9800 . ?
C3 H3A 0.9800 . ?
C3 H3B 0.9800 . ?
C3 H3C 0.9800 . ?
C5 H5A 0.9900 . ?
C5 H5B 0.9900 . ?
C5 C7 1.48(4) . ?
C6 H6A 0.9900 . ?
C6 H6B 0.9900 . ?
C6 C28 1.39(5) . ?
C7 H7A 0.9900 . ?
C7 H7B 0.9900 . ?
C7 C35 1.59(8) . ?
C0 H0A 0.9900 . ?
C0 H0B 0.9900 . ?
C8 H8A 0.9800 . ?
C8 H8B 0.9800 . ?
C8 H8C 0.9800 . ?
C10 H10A 0.9900 . ?
C10 H10B 0.9900 . ?
C10 C11 1.44(3) . ?
C11 H11A 0.9800 . ?
C11 H11B 0.9800 . ?
C11 H11C 0.9800 . ?
C9 H9A 0.9900 . ?
C9 H9B 0.9900 . ?
C9 C46 1.30(10) . ?
C46 H46A 0.9800 . ?
C46 H46B 0.9800 . ?
C46 H46C 0.9800 . ?
C20 H20C 0.9800 . ?
C20 H20D 0.9800 . ?
C20 H20E 0.9800 . ?
C28 H28A 0.9800 . ?
C28 H28B 0.9800 . ?
C28 H28C 0.9800 . ?
C35 H35A 0.9800 . ?
C35 H35B 0.9800 . ?
C35 H35C 0.9800 . ?
C14 H14A 0.9900 . ?
C14 H14B 0.9900 . ?
C14 C15 1.495(10) . ?
C14 C13 1.473(10) . ?
C15 H15A 0.9800 . ?
C15 H15B 0.9800 . ?
C15 H15C 0.9800 . ?
C13 H13A 0.9900 . ?
C13 H13B 0.9900 . ?
C13 H13C 0.9900 . ?
C13 H13D 0.9900 . ?
C13 C17 1.53(6) . ?
C205 H20A 0.9900 . ?
C205 H20B 0.9900 . ?
C16 H16A 0.9800 . ?
C16 H16B 0.9800 . ?
C16 H16C 0.9800 . ?
C18 C17 1.493(10) . ?
C17 H17A 0.9900 . ?
C17 H17B 0.9900 . ?

loop_
_geom_torsion_atom_site_label_1
_geom_torsion_atom_site_label_2
_geom_torsion_atom_site_label_3
_geom_torsion_atom_site_label_4
_geom_torsion
_geom_torsion_site_symmetry_1
_geom_torsion_site_symmetry_2
_geom_torsion_site_symmetry_3
_geom_torsion_site_symmetry_4
_geom_torsion_publ_flag
Pd01 P005 C01E C01J 49.1(10) . . . . ?
Pd01 P005 C01E C02F -128.7(5) . . . . ?
Pd01 P005 C023 C021 -47.1(10) . . . . ?
Pd01 P005 C023 C02N 127.1(5) . . . . ?
Pd01 P005 C03L C02T 84.7(7) . . . . ?
Pd01 P005 C03L C049 -89.0(7) . . . . ?
Pd02 P006 C01Y C01O 46.0(10) . . . . ?
Pd02 P006 C01Y C01Q -129.4(5) . . . . ?
Pd02 P006 C02B C022 131.1(5) . . . . ?
Pd02 P006 C02B C02L -47.0(11) . . . . ?
Pd02 P006 C037 C02U -82.9(7) . . . . ?
Pd02 P006 C037 C04J 93.2(7) . . . . ?
Pd03 P0F C02K C01P -123.4(6) . . . . ?
Pd03 P0F C02K C029 44.5(10) . . . . ?
Pd03 P0F C02S C02H 125.5(5) . . . . ?
Pd03 P0F C02S C03S -44.3(11) . . . . ?
Pd03 P0F C03E C03W -100.7(8) . . . . ?
Pd03 P0F C03E C04K 75.1(8) . . . . ?
Pd04 P08 C02G C039 91.9(7) . . . . ?
Pd04 P08 C02G C04L -82.8(7) . . . . ?
Pd04 P08 C02I C02M 122.2(5) . . . . ?
Pd04 P08 C02I C02V -47.8(10) . . . . ?
Pd04 P08 C03G C025 44.8(10) . . . . ?
Pd04 P08 C03G C026 -125.4(6) . . . . ?
P005 C01E C01J O00Q 6.3(14) . . . . ?
P005 C01E C01J C02E -176.4(7) . . . . ?
P005 C01E C02F C01Z 176.0(8) . . . . ?
P005 C01E C02F C02N 4.3(10) . . . . ?
P005 C023 C02N C01I -173.5(7) . . . . ?
P005 C023 C02N C02F -3.4(10) . . . . ?
P005 C03L C049 C03I 176.9(7) . . . . ?
P006 C02B C02L O00V -8.4(14) . . . . ?
P006 C02B C02L C02O 175.5(8) . . . . ?
P006 C037 C04J C04E -178.5(8) . . . . ?
P08 C02G C039 C04G -174.2(7) . . . . ?
P08 C02G C04L C04S 175.9(7) . . . . ?
P08 C02I C02M C026 -0.3(10) . . . . ?
P08 C02I C02M C028 -168.1(7) . . . . ?
P08 C02I C02V O00R -19.3(13) . . . . ?
P08 C02I C02V C01K 165.5(7) . . . . ?
S009 C02J C032 O00W -6.1(16) . . . . ?
S009 C02J C032 C02Z 170.8(8) . . . . ?
S00A C027 C035 O016 6.4(17) . . . . ?
S00A C027 C035 C03F -168.7(8) . . . . ?
S00D C01M C01Z C02F -172.7(8) . . . . ?
S00D C01M C01Z C038 -1.6(11) . . . . ?
S00D C01M C02E O010 -9.3(16) . . . . ?
S00D C01M C02E C01J 170.0(7) . . . . ?
S00D C01R C02Z O018 3.2(16) . . . . ?
S00D C01R C02Z C032 -170.6(8) . . . . ?
S00D C01R C038 C01S 171.9(8) . . . . ?
S00D C01R C038 C01Z 2.5(11) . . . . ?
P0F C02S C03S O011 -9.6(14) . . . . ?
P0F C02S C03S C031 166.2(8) . . . . ?
P0F C03E C03W C04Y 175.5(8) . . . . ?
P0F C03E C04K C058 -177.1(8) . . . . ?
S00G C02D C02W C01D -169.5(8) . . . . ?
S00G C02D C02W C03J -3.6(11) . . . . ?
S00G C02D C03F O017 -2.8(16) . . . . ?
S00G C02D C03F C035 169.4(8) . . . . ?
S00G C02X C03J C022 170.7(8) . . . . ?
S00G C02X C03J C02W 1.3(11) . . . . ?
S00J C01W C028 C01N 3.4(10) . . . . ?
S00J C01W C028 C02M 169.6(7) . . . . ?
S00L C02P C03H O01H -8.1(19) . . . . ?
S00L C02P C03H C03M 164.7(9) . . . . ?
S00M C03C C03O O013 -10.2(17) . . . . ?
S00M C03C C03O C025 164.9(8) . . . . ?
O00P C021 C023 P005 -13.4(14) . . . . ?
O00P C021 C023 C02N 172.9(7) . . . . ?
O00P C047 C04V C059 -65.9(13) . . . . ?
O00Q C01J C02E O010 -1.5(11) . . . . ?
O00Q C01J C02E C01M 179.2(8) . . . . ?
O00Q C05C C05N C05V -177.9(12) . . . . ?
O00R C03D C05F C10 -71.6(13) . . . . ?
O00R C03D C05F C9 -18(3) . . . . ?
O00S C01O C01Y P006 11.7(14) . . . . ?
O00S C01O C01Y C01Q -173.3(7) . . . . ?
O00S C04D C04Q C12 50.6(17) . . . . ?
O00T C029 C02K P0F 20.4(14) . . . . ?
O00T C029 C02K C01P -172.5(7) . . . . ?
O00T C045 C13 C14 -52(2) . . . . ?
O00T C045 C13 C17 82(3) . . . . ?
O00U C01B C01O O00S -5.6(11) . . . . ?
O00U C01B C01O C01Y 178.5(7) . . . . ?
O00U C01B C02C S00A -7.6(14) . . . . ?
O00U C01B C02C C01F 178.5(7) . . . . ?
O00V C02L C02O O014 2.7(12) . . . . ?
O00V C02L C02O C02X -179.3(8) . . . . ?
O00W C043 C057 C05P 66.6(14) . . . . ?
O00X C025 C03G P08 11.1(14) . . . . ?
O00X C025 C03G C026 -179.4(8) . . . . ?
O00X C025 C03O O013 0.3(13) . . . . ?
O00X C025 C03O C03C -175.4(8) . . . . ?
O00Y C01T C024 S00I -8.5(16) . . . . ?
O00Y C01T C024 C01V 177.8(9) . . . . ?
O00Y C01T C029 O00T -6.6(11) . . . . ?
O00Y C01T C029 C02K 178.6(8) . . . . ?
O00Z C031 C03N S00L 10.8(16) . . . . ?
O00Z C031 C03N C020 -179.8(9) . . . . ?
O00Z C031 C03S O011 -1.4(13) . . . . ?
O00Z C031 C03S C02S -177.3(8) . . . . ?
O00Z C044 C052 C05D -59.7(14) . . . . ?
O010 C03R C04U C05G 163.4(9) . . . . ?
O011 C046 C04F C04O 167.3(9) . . . . ?
O012 C01K C01W S00J 7.9(15) . . . . ?
O012 C01K C01W C028 -177.6(8) . . . . ?
O012 C01K C02V O00R 6.9(11) . . . . ?
O012 C01K C02V C02I -177.9(8) . . . . ?
O013 C04R C056 C05S 69.9(15) . . . . ?
O014 C02O C02X S00G 11.0(17) . . . . ?
O014 C02O C02X C03J -175.5(9) . . . . ?
O015 C019 C01X S009 4.6(15) . . . . ?
O015 C019 C01X C01I -178.4(8) . . . . ?
O015 C019 C021 O00P 6.7(12) . . . . ?
O015 C019 C021 C023 -178.5(8) . . . . ?
O016 C035 C03F O017 -4.5(13) . . . . ?
O016 C035 C03F C02D -177.0(9) . . . . ?
O016 C05H C06H C6 50(2) . . . . ?
O016 C05H C5 C7 74(3) . . . . ?
O017 C04C C060 C05I -48(3) . . . . ?
O017 C04C C0 C05I 54(2) . . . . ?
O018 C02Z C032 O00W 4.3(13) . . . . ?
O018 C02Z C032 C02J -173.0(8) . . . . ?
O018 C04M C06F C068 -52(3) . . . . ?
O018 C04M C205 C068 43(3) . . . . ?
C019 O015 C06A C064 171.0(12) . . . . ?
C019 C021 C023 P005 171.7(7) . . . . ?
C019 C021 C023 C02N -1.9(13) . . . . ?
O01A C03M C040 S00I 7.3(17) . . . . ?
O01A C03M C040 C02Q 178.0(9) . . . . ?
C01B O00U C04B C03P -165.8(8) . . . . ?
C01B C01O C01Y P006 -172.3(7) . . . . ?
C01B C01O C01Y C01Q 2.7(12) . . . . ?
O01C C02R C03A S00M 5.9(18) . . . . ?
O01C C02R C03A C030 178.4(10) . . . . ?
O01C C02R C03T O02A 1.0(14) . . . . ?
O01C C02R C03T C03U -174.1(9) . . . . ?
O01C C05O C063 C05Z -58(2) . . . . ?
C01D C01F C01Q C01Y -169.2(8) . . . . ?
C01D C01F C01Q C022 -1.0(13) . . . . ?
C01D C01F C02C S00A -1.3(9) . . . . ?
C01D C01F C02C C01B 174.3(7) . . . . ?
C01D C027 C035 O016 178.5(9) . . . . ?
C01D C027 C035 C03F 3.3(14) . . . . ?
C01D C02W C03J C022 -1.8(14) . . . . ?
C01D C02W C03J C02X 167.8(9) . . . . ?
C01E P005 C023 C021 -169.4(10) . . . . ?
C01E P005 C023 C02N 4.8(6) . . . . ?
C01E P005 C03L C02T -146.9(7) . . . . ?
C01E P005 C03L C049 39.3(8) . . . . ?
C01E C01J C02E O010 -178.9(7) . . . . ?
C01E C01J C02E C01M 1.8(13) . . . . ?
C01E C02F C02N C01I 169.5(8) . . . . ?
C01E C02F C02N C023 -0.7(13) . . . . ?
C01F C01D C027 S00A 2.8(10) . . . . ?
C01F C01D C027 C035 -171.4(8) . . . . ?
C01F C01D C02W C02D 167.3(9) . . . . ?
C01F C01D C02W C03J 2.1(13) . . . . ?
C01F C01Q C01Y P006 172.6(7) . . . . ?
C01F C01Q C01Y C01O -3.9(12) . . . . ?
C01F C01Q C022 C02B -167.2(8) . . . . ?
C01F C01Q C022 C03J 1.2(13) . . . . ?
O01H C03H C03M O01A -1.1(14) . . . . ?
O01H C03H C03M C040 174.8(9) . . . . ?
O01H C05U C05Y C06I 26(4) . . . . ?
C01I C01S C02J S009 -1.9(11) . . . . ?
C01I C01S C02J C032 173.4(8) . . . . ?
C01I C01S C038 C01R -170.9(9) . . . . ?
C01I C01S C038 C01Z -2.0(15) . . . . ?
C01J O00Q C05C C05N 71.4(14) . . . . ?
C01J C01E C02F C01Z -2.4(13) . . . . ?
C01J C01E C02F C02N -174.0(8) . . . . ?
C01K O012 C048 C03V 163.0(8) . . . . ?
C01K C01W C028 C01N -172.5(8) . . . . ?
C01K C01W C028 C02M -6.3(13) . . . . ?
C01M S00D C01R C02Z 169.7(11) . . . . ?
C01M S00D C01R C038 -2.8(7) . . . . ?
C01M C01Z C02F C01E 0.4(15) . . . . ?
C01M C01Z C02F C02N 172.0(9) . . . . ?
C01M C01Z C038 C01R -0.6(14) . . . . ?
C01M C01Z C038 C01S -170.3(9) . . . . ?
C01N C028 C02M C026 -0.9(14) . . . . ?
C01N C028 C02M C02I 166.4(8) . . . . ?
C01N C030 C03A S00M 167.6(8) . . . . ?
C01N C030 C03A C02R -6.7(15) . . . . ?
C01O O00S C04D C04Q 177.7(9) . . . . ?
C01O C01B C02C S00A 168.3(7) . . . . ?
C01O C01B C02C C01F -5.5(12) . . . . ?
C01P C01V C024 S00I -168.6(7) . . . . ?
C01P C01V C024 C01T 6.6(14) . . . . ?
C01P C01V C02Q C01U -1.5(14) . . . . ?
C01P C01V C02Q C040 165.8(9) . . . . ?
C01P C02H C02S P0F -4.1(10) . . . . ?
C01P C02H C02S C03S 168.2(8) . . . . ?
C01Q C01F C02C S00A -171.4(7) . . . . ?
C01Q C01F C02C C01B 4.3(13) . . . . ?
C01Q C022 C02B P006 -6.1(10) . . . . ?
C01Q C022 C02B C02L 172.6(8) . . . . ?
C01Q C022 C03J C02W 0.2(13) . . . . ?
C01Q C022 C03J C02X -168.8(9) . . . . ?
C01R S00D C01M C01Z 2.5(7) . . . . ?
C01R S00D C01M C02E -171.6(10) . . . . ?
C01R C02Z C032 O00W 178.2(9) . . . . ?
C01R C02Z C032 C02J 0.9(14) . . . . ?
C01S C01I C01X S009 2.4(10) . . . . ?
C01S C01I C01X C019 -175.5(8) . . . . ?
C01S C01I C02N C023 171.5(9) . . . . ?
C01S C01I C02N C02F 1.6(14) . . . . ?
C01S C02J C032 O00W -179.5(9) . . . . ?
C01S C02J C032 C02Z -2.6(13) . . . . ?
C01T O00Y C051 C04H -165.7(9) . . . . ?
C01T C029 C02K P0F -165.1(7) . . . . ?
C01T C029 C02K C01P 2.1(12) . . . . ?
C01U C020 C02H C01P 1.4(14) . . . . ?
C01U C020 C02H C02S 165.8(9) . . . . ?
C01U C020 C03N S00L 1.6(11) . . . . ?
C01U C020 C03N C031 -170.4(9) . . . . ?
C01U C02P C03H O01H -177.7(10) . . . . ?
C01U C02P C03H C03M -5.0(16) . . . . ?
C01U C02Q C040 S00I 170.3(8) . . . . ?
C01U C02Q C040 C03M -2.8(15) . . . . ?
C01V C01P C02H C020 -1.0(13) . . . . ?
C01V C01P C02H C02S -165.9(8) . . . . ?
C01V C01P C02K P0F 168.5(7) . . . . ?
C01V C01P C02K C029 -2.5(13) . . . . ?
C01V C02Q C040 S00I 3.6(11) . . . . ?
C01V C02Q C040 C03M -169.5(9) . . . . ?
C01W S00J C03U C01N 4.7(7) . . . . ?
C01W S00J C03U C03T -167.6(11) . . . . ?
C01W C01K C02V O00R -176.7(8) . . . . ?
C01W C01K C02V C02I -1.5(13) . . . . ?
C01W C028 C02M C026 -166.4(9) . . . . ?
C01W C028 C02M C02I 0.9(14) . . . . ?
C01X S009 C02J C01S 2.7(7) . . . . ?
C01X S009 C02J C032 -171.2(10) . . . . ?
C01X C019 C021 O00P -176.5(7) . . . . ?
C01X C019 C021 C023 -1.7(13) . . . . ?
C01X C01I C01S C02J -0.3(13) . . . . ?
C01X C01I C01S C038 171.5(9) . . . . ?
C01X C01I C02N C023 1.5(14) . . . . ?
C01X C01I C02N C02F -168.4(9) . . . . ?
C01Y P006 C02B C022 7.0(6) . . . . ?
C01Y P006 C02B C02L -171.2(10) . . . . ?
C01Y P006 C037 C02U 48.1(8) . . . . ?
C01Y P006 C037 C04J -135.8(7) . . . . ?
C01Y C01Q C022 C02B 1.4(12) . . . . ?
C01Y C01Q C022 C03J 169.8(8) . . . . ?
C01Z C01M C02E O010 177.0(9) . . . . ?
C01Z C01M C02E C01J -3.7(13) . . . . ?
C01Z C02F C02N C01I -2.6(14) . . . . ?
C01Z C02F C02N C023 -172.8(9) . . . . ?
C020 C01U C02P S00L -3.0(11) . . . . ?
C020 C01U C02P C03H 169.2(10) . . . . ?
C020 C01U C02Q C01V 1.8(14) . . . . ?
C020 C01U C02Q C040 -164.5(10) . . . . ?
C020 C02H C02S P0F -168.6(8) . . . . ?
C020 C02H C02S C03S 3.7(13) . . . . ?
C021 O00P C047 C04V -177.1(8) . . . . ?
C021 C019 C01X S009 -172.0(7) . . . . ?
C021 C019 C01X C01I 5.0(12) . . . . ?
C021 C023 C02N C01I 2.1(13) . . . . ?
C021 C023 C02N C02F 172.3(8) . . . . ?
C022 C01Q C01Y P006 4.0(9) . . . . ?
C022 C01Q C01Y C01O -172.5(8) . . . . ?
C022 C02B C02L O00V 173.6(7) . . . . ?
C022 C02B C02L C02O -2.5(12) . . . . ?
C023 P005 C01E C01J 172.6(9) . . . . ?
C023 P005 C01E C02F -5.2(6) . . . . ?
C023 P005 C03L C02T -46.7(8) . . . . ?
C023 P005 C03L C049 139.6(7) . . . . ?
C024 S00I C040 C02Q -4.1(8) . . . . ?
C024 S00I C040 C03M 167.1(11) . . . . ?
C024 C01T C029 O00T 177.3(8) . . . . ?
C024 C01T C029 C02K 2.5(13) . . . . ?
C024 C01V C02Q C01U -167.9(9) . . . . ?
C024 C01V C02Q C040 -0.7(13) . . . . ?
C025 O00X C04N C04A 146.4(9) . . . . ?
C026 C02Y C030 C01N 3.6(15) . . . . ?
C026 C02Y C030 C03A 166.4(9) . . . . ?
C026 C02Y C03C S00M -170.1(8) . . . . ?
C026 C02Y C03C C03O 3.0(15) . . . . ?
C027 S00A C02C C01B -171.8(9) . . . . ?
C027 S00A C02C C01F 2.4(7) . . . . ?
C027 C01D C01F C01Q 169.4(8) . . . . ?
C027 C01D C01F C02C -1.0(12) . . . . ?
C027 C01D C02W C02D -2.3(15) . . . . ?
C027 C01D C02W C03J -167.5(9) . . . . ?
C027 C035 C03F O017 171.2(9) . . . . ?
C027 C035 C03F C02D -1.2(15) . . . . ?
C028 C01N C030 C02Y -3.4(14) . . . . ?
C028 C01N C030 C03A -165.0(9) . . . . ?
C028 C01N C03U S00J -3.7(10) . . . . ?
C028 C01N C03U C03T 170.4(9) . . . . ?
C029 O00T C045 C13 -171.8(13) . . . . ?
C029 C01T C024 S00I 167.0(7) . . . . ?
C029 C01T C024 C01V -6.7(13) . . . . ?
O02A C03T C03U S00J -6.0(18) . . . . ?
O02A C03T C03U C01N -177.8(10) . . . . ?
C02B P006 C01Y C01O 169.1(9) . . . . ?
C02B P006 C01Y C01Q -6.2(6) . . . . ?
C02B P006 C037 C02U 148.2(7) . . . . ?
C02B P006 C037 C04J -35.8(8) . . . . ?
C02B C022 C03J C02W 167.9(9) . . . . ?
C02B C022 C03J C02X -1.1(14) . . . . ?
C02B C02L C02O O014 178.7(8) . . . . ?
C02B C02L C02O C02X -3.3(14) . . . . ?
C02C S00A C027 C01D -2.9(7) . . . . ?
C02C S00A C027 C035 169.7(11) . . . . ?
C02C C01B C01O O00S 178.1(7) . . . . ?
C02C C01B C01O C01Y 2.2(12) . . . . ?
C02C C01F C01Q C01Y 0.4(14) . . . . ?
C02C C01F C01Q C022 168.6(8) . . . . ?
C02D S00G C02X C02O 171.2(11) . . . . ?
C02D S00G C02X C03J -2.7(7) . . . . ?
C02D C02W C03J C022 -168.1(9) . . . . ?
C02D C02W C03J C02X 1.5(13) . . . . ?
C02E O010 C03R C04U -172.1(8) . . . . ?
C02E C01M C01Z C02F 2.7(14) . . . . ?
C02E C01M C01Z C038 173.8(9) . . . . ?
C02F C01E C01J O00Q -176.1(8) . . . . ?
C02F C01E C01J C02E 1.3(12) . . . . ?
C02F C01Z C038 C01R 170.6(9) . . . . ?
C02F C01Z C038 C01S 1.0(15) . . . . ?
C02G P08 C02I C02M -105.2(6) . . . . ?
C02G P08 C02I C02V 84.7(9) . . . . ?
C02G P08 C03G C025 -83.7(10) . . . . ?
C02G P08 C03G C026 106.2(6) . . . . ?
C02G C039 C04G C03Q -1.8(14) . . . . ?
C02G C04L C04S C03Q -1.2(15) . . . . ?
C02H C01P C01V C024 166.3(9) . . . . ?
C02H C01P C01V C02Q 1.0(13) . . . . ?
C02H C01P C02K P0F -0.1(10) . . . . ?
C02H C01P C02K C029 -171.1(8) . . . . ?
C02H C020 C03N S00L 168.8(8) . . . . ?
C02H C020 C03N C031 -3.1(15) . . . . ?
C02H C02S C03S O011 -178.5(8) . . . . ?
C02H C02S C03S C031 -2.7(13) . . . . ?
C02I P08 C02G C039 -41.5(8) . . . . ?
C02I P08 C02G C04L 143.7(7) . . . . ?
C02I P08 C03G C025 166.8(10) . . . . ?
C02I P08 C03G C026 -3.4(7) . . . . ?
C02J S009 C01X C019 174.4(10) . . . . ?
C02J S009 C01X C01I -2.9(7) . . . . ?
C02J C01S C038 C01R 0.4(15) . . . . ?
C02J C01S C038 C01Z 169.4(9) . . . . ?
C02K P0F C02S C02H 3.3(7) . . . . ?
C02K P0F C02S C03S -166.5(10) . . . . ?
C02K P0F C03E C03W 31.9(9) . . . . ?
C02K P0F C03E C04K -152.3(8) . . . . ?
C02K C01P C01V C024 -2.0(14) . . . . ?
C02K C01P C01V C02Q -167.2(9) . . . . ?
C02K C01P C02H C020 168.0(8) . . . . ?
C02K C01P C02H C02S 3.0(12) . . . . ?
C02L O00V C050 C04P -75.2(11) . . . . ?
C02L C02O C02X S00G -166.8(8) . . . . ?
C02L C02O C02X C03J 6.8(13) . . . . ?
C02M C026 C02Y C030 -2.4(14) . . . . ?
C02M C026 C02Y C03C 166.0(9) . . . . ?
C02M C026 C03G P08 3.9(10) . . . . ?
C02M C026 C03G C025 -168.5(8) . . . . ?
C02M C02I C02V O00R 171.3(7) . . . . ?
C02M C02I C02V C01K -3.9(12) . . . . ?
C02N C01I C01S C02J -171.1(9) . . . . ?
C02N C01I C01S C038 0.7(14) . . . . ?
C02N C01I C01X S009 172.9(8) . . . . ?
C02N C01I C01X C019 -5.0(13) . . . . ?
C02O O014 C04T C041 174.4(9) . . . . ?
C02O C02X C03J C022 -4.7(14) . . . . ?
C02O C02X C03J C02W -174.1(9) . . . . ?
C02P S00L C03N C020 -2.8(8) . . . . ?
C02P S00L C03N C031 167.3(11) . . . . ?
C02P C01U C020 C02H -166.4(9) . . . . ?
C02P C01U C020 C03N 1.0(13) . . . . ?
C02P C01U C02Q C01V 165.4(9) . . . . ?
C02P C01U C02Q C040 -0.9(16) . . . . ?
C02P C03H C03M O01A -174.5(10) . . . . ?
C02P C03H C03M C040 1.4(16) . . . . ?
C02Q C01U C020 C02H -1.8(15) . . . . ?
C02Q C01U C020 C03N 165.6(9) . . . . ?
C02Q C01U C02P S00L -167.4(8) . . . . ?
C02Q C01U C02P C03H 4.8(15) . . . . ?
C02Q C01V C024 S00I -2.6(10) . . . . ?
C02Q C01V C024 C01T 172.6(8) . . . . ?
C02R O01C C05O C063 179.7(13) . . . . ?
C02R C03T C03U S00J 168.6(9) . . . . ?
C02R C03T C03U C01N -3.2(14) . . . . ?
C02S P0F C02K C01P -1.8(7) . . . . ?
C02S P0F C02K C029 166.1(10) . . . . ?
C02S P0F C03E C03W 130.9(8) . . . . ?
C02S P0F C03E C04K -53.3(8) . . . . ?
C02T C03L C049 C03I 3.2(14) . . . . ?
C02U C037 C04J C04E -2.5(14) . . . . ?
C02V O00R C03D C05F 177.2(9) . . . . ?
C02V C01K C01W S00J -168.0(7) . . . . ?
C02V C01K C01W C028 6.4(12) . . . . ?
C02V C02I C02M C026 172.0(8) . . . . ?
C02V C02I C02M C028 4.3(13) . . . . ?
C02W C01D C01F C01Q -0.7(13) . . . . ?
C02W C01D C01F C02C -171.1(8) . . . . ?
C02W C01D C027 S00A 172.5(7) . . . . ?
C02W C01D C027 C035 -1.7(14) . . . . ?
C02W C02D C03F O017 -174.8(9) . . . . ?
C02W C02D C03F C035 -2.6(15) . . . . ?
C02X S00G C02D C02W 3.6(8) . . . . ?
C02X S00G C02D C03F -168.8(11) . . . . ?
C02Y C026 C02M C028 1.1(14) . . . . ?
C02Y C026 C02M C02I -166.9(8) . . . . ?
C02Y C026 C03G P08 167.8(8) . . . . ?
C02Y C026 C03G C025 -4.5(13) . . . . ?
C02Y C030 C03A S00M 5.0(11) . . . . ?
C02Y C030 C03A C02R -169.3(9) . . . . ?
C02Y C03C C03O O013 179.2(9) . . . . ?
C02Y C03C C03O C025 -5.7(14) . . . . ?
C02Z O018 C04M C06F -99.4(14) . . . . ?
C02Z O018 C04M C205 -138.4(16) . . . . ?
C02Z C01R C038 C01S -2.2(15) . . . . ?
C02Z C01R C038 C01Z -171.6(9) . . . . ?
C030 C01N C028 C01W 168.6(9) . . . . ?
C030 C01N C028 C02M 2.1(14) . . . . ?
C030 C01N C03U S00J -171.6(8) . . . . ?
C030 C01N C03U C03T 2.5(14) . . . . ?
C030 C02Y C03C S00M -1.3(11) . . . . ?
C030 C02Y C03C C03O 171.7(9) . . . . ?
C031 O00Z C044 C052 178.7(10) . . . . ?
C032 O00W C043 C057 179.6(10) . . . . ?
C033 C03I C049 C03L -1.5(15) . . . . ?
C034 C02T C03L P005 -177.6(7) . . . . ?
C034 C02T C03L C049 -4.0(13) . . . . ?
C034 C033 C03I C049 0.7(15) . . . . ?
C035 O016 C05H C06H 147.4(14) . . . . ?
C035 O016 C05H C5 178.9(15) . . . . ?
C036 C03P C04B O00U -66.0(11) . . . . ?
C037 P006 C01Y C01O -82.7(10) . . . . ?
C037 P006 C01Y C01Q 101.9(6) . . . . ?
C037 P006 C02B C022 -101.6(6) . . . . ?
C037 P006 C02B C02L 80.3(10) . . . . ?
C037 C02U C03K C03B -0.6(14) . . . . ?
C038 C01R C02Z O018 175.3(9) . . . . ?
C038 C01R C02Z C032 1.5(14) . . . . ?
C038 C01S C02J S009 -173.3(8) . . . . ?
C038 C01S C02J C032 2.0(14) . . . . ?
C038 C01Z C02F C01E -170.3(9) . . . . ?
C038 C01Z C02F C02N 1.3(14) . . . . ?
C039 C02G C04L C04S 1.1(14) . . . . ?
C03A S00M C03C C02Y 3.5(7) . . . . ?
C03A S00M C03C C03O -167.9(11) . . . . ?
C03A C02R C03T O02A 174.1(10) . . . . ?
C03A C02R C03T C03U -1.0(16) . . . . ?
C03B C04E C04J C037 0.5(15) . . . . ?
C03C S00M C03A C02R 168.1(11) . . . . ?
C03C S00M C03A C030 -4.8(8) . . . . ?
C03C C02Y C030 C01N -165.3(9) . . . . ?
C03C C02Y C030 C03A -2.5(14) . . . . ?
C03D O00R C02V C01K -77.9(10) . . . . ?
C03D O00R C02V C02I 106.8(9) . . . . ?
C03D C05F C10 C11 168.1(18) . . . . ?
C03D C05F C9 C46 -38(6) . . . . ?
C03E P0F C02K C01P 104.5(7) . . . . ?
C03E P0F C02K C029 -87.6(10) . . . . ?
C03E P0F C02S C02H -106.1(6) . . . . ?
C03E P0F C02S C03S 84.1(10) . . . . ?
C03E C03W C04Y C05J 1.1(16) . . . . ?
C03E C04K C058 C05J 1.9(17) . . . . ?
C03F O017 C04C C060 140.9(16) . . . . ?
C03F O017 C04C C0 96.2(12) . . . . ?
C03F C02D C02W C01D 4.4(15) . . . . ?
C03F C02D C02W C03J 170.3(9) . . . . ?
C03G P08 C02G C039 -140.2(7) . . . . ?
C03G P08 C02G C04L 45.1(8) . . . . ?
C03G P08 C02I C02M 2.1(6) . . . . ?
C03G P08 C02I C02V -167.9(9) . . . . ?
C03G C025 C03O O013 179.2(8) . . . . ?
C03G C025 C03O C03C 3.5(14) . . . . ?
C03G C026 C02M C028 165.5(9) . . . . ?
C03G C026 C02M C02I -2.5(12) . . . . ?
C03G C026 C02Y C030 -166.1(9) . . . . ?
C03G C026 C02Y C03C 2.3(15) . . . . ?
C03H O01H C05U C05Y -172.4(15) . . . . ?
C03H C03M C040 S00I -168.1(9) . . . . ?
C03H C03M C040 C02Q 2.5(15) . . . . ?
C03I C033 C034 C02T -1.5(15) . . . . ?
C03J C022 C02B P006 -173.9(7) . . . . ?
C03J C022 C02B C02L 4.7(13) . . . . ?
C03K C02U C037 P006 178.5(7) . . . . ?
C03K C02U C037 C04J 2.5(14) . . . . ?
C03K C03B C04E C04J 1.4(16) . . . . ?
C03L P005 C01E C01J -77.6(10) . . . . ?
C03L P005 C01E C02F 104.6(6) . . . . ?
C03L P005 C023 C021 81.8(10) . . . . ?
C03L P005 C023 C02N -103.9(6) . . . . ?
C03L C02T C034 C033 3.1(14) . . . . ?
C03M O01A C05K C04I 160.4(10) . . . . ?
C03N S00L C02P C01U 3.3(8) . . . . ?
C03N S00L C02P C03H -167.0(12) . . . . ?
C03N C020 C02H C01P -165.2(9) . . . . ?
C03N C020 C02H C02S -0.8(15) . . . . ?
C03N C031 C03S O011 174.7(8) . . . . ?
C03N C031 C03S C02S -1.1(14) . . . . ?
C03O O013 C04R C056 -168.2(10) . . . . ?
C03O C025 C03G P08 -167.8(8) . . . . ?
C03O C025 C03G C026 1.7(13) . . . . ?
C03R O010 C02E C01J 160.0(8) . . . . ?
C03R O010 C02E C01M -20.7(13) . . . . ?
C03R C04U C05G C05B 55.4(15) . . . . ?
C03S O011 C046 C04F -153.3(9) . . . . ?
C03S C031 C03N S00L -165.4(8) . . . . ?
C03S C031 C03N C020 4.0(14) . . . . ?
C03T O02A C066 C05E -163.2(13) . . . . ?
C03T C02R C03A S00M -166.6(9) . . . . ?
C03T C02R C03A C030 5.9(15) . . . . ?
C03U S00J C01W C01K 170.2(10) . . . . ?
C03U S00J C01W C028 -4.6(7) . . . . ?
C03U C01N C028 C01W 0.2(12) . . . . ?
C03U C01N C028 C02M -166.3(9) . . . . ?
C03U C01N C030 C02Y 164.2(9) . . . . ?
C03U C01N C030 C03A 2.6(15) . . . . ?
C03W C03E C04K C058 -1.2(15) . . . . ?
C03W C04Y C05J C058 -0.4(17) . . . . ?
C03X C03V C048 O012 65.6(12) . . . . ?
C040 S00I C024 C01T -170.1(10) . . . . ?
C040 S00I C024 C01V 3.9(7) . . . . ?
C042 C036 C03P C04B 175.4(9) . . . . ?
C043 O00W C032 C02J -3.6(15) . . . . ?
C043 O00W C032 C02Z 179.3(9) . . . . ?
C043 C057 C05P C05W -179.6(12) . . . . ?
C044 O00Z C031 C03N 103.0(11) . . . . ?
C044 O00Z C031 C03S -80.8(12) . . . . ?
C044 C052 C05D C05L -71.6(16) . . . . ?
C045 O00T C029 C01T 79.3(10) . . . . ?
C045 O00T C029 C02K -105.8(10) . . . . ?
C045 C13 C17 C18 -79(5) . . . . ?
C046 O011 C03S C02S 97.4(10) . . . . ?
C046 O011 C03S C031 -78.6(11) . . . . ?
C046 C04F C04O C06E 178.4(11) . . . . ?
C047 O00P C021 C019 -78.2(10) . . . . ?
C047 O00P C021 C023 106.8(9) . . . . ?
C047 C04V C059 C06D 167.5(13) . . . . ?
C048 O012 C01K C01W 22.7(13) . . . . ?
C048 O012 C01K C02V -161.2(8) . . . . ?
C048 C03V C03X C04X -172.3(9) . . . . ?
C04B O00U C01B C01O 164.2(8) . . . . ?
C04B O00U C01B C02C -19.5(12) . . . . ?
C04C O017 C03F C02D -102.6(11) . . . . ?
C04C O017 C03F C035 85.0(12) . . . . ?
C04D O00S C01O C01B 73.5(10) . . . . ?
C04D O00S C01O C01Y -110.6(9) . . . . ?
C04D C04Q C12 C06B 55(2) . . . . ?
C04E C03B C03K C02U -1.3(15) . . . . ?
C04G C03Q C04S C04L -0.2(16) . . . . ?
C04K C03E C03W C04Y -0.3(14) . . . . ?
C04K C058 C05J C04Y -1.1(17) . . . . ?
C04L C02G C039 C04G 0.4(13) . . . . ?
C04M O018 C02Z C01R 103.7(11) . . . . ?
C04M O018 C02Z C032 -82.4(11) . . . . ?
C04N O00X C025 C03G -114.8(9) . . . . ?
C04N O00X C025 C03O 64.1(11) . . . . ?
C04N C04A C05X C20 66(2) . . . . ?
C04N C04A C05X C16 173.8(17) . . . . ?
C04R O013 C03O C025 160.9(9) . . . . ?
C04R O013 C03O C03C -23.7(15) . . . . ?
C04R C056 C05S C06P 67(2) . . . . ?
C04S C03Q C04G C039 1.8(15) . . . . ?
C04T O014 C02O C02L -165.3(8) . . . . ?
C04T O014 C02O C02X 16.8(14) . . . . ?
C04T C041 C055 C065 64.6(18) . . . . ?
C04Z C04H C051 O00Y -64.9(13) . . . . ?
C050 O00V C02L C02B 120.4(9) . . . . ?
C050 O00V C02L C02O -63.4(11) . . . . ?
C050 C04P C05A C05T -176.6(13) . . . . ?
C051 O00Y C01T C024 -18.0(14) . . . . ?
C051 O00Y C01T C029 166.3(9) . . . . ?
C051 C04H C04Z C04W 170.8(10) . . . . ?
C055 C041 C04T O014 174.6(10) . . . . ?
C05A C04P C050 O00V -178.9(9) . . . . ?
C05C O00Q C01J C01E -115.8(10) . . . . ?
C05C O00Q C01J C02E 66.8(11) . . . . ?
C05C C05N C05V C06G -179.5(18) . . . . ?
C05H O016 C035 C027 35.8(16) . . . . ?
C05H O016 C035 C03F -148.7(10) . . . . ?
C05H C06H C6 C28 69(3) . . . . ?
C05H C5 C7 C35 -173(4) . . . . ?
C05K O01A C03M C03H -149.8(11) . . . . ?
C05K O01A C03M C040 34.6(16) . . . . ?
C05K C04I C05Q C062 171.1(14) . . . . ?
C05O O01C C02R C03A 64.0(16) . . . . ?
C05O O01C C02R C03T -123.2(13) . . . . ?
C05Q C04I C05K O01A -72.0(14) . . . . ?
C05U O01H C03H C02P -48.7(18) . . . . ?
C05U O01H C03H C03M 138.1(14) . . . . ?
C05U C05Y C06I C05R 172(2) . . . . ?
C05X C04A C04N O00X -176.1(11) . . . . ?
C061 C068 C06F C04M -160(3) . . . . ?
C061 C068 C205 C04M 164(3) . . . . ?
C066 O02A C03T C02R 147.4(17) . . . . ?
C066 O02A C03T C03U -38(2) . . . . ?
C066 C05E C06L C06N -171(2) . . . . ?
C067 C064 C06A O015 44(3) . . . . ?
C069 C05Z C063 C05O -175.0(17) . . . . ?
C06A O015 C019 C01X 25.5(15) . . . . ?
C06A O015 C019 C021 -157.8(11) . . . . ?
C06A C064 C067 C05M -178.3(17) . . . . ?
C06L C05E C066 O02A 88(2) . . . . ?
C06O C05I C060 C04C -167(3) . . . . ?
C8 C05I C0 C04C -165(2) . . . . ?
C15 C14 C13 C045 163(3) . . . . ?
